data_7020951
loop_
_publ_author_name
'Guillo, Pascal'
'Fasulo, Meg E.'
'Lipschutz, Michael I.'
'Tilley, T. Don'

_publ_section_title
;
 Synthesis and characterization of tantalum silsesquioxane complexes.
;
_journal_issue 6
_journal_name_full 'Dalton transactions (Cambridge, England : 2003)'
_journal_page_first 1991
_journal_page_last 1995
_journal_paper_doi 10.1039/c2dt32601a
_journal_volume 42
_journal_year 2013
_chemical_formula_sum 'C62 H78 B F20 O12 Si7 Ta'
_chemical_formula_weight 1782.12
_chemical_name_common pg282
_chemical_name_systematic
;
?
;
_space_group_IT_number 2
_symmetry_cell_setting triclinic
_symmetry_space_group_name_Hall '-P 1'
_symmetry_space_group_name_H-M 'P -1'
_atom_sites_solution_hydrogens geom
_atom_sites_solution_primary direct
_atom_sites_solution_secondary difmap
_audit_creation_method SHELXL-97
_cell_angle_alpha 97.778(7)
_cell_angle_beta 90.888(8)
_cell_angle_gamma 92.306(8)
_cell_formula_units_Z 8
_cell_length_a 13.3982(17)
_cell_length_b 29.185(4)
_cell_length_c 40.772(5)
_cell_measurement_reflns_used 9838
_cell_measurement_temperature 100(2)
_cell_measurement_theta_max 30.12
_cell_measurement_theta_min 2.55
_cell_volume 15780(4)
_computing_cell_refinement 'Bruker SAINT'
_computing_data_collection 'Bruker APEX2'
_computing_data_reduction 'Bruker SAINT'
_computing_molecular_graphics ORTEP-32
_computing_publication_material WinGX
_computing_structure_refinement 'SHELXL-97 (Sheldrick, 2008)'
_computing_structure_solution SIR-92
_diffrn_ambient_temperature 100(2)
_diffrn_detector_area_resol_mean 8.366
_diffrn_measured_fraction_theta_full 1.000
_diffrn_measured_fraction_theta_max 0.786
_diffrn_measurement_device_type 'Bruker APEX-II CCD'
_diffrn_measurement_method 'phi and omega scans'
_diffrn_radiation_monochromator 'QUAZAR multilayer mirrors'
_diffrn_radiation_source 'microfocus sealed tube'
_diffrn_radiation_type MoK\a
_diffrn_radiation_wavelength 0.71073
_diffrn_reflns_av_R_equivalents 0.0702
_diffrn_reflns_av_sigmaI/netI 0.1003
_diffrn_reflns_limit_h_max 17
_diffrn_reflns_limit_h_min -19
_diffrn_reflns_limit_k_max 39
_diffrn_reflns_limit_k_min -34
_diffrn_reflns_limit_l_max 56
_diffrn_reflns_limit_l_min -56
_diffrn_reflns_number 307718
_diffrn_reflns_theta_full 25.00
_diffrn_reflns_theta_max 31.75
_diffrn_reflns_theta_min 1.41
_exptl_absorpt_coefficient_mu 1.600
_exptl_absorpt_correction_T_max 0.9687
_exptl_absorpt_correction_T_min 0.8070
_exptl_absorpt_correction_type multi-scan
_exptl_absorpt_process_details SADABS
_exptl_crystal_colour colorless
_exptl_crystal_density_diffrn 1.500
_exptl_crystal_density_method 'not measured'
_exptl_crystal_description plate
_exptl_crystal_F_000 7204
_exptl_crystal_size_max 0.14
_exptl_crystal_size_mid 0.08
_exptl_crystal_size_min 0.02
_platon_squeeze_details
;
;
_refine_diff_density_max 5.407
_refine_diff_density_min -2.960
_refine_diff_density_rms 0.176
_refine_ls_extinction_method none
_refine_ls_goodness_of_fit_ref 1.067
_refine_ls_hydrogen_treatment constr
_refine_ls_matrix_type full
_refine_ls_number_parameters 3785
_refine_ls_number_reflns 84272
_refine_ls_number_restraints 6
_refine_ls_restrained_S_all 1.067
_refine_ls_R_factor_all 0.1111
_refine_ls_R_factor_gt 0.0693
_refine_ls_shift/su_max 0.002
_refine_ls_shift/su_mean 0.000
_refine_ls_structure_factor_coef Fsqd
_refine_ls_weighting_details 'calc w=1/[\s^2^(Fo^2^)+(0.0722P)^2^+52.3956P] where P=(Fo^2^+2Fc^2^)/3'
_refine_ls_weighting_scheme calc
_refine_ls_wR_factor_gt 0.1650
_refine_ls_wR_factor_ref 0.1800
_reflns_number_gt 53575
_reflns_number_total 84272
_reflns_threshold_expression >2sigma(I)
_cod_data_source_file c2dt32601a.txt
_cod_data_source_block 5
_cod_depositor_comments
;
The following automatic conversions were performed:

'_symmetry_cell_setting' value 'Triclinic' changed to 'triclinic'
according to /home/saulius/struct/CIF-dictionaries/cif_core.dic
dictionary named 'cif_core.dic' version 2.4.2 from 2011-04-26.

Automatic conversion script
Id: cif_fix_values 1891 2012-01-12 08:04:46Z andrius 
;
_cod_original_cell_volume 15780(3)
_cod_original_sg_symbol_H-M P-1
_cod_database_code 7020951

loop_
_symmetry_equiv_pos_as_xyz
'x, y, z'
'-x, -y, -z'

loop_
_atom_site_label
_atom_site_type_symbol
_atom_site_fract_x
_atom_site_fract_y
_atom_site_fract_z
_atom_site_U_iso_or_equiv
_atom_site_adp_type
_atom_site_occupancy
_atom_site_symmetry_multiplicity
_atom_site_calc_flag
_atom_site_refinement_flags
C1 C 0.4054(4) 1.0165(2) 0.18332(14) 0.0207(13) Uani 1 1 d .
C2 C 0.3531(4) 1.0551(2) 0.19514(15) 0.0231(13) Uani 1 1 d .
C3 C 0.3854(5) 1.0894(2) 0.21918(16) 0.0271(14) Uani 1 1 d .
C4 C 0.4800(5) 1.0871(2) 0.23367(16) 0.0271(14) Uani 1 1 d .
C5 C 0.5377(5) 1.0511(2) 0.22187(15) 0.0265(14) Uani 1 1 d .
C6 C 0.5015(5) 1.0174(2) 0.19717(15) 0.0226(13) Uani 1 1 d .
C7 C 0.3657(5) 1.0070(2) 0.12076(15) 0.0230(13) Uani 1 1 d .
C8 C 0.2882(5) 1.0287(2) 0.10716(16) 0.0304(15) Uani 1 1 d .
C9 C 0.2989(6) 1.0539(3) 0.08123(19) 0.043(2) Uani 1 1 d .
C10 C 0.3906(7) 1.0608(3) 0.06763(17) 0.044(2) Uani 1 1 d .
C11 C 0.4719(6) 1.0406(2) 0.08065(16) 0.0339(17) Uani 1 1 d .
C12 C 0.4569(5) 1.0159(2) 0.10717(16) 0.0272(14) Uani 1 1 d .
C13 C 0.4178(4) 0.9288(2) 0.14749(15) 0.0212(13) Uani 1 1 d .
C14 C 0.4309(4) 0.9050(2) 0.17478(15) 0.0214(13) Uani 1 1 d .
C15 C 0.4736(5) 0.8625(2) 0.17273(17) 0.0285(15) Uani 1 1 d .
C16 C 0.5062(5) 0.8412(2) 0.14340(17) 0.0298(15) Uani 1 1 d .
C17 C 0.4941(5) 0.8625(2) 0.11570(17) 0.0294(15) Uani 1 1 d .
C18 C 0.4503(5) 0.9052(2) 0.11795(16) 0.0260(14) Uani 1 1 d .
C19 C 0.2428(5) 0.9591(2) 0.15986(15) 0.0225(13) Uani 1 1 d .
C20 C 0.1961(5) 0.9609(2) 0.18986(14) 0.0213(13) Uani 1 1 d .
C21 C 0.1037(5) 0.9404(2) 0.19436(15) 0.0254(14) Uani 1 1 d .
C22 C 0.0511(5) 0.9165(2) 0.16788(16) 0.0249(14) Uani 1 1 d .
C23 C 0.0939(5) 0.9130(2) 0.13690(16) 0.0279(15) Uani 1 1 d .
C24 C 0.1871(5) 0.9338(2) 0.13386(15) 0.0252(14) Uani 1 1 d .
C25 C 0.8686(5) 0.7835(2) 0.09367(19) 0.0363(17) Uani 1 1 d .
C26 C 0.8378(5) 0.7995(3) 0.1252(2) 0.0393(18) Uani 1 1 d .
C27 C 0.7929(6) 0.8406(3) 0.1342(2) 0.052(2) Uani 1 1 d .
C28 C 0.7832(6) 0.8694(3) 0.1100(3) 0.056(3) Uani 1 1 d .
C29 C 0.8164(7) 0.8575(3) 0.0787(3) 0.055(2) Uani 1 1 d .
C30 C 0.8565(6) 0.8150(3) 0.0711(2) 0.045(2) Uani 1 1 d .
C31 C 1.0415(6) 0.7586(2) 0.07593(16) 0.0316(16) Uani 1 1 d .
C32 C 1.0980(5) 0.7798(2) 0.10314(15) 0.0252(14) Uani 1 1 d .
C33 C 1.1891(5) 0.8031(2) 0.10153(16) 0.0300(15) Uani 1 1 d .
C34 C 1.2272(5) 0.8074(2) 0.07084(17) 0.0328(16) Uani 1 1 d .
C35 C 1.1766(6) 0.7875(3) 0.04278(16) 0.0379(18) Uani 1 1 d .
C36 C 1.0859(6) 0.7645(3) 0.04576(16) 0.0355(17) Uani 1 1 d .
C37 C 0.8779(6) 0.7039(3) 0.04847(17) 0.0356(17) Uani 1 1 d .
C38 C 0.7787(7) 0.7029(3) 0.0384(2) 0.052(2) Uani 1 1 d .
C39 C 0.7342(7) 0.6693(3) 0.0145(3) 0.066(3) Uani 1 1 d .
C40 C 0.7914(8) 0.6358(3) -0.0015(2) 0.064(3) Uani 1 1 d .
C41 C 0.8906(7) 0.6343(3) 0.0068(2) 0.055(2) Uani 1 1 d .
C42 C 0.9297(6) 0.6672(3) 0.03209(18) 0.0393(18) Uani 1 1 d .
C43 C 0.9287(5) 0.6979(2) 0.10813(15) 0.0247(14) Uani 1 1 d .
C44 C 0.8389(5) 0.6818(2) 0.12012(17) 0.0319(16) Uani 1 1 d .
C45 C 0.8297(5) 0.6467(3) 0.13990(18) 0.0372(17) Uani 1 1 d .
C46 C 0.9145(5) 0.6254(2) 0.14842(17) 0.0318(16) Uani 1 1 d .
C47 C 1.0049(5) 0.6395(2) 0.13707(16) 0.0303(15) Uani 1 1 d .
C48 C 1.0107(5) 0.6748(2) 0.11719(15) 0.0258(14) Uani 1 1 d .
C49 C 0.0504(4) 0.5544(2) 0.34974(14) 0.0194(12) Uani 1 1 d .
C50 C 0.0148(4) 0.5788(2) 0.37842(16) 0.0226(13) Uani 1 1 d .
C51 C -0.0381(5) 0.6184(2) 0.37945(17) 0.0273(14) Uani 1 1 d .
C52 C -0.0540(5) 0.6380(2) 0.35106(18) 0.0306(16) Uani 1 1 d .
C53 C -0.0183(5) 0.6158(2) 0.32167(16) 0.0274(15) Uani 1 1 d .
C54 C 0.0320(4) 0.5764(2) 0.32170(16) 0.0247(14) Uani 1 1 d .
C55 C 0.2275(4) 0.5267(2) 0.33639(14) 0.0197(12) Uani 1 1 d .
C56 C 0.2844(4) 0.5544(2) 0.36062(14) 0.0197(12) Uani 1 1 d .
C57 C 0.3777(4) 0.5740(2) 0.35607(14) 0.0209(13) Uani 1 1 d .
C58 C 0.4185(4) 0.5670(2) 0.32502(15) 0.0226(13) Uani 1 1 d .
C59 C 0.3643(4) 0.5407(2) 0.29977(14) 0.0212(13) Uani 1 1 d .
C60 C 0.2712(4) 0.5212(2) 0.30583(14) 0.0211(13) Uani 1 1 d .
C61 C 0.1164(4) 0.4805(2) 0.37885(14) 0.0179(12) Uani 1 1 d .
C62 C 0.0278(5) 0.4697(2) 0.39386(14) 0.0214(13) Uani 1 1 d .
C63 C 0.0210(5) 0.4486(2) 0.42209(15) 0.0246(14) Uani 1 1 d .
C64 C 0.1054(5) 0.4342(2) 0.43594(15) 0.0274(15) Uani 1 1 d .
C65 C 0.1951(5) 0.4412(2) 0.42103(16) 0.0300(15) Uani 1 1 d .
C66 C 0.1986(5) 0.4632(2) 0.39316(15) 0.0221(13) Uani 1 1 d .
C67 C 0.0655(4) 0.4667(2) 0.31691(14) 0.0191(12) Uani 1 1 d .
C68 C -0.0322(4) 0.4641(2) 0.30372(15) 0.0232(13) Uani 1 1 d .
C69 C -0.0702(5) 0.4280(2) 0.28087(16) 0.0290(15) Uani 1 1 d .
C70 C -0.0134(6) 0.3914(2) 0.27048(17) 0.0321(16) Uani 1 1 d .
C71 C 0.0833(5) 0.3913(2) 0.28351(16) 0.0291(15) Uani 1 1 d .
C72 C 0.1179(4) 0.4275(2) 0.30608(15) 0.0221(13) Uani 1 1 d .
C73 C 0.4143(4) 0.2208(2) 0.56151(15) 0.0226(13) Uani 1 1 d .
C74 C 0.3157(4) 0.2210(2) 0.55074(14) 0.0212(13) Uani 1 1 d .
C75 C 0.2721(5) 0.1877(2) 0.52727(17) 0.0292(15) Uani 1 1 d .
C76 C 0.3247(5) 0.1518(3) 0.51344(18) 0.0354(17) Uani 1 1 d .
C77 C 0.4232(5) 0.1499(2) 0.52303(18) 0.0314(15) Uani 1 1 d .
C78 C 0.4656(4) 0.1833(2) 0.54667(16) 0.0256(14) Uani 1 1 d .
C79 C 0.5813(4) 0.2763(2) 0.58704(15) 0.0221(13) Uani 1 1 d .
C80 C 0.6256(4) 0.2778(2) 0.55668(15) 0.0201(13) Uani 1 1 d .
C81 C 0.7172(5) 0.2992(2) 0.55322(15) 0.0230(13) Uani 1 1 d .
C82 C 0.7713(4) 0.3207(2) 0.58076(16) 0.0229(13) Uani 1 1 d .
C83 C 0.7311(4) 0.3196(2) 0.61170(15) 0.0228(13) Uani 1 1 d .
C84 C 0.6377(4) 0.2983(2) 0.61381(14) 0.0209(13) Uani 1 1 d .
C85 C 0.4686(4) 0.2187(2) 0.62140(15) 0.0226(13) Uani 1 1 d .
C86 C 0.5506(4) 0.1951(2) 0.62973(15) 0.0218(13) Uani 1 1 d .
C87 C 0.5456(5) 0.1604(2) 0.65023(15) 0.0251(14) Uani 1 1 d .
C88 C 0.4560(5) 0.1493(2) 0.66358(16) 0.0298(15) Uani 1 1 d .
C89 C 0.3730(5) 0.1707(2) 0.65556(16) 0.0266(14) Uani 1 1 d .
C90 C 0.3806(4) 0.2042(2) 0.63460(16) 0.0254(14) Uani 1 1 d .
C91 C 0.4063(4) 0.3022(2) 0.60361(15) 0.0227(13) Uani 1 1 d .
C92 C 0.3757(4) 0.3207(2) 0.63495(15) 0.0246(14) Uani 1 1 d .
C93 C 0.3278(5) 0.3626(2) 0.64164(17) 0.0287(15) Uani 1 1 d .
C94 C 0.3115(5) 0.3880(2) 0.61635(19) 0.0340(16) Uani 1 1 d .
C95 C 0.3441(4) 0.3726(2) 0.58528(16) 0.0250(14) Uani 1 1 d .
C96 C 0.3890(4) 0.3312(2) 0.57975(15) 0.0233(13) Uani 1 1 d .
C97 C 0.1800(5) 0.7738(2) 0.28712(15) 0.0261(14) Uani 1 1 d .
C98 C 0.2424(5) 0.7989(2) 0.26773(15) 0.0252(14) Uani 1 1 d .
C99 C 0.1827(5) 0.8153(2) 0.24290(15) 0.0239(13) Uani 1 1 d .
C100 C 0.0825(5) 0.7997(2) 0.24668(14) 0.0209(13) Uani 1 1 d .
C101 C 0.0800(5) 0.7741(2) 0.27445(15) 0.0243(13) Uani 1 1 d .
C102 C 0.2138(6) 0.7496(2) 0.31549(18) 0.0389(18) Uani 1 1 d .
H10J H 0.2692 0.7299 0.3084 0.058 Uiso 1 1 calc R
H10K H 0.1581 0.7305 0.3223 0.058 Uiso 1 1 calc R
H10L H 0.2360 0.7727 0.3342 0.058 Uiso 1 1 calc R
C103 C 0.3531(5) 0.8065(3) 0.27061(19) 0.0417(19) Uani 1 1 d .
H10M H 0.3781 0.7931 0.2898 0.063 Uiso 1 1 calc R
H10N H 0.3703 0.8398 0.2735 0.063 Uiso 1 1 calc R
H10O H 0.3837 0.7915 0.2505 0.063 Uiso 1 1 calc R
C104 C 0.2212(6) 0.8433(2) 0.21708(17) 0.0351(17) Uani 1 1 d .
H10A H 0.1684 0.8451 0.2004 0.053 Uiso 1 1 calc R
H10B H 0.2789 0.8286 0.2064 0.053 Uiso 1 1 calc R
H10C H 0.2413 0.8746 0.2276 0.053 Uiso 1 1 calc R
C105 C -0.0043(6) 0.8075(3) 0.22492(17) 0.0385(18) Uani 1 1 d .
H10G H -0.0005 0.8396 0.2201 0.058 Uiso 1 1 calc R
H10H H -0.0667 0.8019 0.2362 0.058 Uiso 1 1 calc R
H10I H -0.0025 0.7863 0.2042 0.058 Uiso 1 1 calc R
C106 C -0.0131(5) 0.7531(2) 0.28820(18) 0.0311(16) Uani 1 1 d .
H10D H -0.0258 0.7215 0.2770 0.047 Uiso 1 1 calc R
H10E H -0.0703 0.7718 0.2845 0.047 Uiso 1 1 calc R
H10F H -0.0033 0.7525 0.3120 0.047 Uiso 1 1 calc R
C107 C 0.3732(5) 0.6979(2) 0.21486(15) 0.0249(14) Uani 1 1 d .
C108 C 0.2720(5) 0.6989(2) 0.20330(15) 0.0223(13) Uani 1 1 d .
C109 C 0.2098(5) 0.6744(2) 0.22352(15) 0.0227(13) Uani 1 1 d .
C110 C 0.2720(5) 0.6588(2) 0.24840(14) 0.0219(13) Uani 1 1 d .
C111 C 0.3712(5) 0.6740(2) 0.24352(15) 0.0239(13) Uani 1 1 d .
C112 C 0.4614(5) 0.7174(2) 0.19988(17) 0.0324(16) Uani 1 1 d .
H11G H 0.4589 0.7076 0.1759 0.049 Uiso 1 1 calc R
H11H H 0.5220 0.7062 0.2094 0.049 Uiso 1 1 calc R
H11I H 0.4623 0.7512 0.2043 0.049 Uiso 1 1 calc R
C113 C 0.2370(6) 0.7213(2) 0.17471(16) 0.0337(17) Uani 1 1 d .
H11D H 0.2449 0.7003 0.1541 0.051 Uiso 1 1 calc R
H11E H 0.2766 0.7501 0.1739 0.051 Uiso 1 1 calc R
H11F H 0.1664 0.7283 0.1773 0.051 Uiso 1 1 calc R
C114 C 0.0988(5) 0.6661(2) 0.22097(18) 0.0326(16) Uani 1 1 d .
H11A H 0.0722 0.6812 0.2028 0.049 Uiso 1 1 calc R
H11B H 0.0688 0.6790 0.2418 0.049 Uiso 1 1 calc R
H11C H 0.0827 0.6328 0.2166 0.049 Uiso 1 1 calc R
C115 C 0.2352(6) 0.6316(3) 0.27501(17) 0.0380(18) Uani 1 1 d .
H11J H 0.2134 0.6003 0.2650 0.057 Uiso 1 1 calc R
H11K H 0.1789 0.6470 0.2861 0.057 Uiso 1 1 calc R
H11L H 0.2893 0.6298 0.2912 0.057 Uiso 1 1 calc R
C116 C 0.4620(5) 0.6673(3) 0.26500(18) 0.0410(19) Uani 1 1 d .
H11M H 0.4634 0.6902 0.2849 0.062 Uiso 1 1 calc R
H11N H 0.5230 0.6713 0.2525 0.062 Uiso 1 1 calc R
H11O H 0.4582 0.6361 0.2714 0.062 Uiso 1 1 calc R
C117 C 0.7039(4) 0.47761(19) 0.47794(15) 0.0181(12) Uani 1 1 d .
C118 C 0.6020(5) 0.4685(2) 0.46723(14) 0.0202(13) Uani 1 1 d .
C119 C 0.5570(4) 0.4372(2) 0.48708(14) 0.0190(12) Uani 1 1 d .
C120 C 0.6306(4) 0.4269(2) 0.51046(14) 0.0176(12) Uani 1 1 d .
C121 C 0.7214(4) 0.4517(2) 0.50484(15) 0.0209(13) Uani 1 1 d .
C122 C 0.7757(6) 0.5102(2) 0.4648(2) 0.0385(18) Uani 1 1 d .
H12M H 0.7683 0.5069 0.4406 0.058 Uiso 1 1 calc R
H12N H 0.8440 0.5032 0.4708 0.058 Uiso 1 1 calc R
H12O H 0.7622 0.5420 0.4742 0.058 Uiso 1 1 calc R
C123 C 0.5494(5) 0.4888(2) 0.44035(16) 0.0295(15) Uani 1 1 d .
H12J H 0.4963 0.4670 0.4304 0.044 Uiso 1 1 calc R
H12K H 0.5972 0.4949 0.4233 0.044 Uiso 1 1 calc R
H12L H 0.5203 0.5179 0.4497 0.044 Uiso 1 1 calc R
C124 C 0.4500(4) 0.4191(2) 0.48483(17) 0.0303(15) Uani 1 1 d .
H12D H 0.4065 0.4439 0.4935 0.045 Uiso 1 1 calc R
H12E H 0.4423 0.3934 0.4979 0.045 Uiso 1 1 calc R
H12F H 0.4316 0.4082 0.4617 0.045 Uiso 1 1 calc R
C125 C 0.6159(6) 0.3965(2) 0.53679(15) 0.0334(17) Uani 1 1 d .
H12G H 0.5760 0.4123 0.5545 0.050 Uiso 1 1 calc R
H12H H 0.6810 0.3898 0.5459 0.050 Uiso 1 1 calc R
H12I H 0.5809 0.3675 0.5273 0.050 Uiso 1 1 calc R
C126 C 0.8177(5) 0.4502(2) 0.52431(16) 0.0284(15) Uani 1 1 d .
H12A H 0.8131 0.4693 0.5459 0.043 Uiso 1 1 calc R
H12B H 0.8732 0.4622 0.5121 0.043 Uiso 1 1 calc R
H12C H 0.8293 0.4182 0.5276 0.043 Uiso 1 1 calc R
C127 C 0.9502(5) 0.0608(3) 0.01561(17) 0.0336(17) Uani 1 1 d .
C128 C 0.9060(7) 0.0270(3) 0.03445(17) 0.047(2) Uani 1 1 d .
C129 C 0.8042(7) 0.0182(2) 0.0233(2) 0.045(2) Uani 1 1 d .
C130 C 0.7862(6) 0.0466(2) -0.00115(19) 0.0372(17) Uani 1 1 d .
C131 C 0.8748(5) 0.0725(2) -0.00547(16) 0.0299(15) Uani 1 1 d .
C132 C 1.0553(6) 0.0804(4) 0.0179(2) 0.070(3) Uani 1 1 d .
H13I H 1.1015 0.0553 0.0135 0.106 Uiso 1 1 calc R
H13J H 1.0687 0.0970 0.0402 0.106 Uiso 1 1 calc R
H13K H 1.0645 0.1019 0.0016 0.106 Uiso 1 1 calc R
C133 C 0.9613(11) 0.0050(4) 0.0593(2) 0.108(6) Uani 1 1 d .
H13O H 1.0022 -0.0191 0.0481 0.162 Uiso 1 1 calc R
H13P H 0.9138 -0.0088 0.0736 0.162 Uiso 1 1 calc R
H13Q H 1.0045 0.0284 0.0728 0.162 Uiso 1 1 calc R
C134 C 0.7312(10) -0.0154(3) 0.0358(3) 0.104(5) Uani 1 1 d .
H13R H 0.6657 -0.0017 0.0381 0.156 Uiso 1 1 calc R
H13S H 0.7546 -0.0225 0.0573 0.156 Uiso 1 1 calc R
H13T H 0.7256 -0.0439 0.0200 0.156 Uiso 1 1 calc R
C135 C 0.6890(6) 0.0502(3) -0.0202(2) 0.065(3) Uani 1 1 d .
H13L H 0.6940 0.0340 -0.0427 0.097 Uiso 1 1 calc R
H13M H 0.6765 0.0829 -0.0211 0.097 Uiso 1 1 calc R
H13N H 0.6339 0.0361 -0.0090 0.097 Uiso 1 1 calc R
C136 C 0.8839(8) 0.1063(3) -0.02963(19) 0.061(3) Uani 1 1 d .
H13F H 0.9277 0.1326 -0.0202 0.092 Uiso 1 1 calc R
H13G H 0.8176 0.1172 -0.0344 0.092 Uiso 1 1 calc R
H13H H 0.9122 0.0913 -0.0501 0.092 Uiso 1 1 calc R
C137 C 0.3812(4) 0.9660(2) 0.28732(15) 0.0233(13) Uani 1 1 d .
H13A H 0.4201 0.9379 0.2869 0.028 Uiso 1 1 calc R
H13B H 0.3644 0.9693 0.2640 0.028 Uiso 1 1 calc R
C138 C 0.4500(5) 1.0079(2) 0.30144(16) 0.0273(15) Uani 1 1 d .
H138 H 0.5000 1.0128 0.2842 0.033 Uiso 1 1 calc R
C139 C 0.5077(5) 0.9989(2) 0.33232(17) 0.0310(15) Uani 1 1 d .
H13C H 0.5516 1.0260 0.3402 0.047 Uiso 1 1 calc R
H13D H 0.5480 0.9718 0.3269 0.047 Uiso 1 1 calc R
H13E H 0.4606 0.9934 0.3496 0.047 Uiso 1 1 calc R
C140 C 0.3921(5) 1.0523(2) 0.30853(19) 0.0356(17) Uani 1 1 d .
H14K H 0.3479 1.0500 0.3272 0.053 Uiso 1 1 calc R
H14L H 0.3521 1.0565 0.2889 0.053 Uiso 1 1 calc R
H14M H 0.4393 1.0789 0.3140 0.053 Uiso 1 1 calc R
C141 C 0.0426(5) 1.0500(2) 0.27406(18) 0.0290(15) Uani 1 1 d .
H14I H 0.0265 1.0319 0.2522 0.035 Uiso 1 1 calc R
H14J H -0.0187 1.0658 0.2815 0.035 Uiso 1 1 calc R
C142 C 0.1205(5) 1.0875(2) 0.2686(2) 0.0374(18) Uani 1 1 d .
H142 H 0.1832 1.0717 0.2616 0.045 Uiso 1 1 calc R
C143 C 0.1455(8) 1.1208(3) 0.3002(2) 0.059(2) Uani 1 1 d .
H14S H 0.0850 1.1361 0.3082 0.088 Uiso 1 1 calc R
H14T H 0.1960 1.1441 0.2955 0.088 Uiso 1 1 calc R
H14U H 0.1716 1.1035 0.3173 0.088 Uiso 1 1 calc R
C144 C 0.0869(6) 1.1137(3) 0.2403(2) 0.055(2) Uani 1 1 d .
H14P H 0.0811 1.0923 0.2196 0.083 Uiso 1 1 calc R
H14Q H 0.1363 1.1387 0.2378 0.083 Uiso 1 1 calc R
H14R H 0.0220 1.1269 0.2454 0.083 Uiso 1 1 calc R
C145 C -0.1752(4) 0.9082(2) 0.26323(15) 0.0221(13) Uani 1 1 d .
H14G H -0.1493 0.9189 0.2428 0.027 Uiso 1 1 calc R
H14H H -0.1912 0.8745 0.2582 0.027 Uiso 1 1 calc R
C146 C -0.2725(4) 0.9330(2) 0.27253(15) 0.0221(13) Uani 1 1 d .
H146 H -0.3024 0.9193 0.2915 0.027 Uiso 1 1 calc R
C147 C -0.2520(5) 0.9847(2) 0.28358(17) 0.0312(16) Uani 1 1 d .
H14D H -0.2197 0.9987 0.2657 0.047 Uiso 1 1 calc R
H14E H -0.2080 0.9890 0.3033 0.047 Uiso 1 1 calc R
H14F H -0.3152 0.9995 0.2889 0.047 Uiso 1 1 calc R
C148 C -0.3472(5) 0.9244(3) 0.24328(18) 0.0337(17) Uani 1 1 d .
H14A H -0.4071 0.9419 0.2488 0.051 Uiso 1 1 calc R
H14B H -0.3657 0.8913 0.2387 0.051 Uiso 1 1 calc R
H14C H -0.3166 0.9346 0.2237 0.051 Uiso 1 1 calc R
C149 C 0.0073(6) 1.0699(3) 0.4060(2) 0.045(2) Uani 1 1 d .
H14N H -0.0663 1.0716 0.4050 0.054 Uiso 1 1 calc R
H14O H 0.0270 1.0672 0.4291 0.054 Uiso 1 1 calc R
C150 C 0.0564(8) 1.1166(4) 0.3962(3) 0.076(3) Uani 1 1 d .
H150 H 0.0382 1.1183 0.3725 0.091 Uiso 1 1 calc R
C151 C 0.1667(8) 1.1192(3) 0.3995(3) 0.073(3) Uani 1 1 d .
H15K H 0.1921 1.1499 0.3956 0.110 Uiso 1 1 calc R
H15L H 0.1945 1.0956 0.3832 0.110 Uiso 1 1 calc R
H15M H 0.1865 1.1138 0.4218 0.110 Uiso 1 1 calc R
C152 C 0.0153(10) 1.1591(4) 0.4174(3) 0.110(5) Uani 1 1 d .
H15N H 0.0230 1.1558 0.4409 0.165 Uiso 1 1 calc R
H15O H -0.0556 1.1614 0.4119 0.165 Uiso 1 1 calc R
H15P H 0.0524 1.1871 0.4129 0.165 Uiso 1 1 calc R
C153 C -0.1987(4) 0.9163(2) 0.39749(15) 0.0236(13) Uani 1 1 d .
H15A H -0.2163 0.8827 0.3948 0.028 Uiso 1 1 calc R
H15B H -0.1769 0.9255 0.4208 0.028 Uiso 1 1 calc R
C154 C -0.2946(5) 0.9418(2) 0.39148(17) 0.0313(16) Uani 1 1 d .
H154 H -0.3159 0.9333 0.3678 0.038 Uiso 1 1 calc R
C155 C -0.3782(6) 0.9259(3) 0.4132(2) 0.052(2) Uani 1 1 d .
H15H H -0.3575 0.9329 0.4366 0.077 Uiso 1 1 calc R
H15I H -0.3915 0.8925 0.4075 0.077 Uiso 1 1 calc R
H15J H -0.4389 0.9422 0.4094 0.077 Uiso 1 1 calc R
C156 C -0.2785(6) 0.9939(3) 0.3983(2) 0.046(2) Uani 1 1 d .
H15E H -0.2466 1.0025 0.4201 0.069 Uiso 1 1 calc R
H15F H -0.3431 1.0084 0.3977 0.069 Uiso 1 1 calc R
H15G H -0.2355 1.0045 0.3813 0.069 Uiso 1 1 calc R
C157 C 0.1114(5) 0.8282(2) 0.40966(16) 0.0291(15) Uani 1 1 d .
H15C H 0.1737 0.8115 0.4054 0.035 Uiso 1 1 calc R
H15D H 0.1197 0.8469 0.4318 0.035 Uiso 1 1 calc R
C158 C 0.0298(9) 0.7932(4) 0.4117(3) 0.102(5) Uani 1 1 d .
H158 H -0.0167 0.8161 0.4228 0.122 Uiso 1 1 calc R
C159 C -0.0368(12) 0.7750(6) 0.3889(3) 0.174(10) Uani 1 1 d .
H15Q H -0.0599 0.7993 0.3765 0.260 Uiso 1 1 calc R
H15R H -0.0938 0.7614 0.3995 0.260 Uiso 1 1 calc R
H15S H -0.0062 0.7510 0.3736 0.260 Uiso 1 1 calc R
C160 C 0.0410(7) 0.7680(4) 0.4420(3) 0.074(3) Uani 1 1 d .
H16M H -0.0197 0.7489 0.4443 0.111 Uiso 1 1 calc R
H16N H 0.0514 0.7907 0.4619 0.111 Uiso 1 1 calc R
H16O H 0.0985 0.7482 0.4393 0.111 Uiso 1 1 calc R
C161 C 0.3309(6) 0.9708(4) 0.4180(2) 0.066(3) Uani 1 1 d .
H16K H 0.3193 0.9462 0.4321 0.079 Uiso 1 1 calc R
H16L H 0.3951 0.9645 0.4069 0.079 Uiso 1 1 calc R
C162 C 0.3471(8) 1.0121(4) 0.4396(3) 0.079(3) Uani 1 1 d .
H162 H 0.2808 1.0232 0.4474 0.095 Uiso 1 1 calc R
C163 C 0.4123(9) 1.0070(4) 0.4701(3) 0.098(5) Uani 1 1 d .
H16P H 0.3872 0.9803 0.4803 0.148 Uiso 1 1 calc R
H16Q H 0.4099 1.0351 0.4862 0.148 Uiso 1 1 calc R
H16R H 0.4815 1.0022 0.4634 0.148 Uiso 1 1 calc R
C164 C 0.3934(10) 1.0477(5) 0.4171(3) 0.111(5) Uani 1 1 d .
H16S H 0.4594 1.0379 0.4097 0.166 Uiso 1 1 calc R
H16T H 0.4000 1.0786 0.4299 0.166 Uiso 1 1 calc R
H16U H 0.3494 1.0486 0.3978 0.166 Uiso 1 1 calc R
C165 C 0.6294(5) 0.5654(2) 0.22682(17) 0.0307(15) Uani 1 1 d .
H16I H 0.6495 0.5987 0.2287 0.037 Uiso 1 1 calc R
H16J H 0.6034 0.5596 0.2485 0.037 Uiso 1 1 calc R
C166 C 0.7229(5) 0.5369(2) 0.21959(17) 0.0302(15) Uani 1 1 d .
H166 H 0.7543 0.5463 0.1993 0.036 Uiso 1 1 calc R
C167 C 0.6983(5) 0.4859(2) 0.21336(19) 0.0383(18) Uani 1 1 d .
H16D H 0.7602 0.4691 0.2131 0.057 Uiso 1 1 calc R
H16E H 0.6631 0.4782 0.1920 0.057 Uiso 1 1 calc R
H16F H 0.6556 0.4771 0.2310 0.057 Uiso 1 1 calc R
C168 C 0.7991(5) 0.5477(3) 0.2485(2) 0.0410(19) Uani 1 1 d .
H16A H 0.7732 0.5352 0.2679 0.062 Uiso 1 1 calc R
H16B H 0.8104 0.5813 0.2537 0.062 Uiso 1 1 calc R
H16C H 0.8622 0.5335 0.2421 0.062 Uiso 1 1 calc R
C169 C 0.0696(5) 0.5070(2) 0.21078(16) 0.0276(14) Uani 1 1 d .
H16G H 0.0871 0.5056 0.2343 0.033 Uiso 1 1 calc R
H16H H 0.0288 0.5344 0.2101 0.033 Uiso 1 1 calc R
C170 C 0.0035(5) 0.4636(2) 0.19805(16) 0.0282(15) Uani 1 1 d .
H170 H -0.0449 0.4586 0.2158 0.034 Uiso 1 1 calc R
C171 C 0.0646(5) 0.4202(2) 0.1914(2) 0.043(2) Uani 1 1 d .
H17F H 0.0194 0.3927 0.1885 0.064 Uiso 1 1 calc R
H17G H 0.1106 0.4189 0.2101 0.064 Uiso 1 1 calc R
H17H H 0.1028 0.4214 0.1712 0.064 Uiso 1 1 calc R
C172 C -0.0570(5) 0.4705(3) 0.16710(19) 0.0399(18) Uani 1 1 d .
H17C H -0.0114 0.4745 0.1490 0.060 Uiso 1 1 calc R
H17D H -0.0963 0.4982 0.1719 0.060 Uiso 1 1 calc R
H17E H -0.1020 0.4434 0.1606 0.060 Uiso 1 1 calc R
C173 C 0.4086(5) 0.4237(2) 0.22418(18) 0.0305(16) Uani 1 1 d .
H17A H 0.4752 0.4114 0.2191 0.037 Uiso 1 1 calc R
H17B H 0.4145 0.4425 0.2463 0.037 Uiso 1 1 calc R
C174 C 0.3376(5) 0.3827(3) 0.2272(2) 0.041(2) Uani 1 1 d .
H174 H 0.2695 0.3946 0.2317 0.050 Uiso 1 1 calc R
C175 C 0.3703(6) 0.3583(3) 0.2565(2) 0.053(2) Uani 1 1 d .
H17I H 0.4368 0.3463 0.2525 0.079 Uiso 1 1 calc R
H17J H 0.3225 0.3327 0.2588 0.079 Uiso 1 1 calc R
H17K H 0.3723 0.3805 0.2769 0.079 Uiso 1 1 calc R
C176 C 0.3312(8) 0.3485(3) 0.1951(2) 0.065(3) Uani 1 1 d .
H17L H 0.3077 0.3642 0.1769 0.097 Uiso 1 1 calc R
H17M H 0.2844 0.3227 0.1979 0.097 Uiso 1 1 calc R
H17N H 0.3975 0.3366 0.1901 0.097 Uiso 1 1 calc R
C181 C 0.6258(5) 0.5481(3) 0.08974(17) 0.0332(16) Uani 1 1 d .
H18A H 0.5926 0.5550 0.0692 0.040 Uiso 1 1 calc R
H18B H 0.6664 0.5762 0.0989 0.040 Uiso 1 1 calc R
C182 C 0.6976(6) 0.5089(3) 0.0802(2) 0.050(2) Uani 1 1 d .
H182 H 0.6570 0.4798 0.0723 0.060 Uiso 1 1 calc R
C183 C 0.7607(6) 0.5007(3) 0.1098(2) 0.057(2) Uani 1 1 d .
H18J H 0.8090 0.4771 0.1029 0.086 Uiso 1 1 calc R
H18K H 0.7175 0.4901 0.1267 0.086 Uiso 1 1 calc R
H18L H 0.7966 0.5296 0.1190 0.086 Uiso 1 1 calc R
C184 C 0.7626(7) 0.5206(4) 0.0521(2) 0.071(3) Uani 1 1 d .
H18P H 0.8000 0.5499 0.0590 0.106 Uiso 1 1 calc R
H18Q H 0.7203 0.5234 0.0327 0.106 Uiso 1 1 calc R
H18R H 0.8095 0.4959 0.0465 0.106 Uiso 1 1 calc R
C185 C 0.4090(5) 0.3919(2) 0.09189(16) 0.0315(15) Uani 1 1 d .
H18C H 0.3435 0.3747 0.0898 0.038 Uiso 1 1 calc R
H18D H 0.4280 0.3975 0.0694 0.038 Uiso 1 1 calc R
C186 C 0.4847(6) 0.3610(3) 0.10419(18) 0.0385(18) Uani 1 1 d .
H186 H 0.4644 0.3544 0.1266 0.046 Uiso 1 1 calc R
C187 C 0.5911(6) 0.3847(3) 0.1075(2) 0.043(2) Uani 1 1 d .
H18E H 0.6066 0.3977 0.0871 0.064 Uiso 1 1 calc R
H18F H 0.6402 0.3618 0.1112 0.064 Uiso 1 1 calc R
H18G H 0.5936 0.4096 0.1262 0.064 Uiso 1 1 calc R
C188 C 0.4885(7) 0.3158(3) 0.0819(2) 0.053(2) Uani 1 1 d .
H18M H 0.4274 0.2970 0.0844 0.080 Uiso 1 1 calc R
H18N H 0.5467 0.2993 0.0880 0.080 Uiso 1 1 calc R
H18O H 0.4938 0.3216 0.0589 0.080 Uiso 1 1 calc R
C189 C 0.3325(5) 0.6383(2) 0.08240(17) 0.0329(16) Uani 1 1 d .
H18H H 0.3540 0.6222 0.0609 0.039 Uiso 1 1 calc R
H18I H 0.2623 0.6465 0.0794 0.039 Uiso 1 1 calc R
C190 C 0.3949(6) 0.6829(3) 0.0899(2) 0.0430(19) Uani 1 1 d .
H190 H 0.3708 0.6999 0.1111 0.052 Uiso 1 1 calc R
C191 C 0.5014(7) 0.6768(3) 0.0940(3) 0.077(3) Uani 1 1 d .
H19H H 0.5127 0.6594 0.1126 0.115 Uiso 1 1 calc R
H19I H 0.5365 0.7071 0.0984 0.115 Uiso 1 1 calc R
H19J H 0.5267 0.6596 0.0737 0.115 Uiso 1 1 calc R
C192 C 0.3784(9) 0.7131(4) 0.0625(3) 0.088(4) Uani 1 1 d .
H19K H 0.4130 0.7434 0.0687 0.131 Uiso 1 1 calc R
H19L H 0.3067 0.7173 0.0597 0.131 Uiso 1 1 calc R
H19M H 0.4050 0.6980 0.0417 0.131 Uiso 1 1 calc R
C193 C 0.0969(6) 0.4845(3) 0.08302(17) 0.0417(19) Uani 1 1 d .
H19C H 0.1132 0.4533 0.0723 0.050 Uiso 1 1 calc R
H19D H 0.0392 0.4803 0.0973 0.050 Uiso 1 1 calc R
C194 C 0.0610(6) 0.5101(3) 0.0561(2) 0.045(2) Uani 1 1 d .
H194 H 0.0026 0.4919 0.0448 0.055 Uiso 1 1 calc R
C195 C 0.1413(9) 0.5140(4) 0.0304(2) 0.086(4) Uani 1 1 d .
H19Q H 0.1920 0.5378 0.0392 0.130 Uiso 1 1 calc R
H19R H 0.1107 0.5225 0.0102 0.130 Uiso 1 1 calc R
H19S H 0.1727 0.4842 0.0252 0.130 Uiso 1 1 calc R
C196 C 0.0267(10) 0.5574(4) 0.0690(4) 0.151(8) Uani 1 1 d .
H19N H -0.0106 0.5560 0.0893 0.226 Uiso 1 1 calc R
H19O H -0.0166 0.5683 0.0523 0.226 Uiso 1 1 calc R
H19P H 0.0848 0.5789 0.0737 0.226 Uiso 1 1 calc R
C197 C 0.7078(5) 0.4245(2) 0.34384(15) 0.0248(14) Uani 1 1 d .
H19A H 0.7542 0.4513 0.3513 0.030 Uiso 1 1 calc R
H19B H 0.7332 0.4092 0.3226 0.030 Uiso 1 1 calc R
C198 C 0.6130(8) 0.4427(5) 0.3367(4) 0.130(7) Uani 1 1 d .
H198 H 0.6228 0.4688 0.3552 0.156 Uiso 1 1 calc R
C199 C 0.5212(6) 0.4327(4) 0.3465(3) 0.085(4) Uani 1 1 d .
H19E H 0.5253 0.4209 0.3678 0.127 Uiso 1 1 calc R
H19F H 0.4884 0.4091 0.3300 0.127 Uiso 1 1 calc R
H19G H 0.4826 0.4607 0.3489 0.127 Uiso 1 1 calc R
C200 C 0.6211(7) 0.4761(4) 0.3105(3) 0.094(5) Uani 1 1 d .
H20S H 0.6269 0.4583 0.2885 0.141 Uiso 1 1 calc R
H20T H 0.6804 0.4969 0.3154 0.141 Uiso 1 1 calc R
H20U H 0.5613 0.4944 0.3110 0.141 Uiso 1 1 calc R
C201 C 1.0257(4) 0.3359(2) 0.36021(15) 0.0230(13) Uani 1 1 d .
H20C H 1.0096 0.3306 0.3362 0.028 Uiso 1 1 calc R
H20D H 1.0487 0.3687 0.3658 0.028 Uiso 1 1 calc R
C202 C 1.1123(4) 0.3059(2) 0.36675(17) 0.0282(15) Uani 1 1 d .
H202 H 1.1181 0.3054 0.3912 0.034 Uiso 1 1 calc R
C203 C 1.2107(5) 0.3256(3) 0.3554(2) 0.0390(18) Uani 1 1 d .
H20M H 1.2080 0.3250 0.3313 0.059 Uiso 1 1 calc R
H20N H 1.2655 0.3069 0.3614 0.059 Uiso 1 1 calc R
H20O H 1.2219 0.3576 0.3660 0.059 Uiso 1 1 calc R
C204 C 1.0963(6) 0.2562(3) 0.3501(3) 0.058(3) Uani 1 1 d .
H20P H 1.0356 0.2424 0.3586 0.087 Uiso 1 1 calc R
H20Q H 1.1538 0.2383 0.3550 0.087 Uiso 1 1 calc R
H20R H 1.0891 0.2558 0.3261 0.087 Uiso 1 1 calc R
C205 C 0.9838(4) 0.3372(2) 0.49144(13) 0.0165(12) Uani 1 1 d .
H20A H 0.9981 0.3706 0.4985 0.020 Uiso 1 1 calc R
H20B H 0.9565 0.3239 0.5107 0.020 Uiso 1 1 calc R
C206 C 1.0828(4) 0.3142(2) 0.48198(15) 0.0186(12) Uani 1 1 d .
H206 H 1.1096 0.3276 0.4624 0.022 Uiso 1 1 calc R
C207 C 1.1597(5) 0.3246(3) 0.51012(16) 0.0315(16) Uani 1 1 d .
H20E H 1.1349 0.3119 0.5297 0.047 Uiso 1 1 calc R
H20F H 1.1712 0.3582 0.5155 0.047 Uiso 1 1 calc R
H20G H 1.2225 0.3104 0.5033 0.047 Uiso 1 1 calc R
C208 C 1.0662(5) 0.2620(2) 0.47209(17) 0.0297(15) Uani 1 1 d .
H20J H 1.1307 0.2480 0.4674 0.045 Uiso 1 1 calc R
H20K H 1.0229 0.2561 0.4523 0.045 Uiso 1 1 calc R
H20L H 1.0345 0.2485 0.4903 0.045 Uiso 1 1 calc R
C209 C 0.8171(5) 0.1829(2) 0.34291(17) 0.0278(15) Uani 1 1 d .
H20H H 0.8034 0.1881 0.3198 0.033 Uiso 1 1 calc R
H20I H 0.8902 0.1808 0.3457 0.033 Uiso 1 1 calc R
C210 C 0.7651(7) 0.1351(3) 0.3486(3) 0.072(3) Uani 1 1 d .
H210 H 0.7776 0.1311 0.3722 0.087 Uiso 1 1 calc R
C211 C 0.8160(9) 0.0963(4) 0.3274(3) 0.102(5) Uani 1 1 d .
H21Q H 0.7875 0.0664 0.3318 0.153 Uiso 1 1 calc R
H21R H 0.8878 0.0982 0.3327 0.153 Uiso 1 1 calc R
H21S H 0.8056 0.0992 0.3039 0.153 Uiso 1 1 calc R
C212 C 0.6596(6) 0.1324(3) 0.3430(3) 0.064(3) Uani 1 1 d .
H21N H 0.6445 0.1379 0.3203 0.096 Uiso 1 1 calc R
H21O H 0.6287 0.1559 0.3587 0.096 Uiso 1 1 calc R
H21P H 0.6332 0.1016 0.3462 0.096 Uiso 1 1 calc R
C213 C 0.7695(4) 0.1949(2) 0.47409(16) 0.0241(14) Uani 1 1 d .
H21C H 0.8330 0.1804 0.4675 0.029 Uiso 1 1 calc R
H21D H 0.7800 0.2115 0.4968 0.029 Uiso 1 1 calc R
C214 C 0.6909(5) 0.1560(2) 0.47572(18) 0.0315(16) Uani 1 1 d .
H214 H 0.6281 0.1706 0.4840 0.038 Uiso 1 1 calc R
C215 C 0.6667(7) 0.1279(3) 0.4427(2) 0.049(2) Uani 1 1 d .
H21H H 0.6432 0.1483 0.4272 0.073 Uiso 1 1 calc R
H21I H 0.6143 0.1043 0.4452 0.073 Uiso 1 1 calc R
H21J H 0.7268 0.1129 0.4340 0.073 Uiso 1 1 calc R
C216 C 0.7241(6) 0.1245(3) 0.5010(2) 0.048(2) Uani 1 1 d .
H21K H 0.7896 0.1126 0.4950 0.072 Uiso 1 1 calc R
H21L H 0.6752 0.0986 0.5008 0.072 Uiso 1 1 calc R
H21M H 0.7284 0.1424 0.5231 0.072 Uiso 1 1 calc R
C217 C 0.4938(4) 0.2808(2) 0.33001(14) 0.0223(13) Uani 1 1 d .
H21A H 0.4316 0.2954 0.3380 0.027 Uiso 1 1 calc R
H21B H 0.5200 0.2982 0.3126 0.027 Uiso 1 1 calc R
C218 C 0.4652(5) 0.2311(2) 0.31359(15) 0.0256(14) Uani 1 1 d .
H218 H 0.5278 0.2157 0.3060 0.031 Uiso 1 1 calc R
C219 C 0.4148(5) 0.2026(2) 0.33813(18) 0.0348(16) Uani 1 1 d .
H21E H 0.3527 0.2169 0.3456 0.052 Uiso 1 1 calc R
H21F H 0.4598 0.2018 0.3572 0.052 Uiso 1 1 calc R
H21G H 0.3997 0.1710 0.3272 0.052 Uiso 1 1 calc R
C220 C 0.3974(6) 0.2322(3) 0.28339(18) 0.0424(20) Uani 1 1 d .
H22A H 0.3859 0.2008 0.2718 0.064 Uiso 1 1 calc R
H22B H 0.4292 0.2518 0.2685 0.064 Uiso 1 1 calc R
H22C H 0.3334 0.2449 0.2905 0.064 Uiso 1 1 calc R
C221 C 0.4342(4) 0.2840(2) 0.46316(15) 0.0207(13) Uani 1 1 d .
H22J H 0.4535 0.2815 0.4864 0.025 Uiso 1 1 calc R
H22K H 0.3974 0.3127 0.4634 0.025 Uiso 1 1 calc R
C222 C 0.3610(4) 0.2430(2) 0.45104(16) 0.0245(14) Uani 1 1 d .
H222 H 0.3144 0.2392 0.4695 0.029 Uiso 1 1 calc R
C223 C 0.4124(5) 0.1976(2) 0.44243(19) 0.0346(17) Uani 1 1 d .
H22G H 0.3620 0.1724 0.4367 0.052 Uiso 1 1 calc R
H22H H 0.4526 0.1914 0.4615 0.052 Uiso 1 1 calc R
H22I H 0.4559 0.1997 0.4235 0.052 Uiso 1 1 calc R
C224 C 0.2986(5) 0.2541(3) 0.42192(17) 0.0328(16) Uani 1 1 d .
H22D H 0.3423 0.2581 0.4034 0.049 Uiso 1 1 calc R
H22E H 0.2637 0.2827 0.4284 0.049 Uiso 1 1 calc R
H22F H 0.2496 0.2286 0.4152 0.049 Uiso 1 1 calc R
C225 C 1.0777(5) 0.2137(3) 0.05868(19) 0.0385(18) Uani 1 1 d .
H22N H 1.1248 0.1924 0.0669 0.046 Uiso 1 1 calc R
H22O H 1.0741 0.2061 0.0343 0.046 Uiso 1 1 calc R
C226 C 1.1218(8) 0.2607(5) 0.0664(3) 0.110(6) Uani 1 1 d .
H226 H 1.0824 0.2751 0.0498 0.132 Uiso 1 1 calc R
C227 C 1.1109(12) 0.2920(5) 0.0911(6) 0.221(13) Uani 1 1 d .
H22S H 1.0478 0.3071 0.0885 0.331 Uiso 1 1 calc R
H22T H 1.1665 0.3150 0.0922 0.331 Uiso 1 1 calc R
H22U H 1.1102 0.2778 0.1116 0.331 Uiso 1 1 calc R
C228 C 1.2233(8) 0.2625(6) 0.0496(4) 0.140(7) Uani 1 1 d .
H22P H 1.2538 0.2938 0.0544 0.211 Uiso 1 1 calc R
H22Q H 1.2137 0.2544 0.0256 0.211 Uiso 1 1 calc R
H22R H 1.2672 0.2405 0.0580 0.211 Uiso 1 1 calc R
C229 C 0.9905(5) 0.1974(2) 0.18310(16) 0.0256(14) Uani 1 1 d .
H22L H 0.9618 0.1801 0.2003 0.031 Uiso 1 1 calc R
H22M H 1.0511 0.1816 0.1750 0.031 Uiso 1 1 calc R
C230 C 1.0228(8) 0.2465(3) 0.1997(3) 0.066(3) Uani 1 1 d .
H230 H 0.9616 0.2602 0.2100 0.079 Uiso 1 1 calc R
C231 C 1.0952(9) 0.2421(3) 0.2284(3) 0.090(4) Uani 1 1 d .
H23N H 1.1573 0.2292 0.2196 0.135 Uiso 1 1 calc R
H23O H 1.0649 0.2216 0.2429 0.135 Uiso 1 1 calc R
H23P H 1.1099 0.2728 0.2409 0.135 Uiso 1 1 calc R
C232 C 1.0608(8) 0.2784(3) 0.1788(3) 0.097(5) Uani 1 1 d .
H23Q H 1.0635 0.3098 0.1909 0.145 Uiso 1 1 calc R
H23R H 1.0168 0.2772 0.1592 0.145 Uiso 1 1 calc R
H23S H 1.1281 0.2700 0.1718 0.145 Uiso 1 1 calc R
C233 C 0.7681(5) 0.0535(2) 0.15664(15) 0.0232(13) Uani 1 1 d .
H23A H 0.7202 0.0611 0.1746 0.028 Uiso 1 1 calc R
H23B H 0.7420 0.0246 0.1431 0.028 Uiso 1 1 calc R
C234 C 0.8659(6) 0.0431(3) 0.1725(2) 0.049(2) Uani 1 1 d .
H234 H 0.8850 0.0713 0.1885 0.058 Uiso 1 1 calc R
C235 C 0.9518(5) 0.0354(3) 0.1507(2) 0.049(2) Uani 1 1 d .
H23E H 0.9420 0.0055 0.1366 0.073 Uiso 1 1 calc R
H23F H 1.0130 0.0353 0.1642 0.073 Uiso 1 1 calc R
H23G H 0.9576 0.0601 0.1367 0.073 Uiso 1 1 calc R
C236 C 0.8490(6) 0.0039(3) 0.1935(2) 0.062(3) Uani 1 1 d .
H23H H 0.8325 -0.0251 0.1790 0.093 Uiso 1 1 calc R
H23I H 0.7937 0.0112 0.2086 0.093 Uiso 1 1 calc R
H23J H 0.9098 0.0006 0.2065 0.093 Uiso 1 1 calc R
C237 C 0.7514(6) 0.3041(2) 0.04352(18) 0.0379(18) Uani 1 1 d .
H23C H 0.7373 0.2909 0.0201 0.045 Uiso 1 1 calc R
H23D H 0.6922 0.3213 0.0514 0.045 Uiso 1 1 calc R
C238 C 0.8390(7) 0.3395(3) 0.0438(2) 0.051(2) Uani 1 1 d .
H238 H 0.8980 0.3229 0.0342 0.061 Uiso 1 1 calc R
C239 C 0.8675(8) 0.3619(3) 0.0793(3) 0.078(4) Uani 1 1 d .
H23K H 0.8094 0.3769 0.0896 0.118 Uiso 1 1 calc R
H23L H 0.9222 0.3850 0.0786 0.118 Uiso 1 1 calc R
H23M H 0.8889 0.3380 0.0923 0.118 Uiso 1 1 calc R
C240 C 0.8131(9) 0.3763(3) 0.0217(3) 0.090(4) Uani 1 1 d .
H24S H 0.8020 0.3615 -0.0012 0.135 Uiso 1 1 calc R
H24T H 0.8684 0.3995 0.0225 0.135 Uiso 1 1 calc R
H24U H 0.7523 0.3914 0.0296 0.135 Uiso 1 1 calc R
C241 C 0.6592(5) 0.2936(2) 0.17142(16) 0.0269(14) Uani 1 1 d .
H24A H 0.6183 0.3133 0.1591 0.032 Uiso 1 1 calc R
H24B H 0.6128 0.2769 0.1848 0.032 Uiso 1 1 calc R
C242 C 0.7289(5) 0.3260(2) 0.19566(17) 0.0282(15) Uani 1 1 d .
H242 H 0.7702 0.3064 0.2084 0.034 Uiso 1 1 calc R
C243 C 0.6676(6) 0.3569(3) 0.2203(2) 0.047(2) Uani 1 1 d .
H24M H 0.7121 0.3734 0.2377 0.070 Uiso 1 1 calc R
H24N H 0.6179 0.3378 0.2303 0.070 Uiso 1 1 calc R
H24O H 0.6335 0.3794 0.2088 0.070 Uiso 1 1 calc R
C244 C 0.7998(6) 0.3551(2) 0.1768(2) 0.0406(19) Uani 1 1 d .
H24G H 0.7608 0.3747 0.1641 0.061 Uiso 1 1 calc R
H24H H 0.8394 0.3346 0.1615 0.061 Uiso 1 1 calc R
H24I H 0.8446 0.3747 0.1925 0.061 Uiso 1 1 calc R
C245 C 0.5344(5) 0.1561(2) 0.01043(15) 0.0273(14) Uani 1 1 d .
H24E H 0.5726 0.1620 -0.0093 0.033 Uiso 1 1 calc R
H24F H 0.5104 0.1233 0.0069 0.033 Uiso 1 1 calc R
C246 C 0.4431(6) 0.1866(3) 0.01278(17) 0.0374(18) Uani 1 1 d .
H246 H 0.4206 0.1909 0.0362 0.045 Uiso 1 1 calc R
C247 C 0.4725(7) 0.2345(3) 0.0031(2) 0.058(3) Uani 1 1 d .
H24P H 0.4903 0.2311 -0.0204 0.088 Uiso 1 1 calc R
H24Q H 0.5299 0.2481 0.0167 0.088 Uiso 1 1 calc R
H24R H 0.4160 0.2548 0.0066 0.088 Uiso 1 1 calc R
C248 C 0.3579(6) 0.1653(3) -0.0090(2) 0.049(2) Uani 1 1 d .
H24J H 0.3784 0.1616 -0.0321 0.073 Uiso 1 1 calc R
H24K H 0.3010 0.1855 -0.0064 0.073 Uiso 1 1 calc R
H24L H 0.3385 0.1350 -0.0028 0.073 Uiso 1 1 calc R
C249 C 0.4595(4) 0.1494(2) 0.14007(16) 0.0229(13) Uani 1 1 d .
H24C H 0.4396 0.1161 0.1358 0.027 Uiso 1 1 calc R
H24D H 0.4709 0.1574 0.1642 0.027 Uiso 1 1 calc R
C250 C 0.3715(5) 0.1766(3) 0.13006(19) 0.0361(17) Uani 1 1 d .
H250 H 0.3647 0.1717 0.1054 0.043 Uiso 1 1 calc R
C251 C 0.2742(6) 0.1603(3) 0.1443(2) 0.052(2) Uani 1 1 d .
H25A H 0.2783 0.1664 0.1686 0.078 Uiso 1 1 calc R
H25B H 0.2626 0.1271 0.1374 0.078 Uiso 1 1 calc R
H25C H 0.2188 0.1771 0.1363 0.078 Uiso 1 1 calc R
C252 C 0.3913(6) 0.2281(3) 0.1415(3) 0.080(4) Uani 1 1 d .
H25D H 0.4090 0.2329 0.1652 0.120 Uiso 1 1 calc R
H25E H 0.3312 0.2448 0.1377 0.120 Uiso 1 1 calc R
H25F H 0.4466 0.2397 0.1290 0.120 Uiso 1 1 calc R
O1 O 0.2198(3) 0.90182(16) 0.29533(10) 0.0291(11) Uani 1 1 d .
O2 O 0.1786(3) 0.98912(14) 0.29795(11) 0.0234(9) Uani 1 1 d .
O3 O 0.0554(3) 1.03000(16) 0.34124(11) 0.0305(11) Uani 1 1 d .
O4 O 0.1227(3) 0.84370(16) 0.34085(10) 0.0297(11) Uani 1 1 d .
O5 O -0.0086(3) 0.88871(18) 0.37827(11) 0.0338(12) Uani 1 1 d .
O6 O -0.0410(3) 0.97642(17) 0.37902(11) 0.0351(12) Uani 1 1 d .
O7 O -0.1210(3) 0.91565(15) 0.33195(10) 0.0227(9) Uani 1 1 d .
O8 O 0.1823(3) 0.91027(15) 0.38680(10) 0.0261(10) Uani 1 1 d .
O9 O 0.2766(3) 0.96147(15) 0.34792(10) 0.0246(9) Uani 1 1 d .
O10 O 0.1491(3) 0.99897(16) 0.39109(11) 0.0284(10) Uani 1 1 d .
O11 O -0.0126(3) 0.96544(14) 0.29483(10) 0.0221(9) Uani 1 1 d .
O12 O 0.0063(3) 0.87696(13) 0.28949(10) 0.0209(9) Uani 1 1 d .
O13 O 0.4477(3) 0.59535(16) 0.20048(11) 0.0301(11) Uani 1 1 d .
O14 O 0.2324(3) 0.57060(14) 0.20033(11) 0.0244(9) Uani 1 1 d .
O15 O 0.2713(3) 0.48328(14) 0.19943(10) 0.0240(10) Uani 1 1 d .
O16 O 0.4635(3) 0.50654(16) 0.19986(11) 0.0289(10) Uani 1 1 d .
O17 O 0.1717(3) 0.51152(15) 0.14924(10) 0.0278(10) Uani 1 1 d .
O18 O 0.3889(4) 0.44066(16) 0.15579(11) 0.0352(11) Uani 1 1 d .
O19 O 0.5677(3) 0.55066(16) 0.15814(11) 0.0313(11) Uani 1 1 d .
O20 O 0.3157(3) 0.62371(15) 0.15037(10) 0.0284(10) Uani 1 1 d .
O21 O 0.2477(3) 0.55627(17) 0.10436(11) 0.0341(11) Uani 1 1 d .
O22 O 0.4404(4) 0.57345(16) 0.11486(11) 0.0336(11) Uani 1 1 d .
O23 O 0.4836(4) 0.48553(16) 0.11321(12) 0.0379(12) Uani 1 1 d .
O24 O 0.2910(4) 0.46977(17) 0.10626(12) 0.0367(12) Uani 1 1 d .
O25 O 0.8162(3) 0.23200(14) 0.15575(10) 0.0245(9) Uani 1 1 d .
O26 O 0.6339(3) 0.20726(15) 0.13258(10) 0.0231(9) Uani 1 1 d .
O27 O 0.6551(3) 0.11773(14) 0.12694(9) 0.0193(9) Uani 1 1 d .
O28 O 0.8444(3) 0.14195(14) 0.14306(10) 0.0229(9) Uani 1 1 d .
O29 O 0.7410(3) 0.27065(14) 0.10654(10) 0.0250(10) Uani 1 1 d .
O30 O 0.9557(3) 0.20096(16) 0.11440(11) 0.0273(10) Uani 1 1 d .
O31 O 0.5618(3) 0.15459(14) 0.07966(10) 0.0213(9) Uani 1 1 d .
O32 O 0.8002(3) 0.08000(14) 0.09181(10) 0.0249(10) Uani 1 1 d .
O33 O 0.6776(3) 0.21536(14) 0.05332(10) 0.0211(9) Uani 1 1 d .
O34 O 0.8693(3) 0.23355(15) 0.06362(10) 0.0260(10) Uani 1 1 d .
O35 O 0.9150(3) 0.14742(14) 0.05890(11) 0.0271(10) Uani 1 1 d .
O36 O 0.7068(3) 0.12649(15) 0.04059(10) 0.0297(11) Uani 1 1 d .
O37 O 0.6704(3) 0.25112(14) 0.35891(10) 0.0222(9) Uani 1 1 d .
O38 O 0.6382(3) 0.34050(14) 0.36734(10) 0.0214(9) Uani 1 1 d .
O39 O 0.8303(3) 0.36458(14) 0.37448(9) 0.0190(9) Uani 1 1 d .
O40 O 0.8595(3) 0.27567(14) 0.37329(10) 0.0206(9) Uani 1 1 d .
O41 O 0.7620(3) 0.21836(13) 0.40780(10) 0.0204(9) Uani 1 1 d .
O42 O 0.9348(3) 0.33562(13) 0.42246(9) 0.0162(8) Uani 1 1 d .
O43 O 0.5334(3) 0.28527(14) 0.40038(9) 0.0189(9) Uani 1 1 d .
O44 O 0.6976(3) 0.40867(14) 0.41232(9) 0.0192(9) Uani 1 1 d .
O45 O 0.8238(3) 0.28239(14) 0.45564(10) 0.0189(9) Uani 1 1 d .
O46 O 0.6334(3) 0.25687(14) 0.45002(10) 0.0200(9) Uani 1 1 d .
O47 O 0.5976(3) 0.34463(12) 0.45081(9) 0.0142(8) Uani 1 1 d U
O48 O 0.8061(3) 0.37145(13) 0.46566(9) 0.0164(8) Uani 1 1 d .
Si1 Si 0.26355(12) 0.95604(6) 0.30835(4) 0.0187(3) Uani 1 1 d .
Si2 Si 0.06740(12) 1.00839(6) 0.30275(4) 0.0205(4) Uani 1 1 d .
Si3 Si 0.04367(13) 1.01764(6) 0.37897(5) 0.0247(4) Uani 1 1 d .
Si4 Si -0.09096(12) 0.92526(6) 0.37119(4) 0.0212(4) Uani 1 1 d .
Si5 Si 0.10136(13) 0.86854(6) 0.37900(4) 0.0227(4) Uani 1 1 d .
Si6 Si 0.23321(12) 0.96123(6) 0.38505(4) 0.0218(4) Uani 1 1 d .
Si7 Si -0.07671(11) 0.91778(6) 0.29553(4) 0.0169(3) Uani 1 1 d .
Si8 Si 0.52755(12) 0.55303(6) 0.19562(4) 0.0228(4) Uani 1 1 d .
Si9 Si 0.52834(14) 0.53866(7) 0.11947(5) 0.0277(4) Uani 1 1 d .
Si10 Si 0.39263(14) 0.44823(7) 0.11689(5) 0.0280(4) Uani 1 1 d .
Si11 Si 0.38188(13) 0.46380(6) 0.19380(4) 0.0218(4) Uani 1 1 d .
Si12 Si 0.18655(12) 0.51671(6) 0.18895(4) 0.0198(3) Uani 1 1 d .
Si13 Si 0.20326(14) 0.50595(6) 0.11079(4) 0.0258(4) Uani 1 1 d .
Si14 Si 0.33428(14) 0.59628(6) 0.11246(4) 0.0255(4) Uani 1 1 d .
Si15 Si 0.71869(11) 0.38342(6) 0.37414(4) 0.0149(3) Uani 1 1 d .
Si16 Si 0.90932(11) 0.32694(6) 0.38271(4) 0.0147(3) Uani 1 1 d .
Si17 Si 0.77613(12) 0.23313(6) 0.37109(4) 0.0177(3) Uani 1 1 d .
Si18 Si 0.58521(12) 0.28887(6) 0.36477(4) 0.0170(3) Uani 1 1 d .
Si19 Si 0.88752(11) 0.33039(5) 0.45820(4) 0.0129(3) Uani 1 1 d .
Si20 Si 0.74568(11) 0.23834(5) 0.44631(4) 0.0151(3) Uani 1 1 d .
Si21 Si 0.54961(11) 0.29083(6) 0.44014(4) 0.0155(3) Uani 1 1 d .
Si22 Si 0.95259(13) 0.20011(6) 0.07453(4) 0.0244(4) Uani 1 1 d .
Si23 Si 0.76011(13) 0.25534(6) 0.06727(4) 0.0227(4) Uani 1 1 d .
Si24 Si 0.71446(12) 0.25030(6) 0.14096(4) 0.0186(3) Uani 1 1 d .
Si25 Si 0.89965(12) 0.19316(6) 0.14848(4) 0.0198(3) Uani 1 1 d .
Si26 Si 0.58031(12) 0.15785(6) 0.11963(4) 0.0172(3) Uani 1 1 d .
Si27 Si 0.76645(12) 0.09995(6) 0.13019(4) 0.0179(3) Uani 1 1 d .
Si28 Si 0.61949(13) 0.16505(6) 0.04663(4) 0.0201(4) Uani 1 1 d .
Ta1 Ta 0.128421(18) 0.852599(8) 0.296407(6) 0.01750(6) Uani 1 1 d .
Ta2 Ta 0.322948(18) 0.619091(9) 0.195684(6) 0.02006(6) Uani 1 1 d .
Ta3 Ta 0.684810(17) 0.395831(8) 0.455951(6) 0.01412(5) Uani 1 1 d .
Ta4 Ta 0.82235(2) 0.097722(9) 0.050017(6) 0.02391(7) Uani 1 1 d .
F1 F 0.2412(3) 0.98331(13) 0.21811(8) 0.0273(8) Uani 1 1 d .
F2 F 0.0640(3) 0.94224(14) 0.22497(9) 0.0316(9) Uani 1 1 d .
F3 F -0.0385(3) 0.89579(14) 0.17155(9) 0.0350(9) Uani 1 1 d .
F4 F 0.0443(3) 0.89032(15) 0.11030(9) 0.0376(10) Uani 1 1 d .
F5 F 0.2254(3) 0.92752(14) 0.10283(8) 0.0317(9) Uani 1 1 d .
F6 F 0.4011(3) 0.92424(12) 0.20490(8) 0.0237(8) Uani 1 1 d .
F7 F 0.4817(3) 0.84163(13) 0.20062(9) 0.0325(9) Uani 1 1 d .
F8 F 0.5472(3) 0.79989(14) 0.14161(11) 0.0449(11) Uani 1 1 d .
F9 F 0.5260(3) 0.84195(14) 0.08621(10) 0.0430(11) Uani 1 1 d .
F10 F 0.4395(3) 0.92238(13) 0.08895(9) 0.0310(9) Uani 1 1 d .
F11 F 0.5410(3) 1.00003(13) 0.11947(9) 0.0314(9) Uani 1 1 d .
F12 F 0.5619(3) 1.04616(15) 0.06760(10) 0.0454(11) Uani 1 1 d .
F13 F 0.4004(4) 1.08380(17) 0.04173(11) 0.0637(16) Uani 1 1 d .
F14 F 0.2199(4) 1.07415(18) 0.06913(13) 0.0684(16) Uani 1 1 d .
F15 F 0.1933(3) 1.02425(15) 0.11773(10) 0.0402(10) Uani 1 1 d .
F16 F 0.5637(2) 0.98374(12) 0.18748(9) 0.0255(8) Uani 1 1 d .
F17 F 0.6297(3) 1.04900(14) 0.23511(10) 0.0360(9) Uani 1 1 d .
F18 F 0.5124(3) 1.11962(15) 0.25827(10) 0.0405(10) Uani 1 1 d .
F19 F 0.3291(3) 1.12524(13) 0.23005(11) 0.0393(10) Uani 1 1 d .
F20 F 0.2598(3) 1.05909(13) 0.18250(9) 0.0307(9) Uani 1 1 d .
F21 F 0.8506(3) 0.77353(16) 0.15060(11) 0.0458(11) Uani 1 1 d .
F22 F 0.7632(3) 0.85302(18) 0.16527(14) 0.0662(15) Uani 1 1 d .
F23 F 0.7423(4) 0.91194(17) 0.11868(17) 0.0816(19) Uani 1 1 d .
F24 F 0.8107(4) 0.88670(17) 0.05587(15) 0.0718(17) Uani 1 1 d .
F25 F 0.8855(4) 0.80446(15) 0.03954(12) 0.0511(12) Uani 1 1 d .
F26 F 1.0633(3) 0.77855(13) 0.13417(9) 0.0304(9) Uani 1 1 d .
F27 F 1.2390(3) 0.82227(13) 0.12923(9) 0.0346(9) Uani 1 1 d .
F28 F 1.3153(3) 0.83027(15) 0.06808(10) 0.0443(11) Uani 1 1 d .
F29 F 1.2133(4) 0.79202(16) 0.01273(10) 0.0494(12) Uani 1 1 d .
F30 F 1.0391(4) 0.74670(16) 0.01665(10) 0.0478(12) Uani 1 1 d .
F31 F 0.7176(3) 0.73583(16) 0.05220(13) 0.0581(14) Uani 1 1 d .
F32 F 0.6360(4) 0.67101(19) 0.00620(17) 0.095(2) Uani 1 1 d .
F33 F 0.7500(5) 0.6036(2) -0.02530(16) 0.100(2) Uani 1 1 d .
F34 F 0.9464(4) 0.60126(18) -0.00787(13) 0.0704(16) Uani 1 1 d .
F35 F 1.0271(3) 0.66333(15) 0.04065(10) 0.0417(10) Uani 1 1 d .
F36 F 1.1036(3) 0.68451(13) 0.10688(9) 0.0300(9) Uani 1 1 d .
F37 F 1.0880(3) 0.61879(14) 0.14498(10) 0.0368(10) Uani 1 1 d .
F38 F 0.9086(3) 0.59201(14) 0.16800(11) 0.0445(11) Uani 1 1 d .
F39 F 0.7415(3) 0.63336(17) 0.15062(11) 0.0482(12) Uani 1 1 d .
F40 F 0.7525(3) 0.69983(16) 0.11189(11) 0.0449(11) Uani 1 1 d .
F41 F 0.2256(3) 0.49622(12) 0.27859(8) 0.0248(8) Uani 1 1 d .
F42 F 0.4019(3) 0.53471(14) 0.26868(9) 0.0332(9) Uani 1 1 d .
F43 F 0.5078(3) 0.58586(14) 0.31940(9) 0.0337(9) Uani 1 1 d .
F44 F 0.4288(3) 0.59966(13) 0.38129(9) 0.0282(8) Uani 1 1 d .
F45 F 0.2475(3) 0.56414(12) 0.39181(8) 0.0244(8) Uani 1 1 d .
F46 F 0.0645(3) 0.55639(12) 0.29185(8) 0.0262(8) Uani 1 1 d .
F47 F -0.0320(3) 0.63386(14) 0.29326(10) 0.0400(10) Uani 1 1 d .
F48 F -0.1044(3) 0.67653(14) 0.35140(11) 0.0436(11) Uani 1 1 d .
F49 F -0.0726(3) 0.63961(14) 0.40852(10) 0.0350(9) Uani 1 1 d .
F50 F 0.0303(3) 0.56435(12) 0.40845(8) 0.0247(8) Uani 1 1 d .
F51 F -0.0603(2) 0.48164(12) 0.38118(9) 0.0258(8) Uani 1 1 d .
F52 F -0.0678(3) 0.44167(13) 0.43601(9) 0.0349(9) Uani 1 1 d .
F53 F 0.1023(4) 0.41508(14) 0.46392(10) 0.0440(11) Uani 1 1 d .
F54 F 0.2793(3) 0.42682(14) 0.43394(10) 0.0406(11) Uani 1 1 d .
F55 F 0.2917(2) 0.46895(13) 0.38093(9) 0.0268(8) Uani 1 1 d .
F56 F -0.0956(3) 0.49823(13) 0.31272(9) 0.0275(8) Uani 1 1 d .
F57 F -0.1647(3) 0.42888(15) 0.26870(10) 0.0382(10) Uani 1 1 d .
F58 F -0.0494(3) 0.35641(15) 0.24812(10) 0.0438(11) Uani 1 1 d .
F59 F 0.1393(3) 0.35490(13) 0.27404(10) 0.0383(10) Uani 1 1 d .
F60 F 0.2123(3) 0.42496(12) 0.31793(9) 0.0275(8) Uani 1 1 d .
F61 F 0.4179(3) 0.31786(12) 0.54794(8) 0.0258(8) Uani 1 1 d .
F62 F 0.3314(3) 0.39810(13) 0.56039(10) 0.0351(9) Uani 1 1 d .
F63 F 0.2677(3) 0.42913(14) 0.62268(12) 0.0476(11) Uani 1 1 d .
F64 F 0.2980(3) 0.37685(16) 0.67247(10) 0.0428(11) Uani 1 1 d .
F65 F 0.3920(3) 0.29891(14) 0.66150(9) 0.0326(9) Uani 1 1 d .
F66 F 0.2933(2) 0.22244(13) 0.62656(9) 0.0290(9) Uani 1 1 d .
F67 F 0.2834(3) 0.15892(14) 0.66787(9) 0.0329(9) Uani 1 1 d .
F68 F 0.4518(3) 0.11669(13) 0.68429(10) 0.0364(10) Uani 1 1 d .
F69 F 0.6286(3) 0.13847(13) 0.65685(10) 0.0339(9) Uani 1 1 d .
F70 F 0.6429(2) 0.20354(13) 0.61830(9) 0.0278(8) Uani 1 1 d .
F71 F 0.5792(3) 0.25915(13) 0.52802(8) 0.0256(8) Uani 1 1 d .
F72 F 0.7552(3) 0.30138(13) 0.52272(8) 0.0297(9) Uani 1 1 d .
F73 F 0.8597(3) 0.34190(14) 0.57712(9) 0.0322(9) Uani 1 1 d .
F74 F 0.7820(3) 0.34005(13) 0.63911(9) 0.0293(8) Uani 1 1 d .
F75 F 0.6020(3) 0.29973(13) 0.64482(8) 0.0272(8) Uani 1 1 d .
F76 F 0.5607(3) 0.17766(14) 0.55545(10) 0.0337(9) Uani 1 1 d .
F77 F 0.4773(3) 0.11374(15) 0.50947(11) 0.0465(11) Uani 1 1 d .
F78 F 0.2837(3) 0.11884(16) 0.49004(11) 0.0467(11) Uani 1 1 d .
F79 F 0.1745(3) 0.18986(14) 0.51829(10) 0.0388(10) Uani 1 1 d .
F80 F 0.2553(3) 0.25435(13) 0.56344(9) 0.0308(9) Uani 1 1 d .
B1 B 0.3595(5) 0.9782(2) 0.15273(16) 0.0189(14) Uani 1 1 d .
B2 B 0.9292(6) 0.7363(3) 0.08179(19) 0.0314(18) Uani 1 1 d .
B3 B 0.1142(5) 0.5072(2) 0.34519(16) 0.0165(13) Uani 1 1 d .
B4 B 0.4676(5) 0.2551(3) 0.59341(17) 0.0222(15) Uani 1 1 d .

loop_
_atom_site_aniso_label
_atom_site_aniso_U_11
_atom_site_aniso_U_22
_atom_site_aniso_U_33
_atom_site_aniso_U_23
_atom_site_aniso_U_13
_atom_site_aniso_U_12
C1 0.022(3) 0.024(3) 0.016(3) 0.005(2) 0.000(2) -0.003(3)
C2 0.019(3) 0.029(4) 0.022(3) 0.005(3) 0.000(2) 0.001(3)
C3 0.029(3) 0.020(3) 0.031(4) -0.001(3) 0.009(3) 0.001(3)
C4 0.030(4) 0.028(4) 0.022(3) -0.001(3) -0.001(3) -0.006(3)
C5 0.021(3) 0.038(4) 0.022(3) 0.010(3) -0.002(3) -0.010(3)
C6 0.024(3) 0.020(3) 0.025(3) 0.010(3) -0.001(3) 0.004(3)
C7 0.025(3) 0.024(3) 0.020(3) 0.003(3) 0.000(2) -0.004(3)
C8 0.038(4) 0.030(4) 0.022(3) 0.003(3) -0.010(3) -0.003(3)
C9 0.053(5) 0.040(5) 0.037(4) 0.020(4) -0.025(4) -0.012(4)
C10 0.075(6) 0.036(4) 0.019(4) 0.010(3) -0.017(4) -0.020(4)
C11 0.059(5) 0.024(4) 0.015(3) -0.004(3) 0.005(3) -0.015(3)
C12 0.034(4) 0.025(4) 0.022(3) 0.001(3) -0.003(3) -0.006(3)
C13 0.022(3) 0.022(3) 0.020(3) 0.002(2) 0.001(2) 0.001(3)
C14 0.024(3) 0.019(3) 0.022(3) 0.001(2) 0.001(2) 0.002(3)
C15 0.027(3) 0.024(4) 0.037(4) 0.014(3) -0.001(3) -0.003(3)
C16 0.026(3) 0.027(4) 0.036(4) 0.000(3) 0.000(3) 0.006(3)
C17 0.028(3) 0.022(4) 0.035(4) -0.005(3) 0.002(3) 0.001(3)
C18 0.030(3) 0.020(3) 0.028(4) 0.003(3) 0.007(3) 0.002(3)
C19 0.030(3) 0.019(3) 0.019(3) 0.002(2) -0.004(3) 0.005(3)
C20 0.026(3) 0.018(3) 0.018(3) -0.004(2) -0.007(2) 0.007(3)
C21 0.030(3) 0.027(4) 0.020(3) 0.005(3) 0.000(3) 0.005(3)
C22 0.024(3) 0.022(3) 0.029(3) 0.005(3) 0.001(3) 0.000(3)
C23 0.032(4) 0.029(4) 0.022(3) 0.000(3) -0.010(3) -0.001(3)
C24 0.030(3) 0.032(4) 0.014(3) 0.004(3) 0.000(2) 0.003(3)
C25 0.036(4) 0.027(4) 0.045(4) 0.001(3) -0.018(3) 0.000(3)
C26 0.027(4) 0.037(4) 0.052(5) -0.001(4) -0.006(3) 0.005(3)
C27 0.037(5) 0.042(5) 0.072(6) -0.012(5) -0.006(4) 0.007(4)
C28 0.039(5) 0.027(4) 0.097(8) -0.005(5) -0.026(5) 0.006(4)
C29 0.048(5) 0.036(5) 0.082(7) 0.018(5) -0.026(5) -0.002(4)
C30 0.046(5) 0.028(4) 0.059(6) 0.004(4) -0.027(4) 0.001(4)
C31 0.047(4) 0.024(4) 0.024(3) 0.007(3) -0.008(3) 0.001(3)
C32 0.028(3) 0.030(4) 0.018(3) 0.008(3) -0.003(3) -0.002(3)
C33 0.045(4) 0.027(4) 0.018(3) 0.001(3) -0.005(3) 0.003(3)
C34 0.039(4) 0.033(4) 0.027(4) 0.006(3) 0.006(3) -0.005(3)
C35 0.059(5) 0.037(4) 0.018(3) 0.004(3) 0.007(3) -0.002(4)
C36 0.058(5) 0.033(4) 0.015(3) 0.005(3) -0.006(3) -0.008(4)
C37 0.047(4) 0.033(4) 0.026(4) 0.009(3) -0.016(3) -0.005(3)
C38 0.058(5) 0.029(4) 0.068(6) 0.011(4) -0.030(5) 0.005(4)
C39 0.069(6) 0.044(5) 0.082(7) 0.010(5) -0.062(6) -0.014(5)
C40 0.083(7) 0.032(5) 0.072(7) -0.008(4) -0.054(6) 0.003(5)
C41 0.076(6) 0.033(5) 0.053(5) 0.002(4) -0.031(5) -0.003(4)
C42 0.051(5) 0.035(4) 0.031(4) 0.008(3) -0.014(3) -0.006(4)
C43 0.026(3) 0.026(4) 0.020(3) 0.000(3) -0.004(3) -0.002(3)
C44 0.030(4) 0.035(4) 0.030(4) 0.002(3) -0.006(3) 0.003(3)
C45 0.032(4) 0.045(5) 0.034(4) 0.006(3) -0.001(3) -0.005(3)
C46 0.044(4) 0.020(4) 0.029(4) -0.002(3) -0.005(3) -0.002(3)
C47 0.035(4) 0.028(4) 0.027(4) 0.002(3) -0.007(3) 0.003(3)
C48 0.024(3) 0.033(4) 0.020(3) 0.005(3) -0.006(3) 0.002(3)
C49 0.014(3) 0.024(3) 0.020(3) 0.001(2) -0.001(2) 0.002(2)
C50 0.017(3) 0.023(3) 0.029(3) 0.008(3) -0.003(2) -0.003(2)
C51 0.020(3) 0.022(3) 0.038(4) -0.002(3) 0.005(3) 0.002(3)
C52 0.024(3) 0.019(3) 0.051(5) 0.011(3) 0.002(3) 0.003(3)
C53 0.022(3) 0.030(4) 0.032(4) 0.015(3) -0.006(3) -0.003(3)
C54 0.020(3) 0.026(4) 0.028(3) 0.006(3) -0.002(3) 0.000(3)
C55 0.018(3) 0.026(3) 0.015(3) 0.000(2) -0.005(2) 0.004(2)
C56 0.025(3) 0.021(3) 0.014(3) 0.003(2) 0.002(2) 0.002(3)
C57 0.022(3) 0.022(3) 0.018(3) -0.002(2) -0.004(2) 0.002(3)
C58 0.017(3) 0.031(4) 0.021(3) 0.008(3) 0.003(2) -0.002(3)
C59 0.021(3) 0.026(3) 0.018(3) 0.005(3) 0.004(2) 0.004(3)
C60 0.024(3) 0.021(3) 0.017(3) 0.004(2) -0.006(2) -0.004(3)
C61 0.019(3) 0.014(3) 0.019(3) 0.001(2) -0.005(2) -0.003(2)
C62 0.025(3) 0.020(3) 0.018(3) 0.001(2) 0.000(2) 0.001(3)
C63 0.035(4) 0.022(3) 0.016(3) 0.001(2) 0.010(3) -0.004(3)
C64 0.049(4) 0.018(3) 0.014(3) 0.002(2) -0.001(3) -0.010(3)
C65 0.038(4) 0.031(4) 0.022(3) 0.006(3) -0.013(3) 0.005(3)
C66 0.026(3) 0.019(3) 0.021(3) 0.002(2) -0.003(2) 0.001(3)
C67 0.021(3) 0.023(3) 0.013(3) 0.001(2) -0.003(2) 0.000(2)
C68 0.020(3) 0.025(3) 0.025(3) 0.011(3) 0.002(2) -0.006(3)
C69 0.029(3) 0.033(4) 0.023(3) 0.004(3) -0.011(3) -0.013(3)
C70 0.045(4) 0.020(4) 0.028(4) -0.002(3) -0.008(3) -0.015(3)
C71 0.034(4) 0.030(4) 0.021(3) -0.001(3) 0.000(3) -0.003(3)
C72 0.022(3) 0.022(3) 0.023(3) 0.009(3) -0.005(2) -0.004(3)
C73 0.022(3) 0.028(4) 0.021(3) 0.012(3) -0.003(2) -0.003(3)
C74 0.021(3) 0.025(3) 0.019(3) 0.012(3) -0.001(2) -0.003(3)
C75 0.021(3) 0.031(4) 0.037(4) 0.014(3) -0.002(3) -0.006(3)
C76 0.032(4) 0.033(4) 0.038(4) -0.001(3) -0.010(3) -0.014(3)
C77 0.030(4) 0.026(4) 0.039(4) 0.005(3) 0.003(3) 0.000(3)
C78 0.019(3) 0.033(4) 0.026(3) 0.010(3) -0.004(3) -0.004(3)
C79 0.022(3) 0.021(3) 0.025(3) 0.012(3) 0.002(2) 0.002(3)
C80 0.016(3) 0.023(3) 0.022(3) 0.007(3) -0.001(2) -0.001(2)
C81 0.025(3) 0.020(3) 0.025(3) 0.009(3) 0.008(3) 0.004(3)
C82 0.021(3) 0.020(3) 0.028(3) 0.005(3) 0.001(3) -0.001(3)
C83 0.022(3) 0.021(3) 0.026(3) 0.008(3) -0.002(3) -0.001(3)
C84 0.021(3) 0.026(3) 0.017(3) 0.007(2) -0.003(2) 0.003(3)
C85 0.019(3) 0.031(4) 0.019(3) 0.006(3) -0.005(2) -0.002(3)
C86 0.017(3) 0.027(3) 0.023(3) 0.011(3) -0.002(2) -0.004(3)
C87 0.026(3) 0.028(4) 0.024(3) 0.011(3) -0.002(3) 0.002(3)
C88 0.034(4) 0.029(4) 0.030(4) 0.018(3) -0.002(3) -0.003(3)
C89 0.020(3) 0.032(4) 0.030(4) 0.011(3) 0.005(3) -0.004(3)
C90 0.018(3) 0.034(4) 0.027(3) 0.015(3) -0.001(2) -0.001(3)
C91 0.017(3) 0.030(4) 0.022(3) 0.008(3) -0.002(2) 0.000(3)
C92 0.017(3) 0.034(4) 0.022(3) 0.003(3) 0.000(2) -0.003(3)
C93 0.016(3) 0.037(4) 0.030(4) -0.005(3) 0.000(3) 0.001(3)
C94 0.023(3) 0.028(4) 0.050(5) -0.001(3) 0.002(3) 0.004(3)
C95 0.020(3) 0.024(3) 0.032(4) 0.007(3) -0.006(3) -0.002(3)
C96 0.018(3) 0.027(4) 0.026(3) 0.007(3) -0.001(2) 0.001(3)
C97 0.045(4) 0.011(3) 0.023(3) 0.003(2) -0.001(3) 0.010(3)
C98 0.032(3) 0.025(4) 0.018(3) -0.003(3) 0.003(3) 0.009(3)
C99 0.032(3) 0.017(3) 0.023(3) 0.001(3) 0.001(3) 0.002(3)
C100 0.030(3) 0.016(3) 0.016(3) 0.001(2) -0.003(2) 0.003(3)
C101 0.028(3) 0.023(3) 0.020(3) -0.002(3) -0.001(3) 0.002(3)
C102 0.057(5) 0.029(4) 0.035(4) 0.013(3) -0.004(4) 0.016(4)
C103 0.029(4) 0.054(5) 0.041(4) -0.003(4) 0.004(3) 0.018(4)
C104 0.051(5) 0.028(4) 0.026(4) 0.004(3) 0.009(3) 0.000(3)
C105 0.045(4) 0.037(4) 0.030(4) -0.009(3) -0.012(3) 0.007(4)
C106 0.026(3) 0.020(3) 0.045(4) -0.001(3) 0.010(3) -0.012(3)
C107 0.032(3) 0.020(3) 0.024(3) 0.008(3) 0.004(3) -0.002(3)
C108 0.031(3) 0.016(3) 0.020(3) 0.000(2) -0.007(3) 0.000(3)
C109 0.025(3) 0.015(3) 0.025(3) -0.007(2) -0.004(3) -0.004(3)
C110 0.028(3) 0.018(3) 0.017(3) -0.004(2) -0.001(2) -0.006(3)
C111 0.025(3) 0.021(3) 0.025(3) 0.001(3) -0.004(3) 0.000(3)
C112 0.029(4) 0.028(4) 0.037(4) -0.001(3) -0.004(3) -0.017(3)
C113 0.054(5) 0.020(3) 0.027(4) 0.000(3) -0.006(3) 0.015(3)
C114 0.023(3) 0.034(4) 0.038(4) -0.007(3) -0.002(3) 0.001(3)
C115 0.055(5) 0.032(4) 0.028(4) 0.006(3) 0.014(3) 0.004(4)
C116 0.038(4) 0.052(5) 0.035(4) 0.015(4) -0.016(3) 0.000(4)
C117 0.022(3) 0.005(3) 0.025(3) -0.002(2) 0.003(2) 0.001(2)
C118 0.028(3) 0.012(3) 0.021(3) 0.002(2) 0.002(2) 0.003(2)
C119 0.021(3) 0.015(3) 0.018(3) -0.007(2) 0.003(2) 0.000(2)
C120 0.022(3) 0.016(3) 0.014(3) -0.003(2) -0.001(2) 0.005(2)
C121 0.024(3) 0.011(3) 0.027(3) -0.005(2) -0.003(3) 0.006(2)
C122 0.042(4) 0.017(4) 0.057(5) 0.008(3) 0.011(4) -0.011(3)
C123 0.041(4) 0.019(3) 0.029(4) 0.002(3) 0.002(3) 0.014(3)
C124 0.014(3) 0.035(4) 0.039(4) -0.007(3) 0.001(3) 0.006(3)
C125 0.058(5) 0.027(4) 0.018(3) 0.007(3) 0.003(3) 0.016(3)
C126 0.026(3) 0.021(3) 0.033(4) -0.013(3) -0.012(3) -0.003(3)
C127 0.031(4) 0.037(4) 0.029(4) -0.015(3) 0.002(3) 0.016(3)
C128 0.084(7) 0.038(5) 0.019(4) -0.010(3) -0.001(4) 0.039(5)
C129 0.074(6) 0.012(3) 0.047(5) -0.006(3) 0.031(4) 0.007(4)
C130 0.041(4) 0.024(4) 0.041(4) -0.017(3) 0.006(3) 0.004(3)
C131 0.039(4) 0.029(4) 0.019(3) -0.008(3) 0.004(3) 0.005(3)
C132 0.029(4) 0.107(9) 0.062(6) -0.043(6) -0.006(4) 0.019(5)
C133 0.207(14) 0.086(8) 0.036(5) -0.004(5) -0.002(7) 0.119(9)
C134 0.163(12) 0.011(4) 0.134(11) -0.008(5) 0.098(9) -0.017(6)
C135 0.040(5) 0.059(6) 0.080(7) -0.046(5) -0.017(5) 0.001(4)
C136 0.109(8) 0.052(6) 0.026(4) 0.006(4) 0.019(5) 0.035(6)
C137 0.014(3) 0.030(4) 0.026(3) 0.003(3) 0.002(2) 0.000(3)
C138 0.020(3) 0.032(4) 0.032(4) 0.015(3) 0.004(3) -0.004(3)
C139 0.021(3) 0.035(4) 0.037(4) 0.005(3) -0.008(3) -0.010(3)
C140 0.024(3) 0.028(4) 0.056(5) 0.011(3) -0.002(3) -0.005(3)
C141 0.023(3) 0.021(3) 0.045(4) 0.006(3) 0.000(3) 0.007(3)
C142 0.030(4) 0.028(4) 0.056(5) 0.012(4) 0.001(3) 0.007(3)
C143 0.087(7) 0.028(5) 0.060(6) 0.004(4) 0.002(5) -0.010(5)
C144 0.044(5) 0.051(5) 0.078(7) 0.033(5) 0.000(4) 0.009(4)
C145 0.016(3) 0.025(3) 0.025(3) 0.005(3) -0.008(2) -0.001(2)
C146 0.019(3) 0.025(3) 0.023(3) 0.010(3) -0.005(2) -0.002(3)
C147 0.023(3) 0.034(4) 0.038(4) 0.009(3) -0.003(3) 0.013(3)
C148 0.019(3) 0.039(4) 0.045(4) 0.015(3) -0.015(3) 0.000(3)
C149 0.030(4) 0.042(5) 0.056(5) -0.022(4) -0.003(4) 0.005(4)
C150 0.080(8) 0.058(7) 0.081(8) -0.024(6) -0.011(6) 0.024(6)
C151 0.068(7) 0.035(5) 0.109(9) -0.009(5) -0.002(6) -0.008(5)
C152 0.122(11) 0.053(7) 0.138(12) -0.051(7) 0.001(9) 0.009(7)
C153 0.018(3) 0.029(4) 0.024(3) 0.004(3) 0.004(2) 0.000(3)
C154 0.019(3) 0.041(4) 0.031(4) -0.003(3) -0.003(3) 0.000(3)
C155 0.031(4) 0.072(6) 0.051(5) 0.005(5) 0.017(4) 0.001(4)
C156 0.035(4) 0.036(5) 0.068(6) 0.009(4) -0.001(4) 0.013(4)
C157 0.026(3) 0.043(4) 0.020(3) 0.011(3) 0.000(3) 0.005(3)
C158 0.084(8) 0.112(10) 0.124(10) 0.097(9) -0.066(7) -0.054(7)
C159 0.193(16) 0.25(2) 0.085(9) 0.101(12) -0.073(10) -0.185(15)
C160 0.056(6) 0.077(7) 0.101(8) 0.067(7) -0.030(5) -0.019(5)
C161 0.032(4) 0.109(9) 0.044(5) -0.034(5) -0.015(4) 0.008(5)
C162 0.052(6) 0.092(9) 0.085(8) -0.023(7) -0.022(6) 0.021(6)
C163 0.104(9) 0.112(10) 0.067(7) -0.031(7) -0.060(7) 0.030(8)
C164 0.112(11) 0.103(11) 0.120(12) 0.018(9) 0.034(9) 0.012(9)
C165 0.027(3) 0.026(4) 0.040(4) 0.006(3) 0.000(3) 0.005(3)
C166 0.018(3) 0.039(4) 0.035(4) 0.013(3) 0.006(3) 0.002(3)
C167 0.035(4) 0.035(4) 0.046(5) 0.009(3) 0.005(3) 0.010(3)
C168 0.034(4) 0.036(4) 0.055(5) 0.015(4) -0.008(4) 0.007(3)
C169 0.026(3) 0.035(4) 0.021(3) 0.004(3) -0.001(3) 0.001(3)
C170 0.025(3) 0.031(4) 0.030(4) 0.011(3) -0.004(3) -0.004(3)
C171 0.032(4) 0.028(4) 0.069(6) 0.012(4) -0.010(4) -0.009(3)
C172 0.036(4) 0.039(4) 0.048(5) 0.018(4) -0.010(3) -0.008(3)
C173 0.032(4) 0.022(4) 0.041(4) 0.016(3) 0.003(3) 0.003(3)
C174 0.032(4) 0.047(5) 0.052(5) 0.029(4) 0.010(3) 0.011(4)
C175 0.049(5) 0.048(5) 0.072(6) 0.042(5) 0.018(4) 0.018(4)
C176 0.087(7) 0.033(5) 0.073(7) 0.012(5) -0.001(6) -0.021(5)
C181 0.030(4) 0.036(4) 0.035(4) 0.010(3) 0.001(3) 0.006(3)
C182 0.029(4) 0.073(6) 0.043(5) -0.005(4) 0.004(3) -0.001(4)
C183 0.034(4) 0.064(6) 0.077(7) 0.021(5) -0.001(4) 0.011(4)
C184 0.043(5) 0.124(10) 0.043(5) 0.001(6) 0.014(4) 0.007(6)
C185 0.040(4) 0.031(4) 0.023(3) 0.002(3) -0.001(3) 0.000(3)
C186 0.046(4) 0.040(4) 0.031(4) 0.007(3) -0.010(3) 0.010(4)
C187 0.047(5) 0.030(4) 0.048(5) -0.005(3) -0.022(4) 0.011(4)
C188 0.050(5) 0.040(5) 0.068(6) -0.006(4) -0.008(4) 0.015(4)
C189 0.038(4) 0.032(4) 0.032(4) 0.016(3) 0.004(3) 0.006(3)
C190 0.049(5) 0.037(5) 0.045(5) 0.015(4) 0.014(4) 0.000(4)
C191 0.057(6) 0.043(6) 0.134(10) 0.030(6) -0.002(6) -0.014(5)
C192 0.085(8) 0.061(7) 0.130(11) 0.062(7) -0.004(7) 0.006(6)
C193 0.054(5) 0.046(5) 0.024(4) 0.010(3) -0.013(3) -0.022(4)
C194 0.056(5) 0.033(4) 0.047(5) 0.006(4) -0.014(4) 0.003(4)
C195 0.114(10) 0.103(9) 0.039(6) 0.020(6) -0.014(6) -0.058(8)
C196 0.132(11) 0.058(7) 0.239(18) -0.062(9) -0.152(12) 0.045(8)
C197 0.027(3) 0.026(4) 0.023(3) 0.009(3) -0.005(3) 0.001(3)
C198 0.062(7) 0.200(14) 0.179(13) 0.175(13) 0.060(8) 0.074(8)
C199 0.023(4) 0.152(11) 0.101(8) 0.085(8) 0.003(5) 0.018(6)
C200 0.060(6) 0.138(11) 0.114(9) 0.109(9) 0.039(6) 0.051(7)
C201 0.020(3) 0.028(4) 0.021(3) 0.005(3) 0.001(2) 0.002(3)
C202 0.017(3) 0.041(4) 0.030(4) 0.012(3) 0.007(3) 0.009(3)
C203 0.018(3) 0.042(5) 0.060(5) 0.015(4) 0.005(3) 0.008(3)
C204 0.024(4) 0.038(5) 0.107(8) -0.008(5) 0.001(4) 0.009(4)
C205 0.016(3) 0.021(3) 0.012(3) 0.002(2) -0.003(2) -0.002(2)
C206 0.014(3) 0.019(3) 0.024(3) 0.009(2) -0.005(2) 0.000(2)
C207 0.020(3) 0.046(4) 0.029(4) 0.006(3) -0.007(3) 0.002(3)
C208 0.024(3) 0.028(4) 0.038(4) 0.007(3) -0.003(3) 0.010(3)
C209 0.022(3) 0.026(4) 0.033(4) -0.007(3) 0.004(3) 0.012(3)
C210 0.048(6) 0.059(6) 0.100(8) -0.026(6) -0.003(5) 0.007(5)
C211 0.093(9) 0.059(7) 0.140(12) -0.043(7) 0.001(8) 0.018(7)
C212 0.039(5) 0.046(6) 0.099(8) -0.007(5) 0.000(5) -0.025(4)
C213 0.022(3) 0.022(3) 0.029(3) 0.008(3) 0.000(3) 0.001(3)
C214 0.032(4) 0.020(3) 0.045(4) 0.011(3) 0.002(3) 0.005(3)
C215 0.064(6) 0.023(4) 0.056(5) 0.003(4) -0.003(4) -0.019(4)
C216 0.046(5) 0.039(5) 0.065(6) 0.030(4) -0.002(4) 0.000(4)
C217 0.023(3) 0.022(3) 0.019(3) -0.006(2) -0.005(2) 0.003(3)
C218 0.025(3) 0.023(3) 0.026(3) -0.007(3) -0.003(3) 0.006(3)
C219 0.030(4) 0.032(4) 0.040(4) -0.001(3) -0.006(3) -0.010(3)
C220 0.054(5) 0.031(4) 0.036(4) -0.013(3) -0.026(4) 0.001(4)
C221 0.012(3) 0.028(3) 0.023(3) 0.006(3) 0.003(2) 0.000(2)
C222 0.015(3) 0.024(3) 0.035(4) 0.007(3) 0.000(3) -0.001(3)
C223 0.027(4) 0.024(4) 0.052(5) 0.008(3) -0.006(3) -0.009(3)
C224 0.023(3) 0.043(4) 0.032(4) 0.005(3) -0.004(3) -0.003(3)
C225 0.031(4) 0.049(5) 0.037(4) 0.011(4) 0.007(3) 0.011(4)
C226 0.056(7) 0.160(13) 0.088(9) -0.058(8) 0.039(6) -0.081(8)
C227 0.149(15) 0.092(11) 0.38(3) -0.118(15) 0.183(18) -0.078(11)
C228 0.053(7) 0.216(18) 0.132(12) -0.032(12) 0.049(7) -0.073(9)
C229 0.027(3) 0.022(3) 0.027(3) 0.001(3) -0.005(3) 0.005(3)
C230 0.078(7) 0.037(5) 0.079(7) 0.001(5) -0.047(6) -0.006(5)
C231 0.113(9) 0.046(6) 0.099(9) -0.017(6) -0.075(8) -0.014(6)
C232 0.084(8) 0.040(6) 0.166(13) 0.024(7) -0.073(8) -0.012(6)
C233 0.025(3) 0.023(3) 0.023(3) 0.010(3) -0.001(3) 0.001(3)
C234 0.048(5) 0.056(5) 0.051(5) 0.032(4) 0.009(4) 0.025(4)
C235 0.029(4) 0.070(6) 0.053(5) 0.029(5) -0.001(4) 0.013(4)
C236 0.043(5) 0.092(7) 0.067(6) 0.061(6) 0.020(4) 0.036(5)
C237 0.053(5) 0.029(4) 0.036(4) 0.018(3) 0.014(3) 0.010(3)
C238 0.069(6) 0.021(4) 0.066(6) 0.021(4) 0.029(5) -0.004(4)
C239 0.098(8) 0.036(5) 0.097(9) 0.000(5) 0.046(7) -0.029(5)
C240 0.124(10) 0.040(6) 0.124(10) 0.061(6) 0.065(8) 0.025(6)
C241 0.026(3) 0.017(3) 0.036(4) -0.004(3) 0.002(3) 0.001(3)
C242 0.025(3) 0.020(3) 0.038(4) -0.001(3) 0.001(3) 0.004(3)
C243 0.042(5) 0.042(5) 0.048(5) -0.024(4) 0.000(4) 0.003(4)
C244 0.039(4) 0.025(4) 0.055(5) -0.001(3) -0.017(4) -0.008(3)
C245 0.041(4) 0.025(4) 0.015(3) 0.000(3) -0.009(3) 0.003(3)
C246 0.044(4) 0.045(5) 0.024(4) 0.008(3) -0.007(3) 0.012(4)
C247 0.068(6) 0.043(5) 0.065(6) 0.011(4) -0.033(5) 0.014(5)
C248 0.045(5) 0.062(6) 0.043(5) 0.022(4) -0.016(4) 0.004(4)
C249 0.021(3) 0.021(3) 0.027(3) 0.002(3) 0.003(3) 0.002(3)
C250 0.030(4) 0.036(4) 0.045(4) 0.012(3) 0.011(3) 0.009(3)
C251 0.030(4) 0.042(5) 0.086(7) 0.009(5) 0.013(4) 0.008(4)
C252 0.034(5) 0.034(5) 0.177(12) 0.029(6) 0.006(6) 0.012(4)
O1 0.032(2) 0.042(3) 0.014(2) 0.0009(19) -0.0031(18) 0.010(2)
O2 0.017(2) 0.021(2) 0.031(2) 0.0013(19) 0.0000(18) -0.0015(18)
O3 0.026(2) 0.031(3) 0.032(3) -0.006(2) 0.001(2) 0.007(2)
O4 0.033(3) 0.038(3) 0.019(2) 0.005(2) 0.0029(19) 0.014(2)
O5 0.026(2) 0.053(3) 0.026(3) 0.014(2) 0.0024(19) 0.014(2)
O6 0.027(3) 0.042(3) 0.032(3) -0.007(2) 0.007(2) -0.015(2)
O7 0.016(2) 0.031(3) 0.021(2) 0.0040(19) -0.0037(16) -0.0032(18)
O8 0.032(2) 0.021(2) 0.027(2) 0.0087(19) 0.0027(19) 0.0031(19)
O9 0.023(2) 0.029(3) 0.021(2) -0.0001(19) 0.0029(18) -0.0017(19)
O10 0.019(2) 0.029(3) 0.034(3) -0.005(2) -0.0015(19) -0.0034(19)
O11 0.018(2) 0.024(2) 0.025(2) 0.0035(18) 0.0009(17) -0.0027(18)
O12 0.027(2) 0.012(2) 0.024(2) 0.0045(17) -0.0019(18) 0.0044(17)
O13 0.015(2) 0.040(3) 0.034(3) 0.001(2) -0.0037(19) 0.007(2)
O14 0.025(2) 0.018(2) 0.029(2) -0.0014(18) -0.0004(18) 0.0017(18)
O15 0.025(2) 0.023(2) 0.026(2) 0.0115(19) -0.0017(18) 0.0044(19)
O16 0.028(2) 0.032(3) 0.027(2) 0.003(2) -0.0004(19) 0.004(2)
O17 0.038(3) 0.027(3) 0.018(2) 0.0059(19) -0.0053(19) -0.002(2)
O18 0.052(3) 0.027(3) 0.026(3) -0.002(2) 0.005(2) -0.003(2)
O19 0.019(2) 0.039(3) 0.039(3) 0.013(2) 0.0041(19) 0.007(2)
O20 0.041(3) 0.023(2) 0.020(2) 0.0007(18) 0.000(2) 0.004(2)
O21 0.033(3) 0.041(3) 0.029(3) 0.007(2) -0.002(2) -0.002(2)
O22 0.042(3) 0.030(3) 0.030(3) 0.006(2) 0.005(2) 0.007(2)
O23 0.044(3) 0.027(3) 0.043(3) 0.003(2) 0.008(2) 0.010(2)
O24 0.041(3) 0.030(3) 0.036(3) -0.005(2) 0.003(2) 0.000(2)
O25 0.026(2) 0.018(2) 0.029(2) 0.0005(18) 0.0008(18) 0.0002(18)
O26 0.026(2) 0.024(2) 0.019(2) -0.0009(18) 0.0010(17) 0.0009(19)
O27 0.023(2) 0.019(2) 0.017(2) 0.0051(17) -0.0023(16) 0.0040(17)
O28 0.025(2) 0.022(2) 0.023(2) 0.0053(18) -0.0051(18) 0.0030(18)
O29 0.035(3) 0.012(2) 0.029(2) 0.0019(18) 0.0034(19) 0.0054(19)
O30 0.021(2) 0.034(3) 0.028(2) 0.010(2) 0.0046(18) 0.002(2)
O31 0.028(2) 0.017(2) 0.019(2) 0.0032(17) -0.0042(17) -0.0001(18)
O32 0.031(2) 0.018(2) 0.026(2) 0.0038(18) 0.0045(19) 0.0048(19)
O33 0.025(2) 0.017(2) 0.022(2) 0.0087(17) 0.0021(17) -0.0004(18)
O34 0.026(2) 0.028(3) 0.026(2) 0.0077(19) 0.0082(18) 0.0056(19)
O35 0.034(3) 0.013(2) 0.032(3) -0.0054(18) 0.013(2) -0.0056(19)
O36 0.038(3) 0.029(3) 0.023(2) 0.0033(19) 0.004(2) 0.020(2)
O37 0.019(2) 0.019(2) 0.027(2) -0.0022(18) -0.0021(17) 0.0029(18)
O38 0.022(2) 0.017(2) 0.025(2) 0.0003(17) 0.0017(17) -0.0008(17)
O39 0.0144(19) 0.026(2) 0.016(2) 0.0028(17) -0.0012(16) 0.0036(17)
O40 0.018(2) 0.021(2) 0.022(2) 0.0016(18) -0.0006(17) 0.0001(17)
O41 0.023(2) 0.011(2) 0.025(2) -0.0020(17) 0.0042(17) -0.0011(17)
O42 0.021(2) 0.015(2) 0.0123(19) 0.0012(15) -0.0014(15) -0.0008(16)
O43 0.019(2) 0.021(2) 0.016(2) -0.0019(17) -0.0005(16) -0.0022(17)
O44 0.022(2) 0.019(2) 0.016(2) 0.0006(16) -0.0015(16) 0.0038(17)
O45 0.018(2) 0.017(2) 0.022(2) 0.0047(17) 0.0020(16) -0.0003(17)
O46 0.019(2) 0.017(2) 0.026(2) 0.0046(17) 0.0010(17) 0.0037(17)
O47 0.0109(17) 0.0052(17) 0.024(2) -0.0058(15) -0.0004(15) -0.0054(14)
O48 0.0147(19) 0.017(2) 0.017(2) 0.0013(16) -0.0027(15) 0.0031(16)
Si1 0.0134(7) 0.0192(9) 0.0230(9) 0.0018(7) 0.0009(6) 0.0004(6)
Si2 0.0142(8) 0.0187(9) 0.0280(9) 0.0014(7) -0.0001(7) 0.0007(7)
Si3 0.0190(8) 0.0230(9) 0.0283(10) -0.0096(7) 0.0010(7) -0.0025(7)
Si4 0.0136(8) 0.0310(10) 0.0188(8) 0.0023(7) -0.0006(6) 0.0026(7)
Si5 0.0206(8) 0.0340(10) 0.0156(8) 0.0084(7) -0.0007(6) 0.0074(8)
Si6 0.0153(8) 0.0296(10) 0.0185(8) -0.0029(7) -0.0033(6) -0.0013(7)
Si7 0.0135(7) 0.0196(9) 0.0179(8) 0.0040(6) -0.0025(6) 0.0021(6)
Si8 0.0188(8) 0.0217(9) 0.0292(10) 0.0072(7) 0.0017(7) 0.0024(7)
Si9 0.0267(9) 0.0310(11) 0.0266(10) 0.0076(8) 0.0041(8) 0.0035(8)
Si10 0.0330(10) 0.0253(10) 0.0246(10) 0.0001(8) 0.0048(8) -0.0014(8)
Si11 0.0251(9) 0.0195(9) 0.0216(9) 0.0041(7) 0.0013(7) 0.0035(7)
Si12 0.0224(8) 0.0180(9) 0.0190(8) 0.0031(7) -0.0032(7) 0.0000(7)
Si13 0.0315(10) 0.0270(10) 0.0191(9) 0.0047(7) -0.0030(7) -0.0006(8)
Si14 0.0325(10) 0.0267(10) 0.0188(9) 0.0079(7) -0.0001(7) 0.0041(8)
Si15 0.0154(7) 0.0170(8) 0.0123(7) 0.0026(6) -0.0016(6) 0.0017(6)
Si16 0.0130(7) 0.0171(8) 0.0141(8) 0.0016(6) 0.0008(6) 0.0021(6)
Si17 0.0157(8) 0.0170(8) 0.0190(8) -0.0032(6) 0.0001(6) 0.0019(6)
Si18 0.0151(7) 0.0190(9) 0.0155(8) -0.0022(6) -0.0027(6) 0.0007(6)
Si19 0.0124(7) 0.0127(8) 0.0139(7) 0.0027(6) -0.0007(6) 0.0008(6)
Si20 0.0135(7) 0.0108(8) 0.0211(8) 0.0020(6) -0.0003(6) 0.0001(6)
Si21 0.0118(7) 0.0158(8) 0.0185(8) 0.0001(6) 0.0002(6) 0.0008(6)
Si22 0.0249(9) 0.0216(9) 0.0280(10) 0.0058(7) 0.0093(7) 0.0045(7)
Si23 0.0256(9) 0.0177(9) 0.0268(9) 0.0096(7) 0.0047(7) 0.0031(7)
Si24 0.0191(8) 0.0138(8) 0.0220(9) -0.0010(7) 0.0020(7) 0.0013(7)
Si25 0.0181(8) 0.0179(9) 0.0235(9) 0.0028(7) 0.0008(7) 0.0013(7)
Si26 0.0178(8) 0.0183(8) 0.0154(8) 0.0021(6) -0.0012(6) 0.0010(7)
Si27 0.0216(8) 0.0166(8) 0.0157(8) 0.0032(6) -0.0015(6) 0.0018(7)
Si28 0.0259(9) 0.0199(9) 0.0154(8) 0.0044(7) 0.0003(7) 0.0066(7)
Ta1 0.01839(12) 0.01786(13) 0.01644(12) 0.00227(9) -0.00159(9) 0.00407(10)
Ta2 0.02182(13) 0.01821(13) 0.02063(13) 0.00361(10) 0.00067(10) 0.00351(10)
Ta3 0.01453(11) 0.01210(12) 0.01526(11) -0.00017(9) -0.00046(8) 0.00222(9)
Ta4 0.03383(15) 0.02035(14) 0.01802(13) 0.00105(10) 0.00555(11) 0.01032(11)
F1 0.0275(19) 0.036(2) 0.0162(18) -0.0025(16) -0.0023(15) 0.0002(17)
F2 0.028(2) 0.046(2) 0.0204(19) 0.0045(17) 0.0070(15) 0.0024(18)
F3 0.025(2) 0.046(3) 0.033(2) 0.0034(19) -0.0032(16) -0.0116(18)
F4 0.036(2) 0.046(3) 0.027(2) 0.0010(19) -0.0061(17) -0.0138(19)
F5 0.037(2) 0.041(2) 0.0148(18) -0.0013(16) -0.0006(15) -0.0085(18)
F6 0.0282(19) 0.028(2) 0.0169(17) 0.0077(15) 0.0007(14) 0.0051(16)
F7 0.037(2) 0.027(2) 0.037(2) 0.0150(17) -0.0077(17) -0.0001(17)
F8 0.054(3) 0.025(2) 0.056(3) 0.001(2) 0.005(2) 0.018(2)
F9 0.056(3) 0.032(2) 0.038(2) -0.0103(19) 0.018(2) 0.008(2)
F10 0.046(2) 0.027(2) 0.0199(19) 0.0012(16) 0.0052(17) 0.0025(18)
F11 0.025(2) 0.030(2) 0.039(2) 0.0045(18) 0.0070(17) 0.0003(17)
F12 0.062(3) 0.040(3) 0.031(2) -0.0031(19) 0.018(2) -0.019(2)
F13 0.105(4) 0.057(3) 0.031(2) 0.031(2) -0.024(3) -0.040(3)
F14 0.074(4) 0.066(4) 0.073(4) 0.044(3) -0.045(3) -0.006(3)
F15 0.030(2) 0.047(3) 0.048(3) 0.020(2) -0.0148(19) 0.0037(19)
F16 0.0202(18) 0.024(2) 0.032(2) 0.0043(16) -0.0061(15) 0.0026(15)
F17 0.029(2) 0.039(2) 0.040(2) 0.0075(19) -0.0130(18) -0.0033(18)
F18 0.043(2) 0.040(3) 0.032(2) -0.0113(19) -0.0038(19) -0.012(2)
F19 0.036(2) 0.026(2) 0.052(3) -0.0106(19) 0.0055(19) 0.0017(18)
F20 0.0243(19) 0.027(2) 0.040(2) -0.0009(17) -0.0095(16) 0.0080(16)
F21 0.038(2) 0.053(3) 0.044(3) -0.003(2) -0.002(2) 0.000(2)
F22 0.038(3) 0.059(3) 0.090(4) -0.030(3) 0.002(3) -0.001(2)
F23 0.056(3) 0.037(3) 0.144(6) -0.014(3) -0.024(3) 0.014(3)
F24 0.077(4) 0.036(3) 0.105(5) 0.024(3) -0.042(3) 0.000(3)
F25 0.067(3) 0.038(3) 0.049(3) 0.016(2) -0.025(2) -0.002(2)
F26 0.035(2) 0.037(2) 0.0193(19) 0.0035(16) -0.0014(16) -0.0015(18)
F27 0.042(2) 0.033(2) 0.027(2) 0.0007(17) -0.0068(17) -0.0117(18)
F28 0.051(3) 0.043(3) 0.037(2) 0.002(2) 0.010(2) -0.017(2)
F29 0.068(3) 0.058(3) 0.022(2) 0.008(2) 0.011(2) -0.009(2)
F30 0.072(3) 0.050(3) 0.020(2) 0.0070(19) -0.013(2) -0.011(2)
F31 0.052(3) 0.039(3) 0.083(4) 0.012(3) -0.043(3) 0.001(2)
F32 0.085(4) 0.052(3) 0.142(6) 0.001(4) -0.093(4) 0.003(3)
F33 0.124(5) 0.054(4) 0.109(5) -0.025(3) -0.087(4) 0.006(4)
F34 0.092(4) 0.054(3) 0.056(3) -0.022(3) -0.025(3) 0.001(3)
F35 0.045(3) 0.043(3) 0.033(2) -0.0067(19) -0.0122(19) -0.001(2)
F36 0.028(2) 0.036(2) 0.027(2) 0.0084(17) -0.0031(16) 0.0007(17)
F37 0.037(2) 0.034(2) 0.041(2) 0.0109(19) -0.0063(18) 0.0089(19)
F38 0.057(3) 0.033(2) 0.046(3) 0.018(2) -0.001(2) -0.006(2)
F39 0.032(2) 0.065(3) 0.048(3) 0.013(2) 0.003(2) -0.013(2)
F40 0.028(2) 0.055(3) 0.054(3) 0.015(2) -0.0085(19) 0.005(2)
F41 0.0262(19) 0.032(2) 0.0142(17) -0.0026(15) -0.0038(14) -0.0069(16)
F42 0.032(2) 0.048(3) 0.0185(19) 0.0013(17) 0.0067(16) -0.0082(19)
F43 0.025(2) 0.046(3) 0.030(2) 0.0080(18) 0.0027(16) -0.0109(18)
F44 0.0245(19) 0.034(2) 0.0236(19) -0.0011(16) -0.0037(15) -0.0123(16)
F45 0.0267(19) 0.032(2) 0.0140(17) 0.0007(15) 0.0025(14) -0.0010(16)
F46 0.031(2) 0.026(2) 0.0214(19) 0.0051(15) -0.0002(15) 0.0019(16)
F47 0.045(2) 0.031(2) 0.049(3) 0.024(2) -0.005(2) 0.0098(19)
F48 0.040(2) 0.028(2) 0.066(3) 0.013(2) 0.008(2) 0.0141(19)
F49 0.027(2) 0.036(2) 0.040(2) -0.0053(18) 0.0071(17) 0.0061(18)
F50 0.0292(19) 0.025(2) 0.0191(18) 0.0005(15) 0.0026(15) 0.0019(16)
F51 0.0160(17) 0.031(2) 0.031(2) 0.0065(16) 0.0007(15) -0.0017(15)
F52 0.046(2) 0.025(2) 0.032(2) 0.0016(17) 0.0177(18) -0.0085(18)
F53 0.074(3) 0.033(2) 0.027(2) 0.0172(18) -0.005(2) -0.012(2)
F54 0.041(2) 0.041(3) 0.044(3) 0.023(2) -0.0199(19) 0.0016(19)
F55 0.0183(17) 0.032(2) 0.032(2) 0.0101(17) -0.0009(15) 0.0056(16)
F56 0.0209(18) 0.029(2) 0.032(2) 0.0045(16) -0.0044(15) 0.0025(16)
F57 0.029(2) 0.050(3) 0.034(2) 0.003(2) -0.0165(17) -0.0115(19)
F58 0.054(3) 0.040(3) 0.031(2) -0.0101(19) -0.009(2) -0.017(2)
F59 0.049(3) 0.024(2) 0.038(2) -0.0106(18) 0.0001(19) 0.0018(19)
F60 0.029(2) 0.023(2) 0.029(2) -0.0023(16) -0.0042(16) 0.0050(16)
F61 0.030(2) 0.028(2) 0.0201(18) 0.0081(15) -0.0030(15) 0.0018(16)
F62 0.038(2) 0.023(2) 0.046(2) 0.0109(18) -0.0109(19) -0.0023(17)
F63 0.039(2) 0.030(2) 0.072(3) -0.003(2) 0.003(2) 0.012(2)
F64 0.029(2) 0.059(3) 0.037(2) -0.007(2) 0.0101(18) 0.003(2)
F65 0.030(2) 0.051(3) 0.0180(19) 0.0083(17) 0.0037(15) 0.0048(18)
F66 0.0163(17) 0.039(2) 0.035(2) 0.0188(18) -0.0015(15) 0.0003(16)
F67 0.0202(19) 0.041(2) 0.040(2) 0.0148(19) 0.0060(16) -0.0096(17)
F68 0.037(2) 0.031(2) 0.046(2) 0.0236(19) 0.0015(19) -0.0049(18)
F69 0.029(2) 0.036(2) 0.041(2) 0.0204(19) 0.0005(17) 0.0120(18)
F70 0.0168(17) 0.036(2) 0.035(2) 0.0181(17) 0.0049(15) 0.0047(16)
F71 0.0264(19) 0.032(2) 0.0187(18) 0.0062(15) -0.0012(15) -0.0040(16)
F72 0.038(2) 0.032(2) 0.0191(19) 0.0049(16) 0.0111(16) -0.0064(17)
F73 0.027(2) 0.037(2) 0.032(2) 0.0034(18) 0.0063(16) -0.0086(17)
F74 0.028(2) 0.032(2) 0.027(2) 0.0052(17) -0.0054(16) -0.0049(17)
F75 0.0250(19) 0.038(2) 0.0204(19) 0.0094(16) 0.0025(15) -0.0009(16)
F76 0.0229(19) 0.039(2) 0.041(2) 0.0077(19) 0.0033(17) 0.0072(17)
F77 0.040(2) 0.036(3) 0.060(3) -0.008(2) 0.006(2) 0.003(2)
F78 0.038(2) 0.047(3) 0.051(3) -0.006(2) -0.008(2) -0.016(2)
F79 0.025(2) 0.041(3) 0.049(3) 0.007(2) -0.0154(18) -0.0078(18)
F80 0.0233(19) 0.030(2) 0.041(2) 0.0104(18) -0.0024(17) 0.0066(17)
B1 0.024(3) 0.020(4) 0.013(3) 0.002(3) -0.001(3) 0.002(3)
B2 0.047(5) 0.023(4) 0.024(4) 0.005(3) -0.011(3) 0.000(4)
B3 0.019(3) 0.015(3) 0.016(3) 0.005(3) 0.000(2) -0.002(3)
B4 0.016(3) 0.032(4) 0.021(4) 0.013(3) 0.002(3) 0.004(3)

loop_
_atom_type_symbol
_atom_type_description
_atom_type_scat_dispersion_real
_atom_type_scat_dispersion_imag
_atom_type_scat_source
C C 0.0033 0.0016 'International Tables Vol C Tables 4.2.6.8 and 6.1.1.4'
H H 0.0000 0.0000 'International Tables Vol C Tables 4.2.6.8 and 6.1.1.4'
O O 0.0106 0.0060 'International Tables Vol C Tables 4.2.6.8 and 6.1.1.4'
Si Si 0.0817 0.0704 'International Tables Vol C Tables 4.2.6.8 and 6.1.1.4'
Ta Ta -0.7052 6.5227 'International Tables Vol C Tables 4.2.6.8 and 6.1.1.4'
F F 0.0171 0.0103 'International Tables Vol C Tables 4.2.6.8 and 6.1.1.4'
B B 0.0013 0.0007 'International Tables Vol C Tables 4.2.6.8 and 6.1.1.4'

loop_
_geom_angle_atom_site_label_1
_geom_angle_atom_site_label_2
_geom_angle_atom_site_label_3
_geom_angle
C2 C1 C6 112.9(6)
C2 C1 B1 121.0(5)
C6 C1 B1 125.7(5)
C3 C2 F20 115.9(6)
C3 C2 C1 125.7(6)
F20 C2 C1 118.3(6)
F19 C3 C2 122.4(6)
F19 C3 C4 118.6(6)
C2 C3 C4 119.0(6)
F18 C4 C5 121.5(6)
F18 C4 C3 120.3(6)
C5 C4 C3 118.2(6)
F17 C5 C4 118.8(6)
F17 C5 C6 120.8(6)
C4 C5 C6 120.4(6)
F16 C6 C5 115.7(5)
F16 C6 C1 120.7(6)
C5 C6 C1 123.6(6)
C12 C7 C8 113.2(6)
C12 C7 B1 120.0(5)
C8 C7 B1 126.5(6)
F15 C8 C9 114.7(6)
F15 C8 C7 121.4(6)
C9 C8 C7 123.8(7)
F14 C9 C8 120.8(7)
F14 C9 C10 117.9(6)
C8 C9 C10 121.2(7)
F13 C10 C9 121.2(7)
F13 C10 C11 121.1(8)
C9 C10 C11 117.7(6)
F12 C11 C10 119.0(6)
F12 C11 C12 122.3(7)
C10 C11 C12 118.7(7)
F11 C12 C7 120.3(5)
F11 C12 C11 114.5(6)
C7 C12 C11 125.3(6)
C18 C13 C14 113.6(5)
C18 C13 B1 127.4(5)
C14 C13 B1 118.8(5)
F6 C14 C15 117.5(5)
F6 C14 C13 119.2(5)
C15 C14 C13 123.4(6)
C16 C15 F7 120.0(6)
C16 C15 C14 120.9(6)
F7 C15 C14 119.1(6)
F8 C16 C15 120.5(6)
F8 C16 C17 121.0(6)
C15 C16 C17 118.5(6)
F9 C17 C16 119.6(6)
F9 C17 C18 120.1(6)
C16 C17 C18 120.3(6)
F10 C18 C13 121.3(5)
F10 C18 C17 115.3(6)
C13 C18 C17 123.4(6)
C20 C19 C24 113.0(6)
C20 C19 B1 127.7(5)
C24 C19 B1 118.9(5)
F1 C20 C19 120.8(6)
F1 C20 C21 114.6(5)
C19 C20 C21 124.6(6)
F2 C21 C22 118.6(6)
F2 C21 C20 121.2(6)
C22 C21 C20 120.2(6)
F3 C22 C21 121.5(6)
F3 C22 C23 120.1(6)
C21 C22 C23 118.3(6)
F4 C23 C24 120.8(6)
F4 C23 C22 120.1(6)
C24 C23 C22 119.1(6)
F5 C24 C23 115.4(6)
F5 C24 C19 119.7(6)
C23 C24 C19 124.8(6)
C26 C25 C30 113.5(7)
C26 C25 B2 127.6(6)
C30 C25 B2 118.3(7)
C27 C26 F21 114.5(8)
C27 C26 C25 125.2(8)
F21 C26 C25 120.3(6)
F22 C27 C26 121.3(8)
F22 C27 C28 121.6(8)
C26 C27 C28 117.1(9)
C29 C28 F23 119.9(9)
C29 C28 C27 121.6(8)
F23 C28 C27 118.4(9)
F24 C29 C28 121.1(8)
F24 C29 C30 120.7(10)
C28 C29 C30 118.2(8)
F25 C30 C29 115.7(7)
F25 C30 C25 120.0(7)
C29 C30 C25 124.2(9)
C32 C31 C36 112.5(7)
C32 C31 B2 119.2(6)
C36 C31 B2 127.8(6)
F26 C32 C33 115.3(5)
F26 C32 C31 119.6(6)
C33 C32 C31 125.1(6)
F27 C33 C34 120.4(7)
F27 C33 C32 121.0(6)
C34 C33 C32 118.6(6)
F28 C34 C35 119.2(6)
F28 C34 C33 120.7(6)
C35 C34 C33 120.1(7)
F29 C35 C34 120.1(7)
F29 C35 C36 120.8(7)
C34 C35 C36 119.0(6)
F30 C36 C35 115.3(6)
F30 C36 C31 120.0(7)
C35 C36 C31 124.7(7)
C38 C37 C42 112.7(7)
C38 C37 B2 126.0(7)
C42 C37 B2 119.9(6)
F31 C38 C37 120.2(7)
F31 C38 C39 115.5(8)
C37 C38 C39 124.2(9)
F32 C39 C40 120.3(8)
F32 C39 C38 120.3(9)
C40 C39 C38 119.4(8)
F33 C40 C39 120.2(8)
F33 C40 C41 119.6(9)
C39 C40 C41 120.2(8)
F34 C41 C40 120.9(8)
F34 C41 C42 121.2(8)
C40 C41 C42 117.8(9)
F35 C42 C41 116.1(7)
F35 C42 C37 118.4(6)
C41 C42 C37 125.5(8)
C48 C43 C44 113.4(6)
C48 C43 B2 125.6(6)
C44 C43 B2 120.5(6)
F40 C44 C45 115.4(6)
F40 C44 C43 119.6(6)
C45 C44 C43 125.0(6)
F39 C45 C46 119.8(6)
F39 C45 C44 121.5(6)
C46 C45 C44 118.7(7)
F38 C46 C47 120.7(6)
F38 C46 C45 120.3(7)
C47 C46 C45 119.0(6)
F37 C47 C46 119.5(6)
F37 C47 C48 120.1(6)
C46 C47 C48 120.4(6)
F36 C48 C43 121.9(5)
F36 C48 C47 114.6(5)
C43 C48 C47 123.5(6)
C50 C49 C54 112.3(5)
C50 C49 B3 129.2(5)
C54 C49 B3 118.4(5)
F50 C50 C51 114.6(6)
F50 C50 C49 121.0(5)
C51 C50 C49 124.4(6)
F49 C51 C52 118.9(6)
F49 C51 C50 120.8(6)
C52 C51 C50 120.3(6)
F48 C52 C51 121.5(6)
F48 C52 C53 120.5(6)
C51 C52 C53 118.0(6)
F47 C53 C54 120.3(6)
F47 C53 C52 119.9(6)
C54 C53 C52 119.8(6)
C53 C54 F46 116.4(5)
C53 C54 C49 125.2(6)
F46 C54 C49 118.4(5)
C60 C55 C56 113.6(5)
C60 C55 B3 126.5(5)
C56 C55 B3 119.7(5)
F45 C56 C57 115.4(5)
F45 C56 C55 119.5(5)
C57 C56 C55 125.1(5)
F44 C57 C56 121.2(5)
F44 C57 C58 120.0(5)
C56 C57 C58 118.9(6)
F43 C58 C59 120.5(5)
F43 C58 C57 120.9(6)
C59 C58 C57 118.6(6)
F42 C59 C58 119.5(5)
F42 C59 C60 120.3(6)
C58 C59 C60 120.2(5)
F41 C60 C55 122.5(5)
F41 C60 C59 114.0(5)
C55 C60 C59 123.5(6)
C66 C61 C62 112.5(5)
C66 C61 B3 127.1(5)
C62 C61 B3 120.1(5)
F51 C62 C63 115.6(5)
F51 C62 C61 119.4(5)
C63 C62 C61 125.0(6)
F52 C63 C64 119.5(5)
F52 C63 C62 121.0(6)
C64 C63 C62 119.5(6)
F53 C64 C63 121.2(6)
F53 C64 C65 120.4(6)
C63 C64 C65 118.4(5)
F54 C65 C64 119.5(6)
F54 C65 C66 120.3(6)
C64 C65 C66 120.2(6)
F55 C66 C65 114.9(5)
F55 C66 C61 120.9(5)
C65 C66 C61 124.2(6)
C72 C67 C68 112.5(6)
C72 C67 B3 120.7(5)
C68 C67 B3 126.5(5)
F56 C68 C69 115.5(5)
F56 C68 C67 120.7(6)
C69 C68 C67 123.8(6)
F57 C69 C70 119.5(6)
F57 C69 C68 120.0(6)
C70 C69 C68 120.5(6)
F58 C70 C69 120.8(6)
F58 C70 C71 120.9(6)
C69 C70 C71 118.3(6)
F59 C71 C72 121.7(6)
F59 C71 C70 118.9(6)
C72 C71 C70 119.4(6)
F60 C72 C71 116.2(6)
F60 C72 C67 118.3(6)
C71 C72 C67 125.4(6)
C74 C73 C78 113.9(6)
C74 C73 B4 126.3(6)
C78 C73 B4 119.0(5)
F80 C74 C75 115.4(5)
F80 C74 C73 121.1(6)
C75 C74 C73 123.6(6)
C76 C75 F79 119.1(6)
C76 C75 C74 120.6(6)
F79 C75 C74 120.3(6)
C75 C76 F78 121.7(6)
C75 C76 C77 118.4(7)
F78 C76 C77 119.9(7)
F77 C77 C78 120.4(6)
F77 C77 C76 119.2(7)
C78 C77 C76 120.3(7)
F76 C78 C77 116.3(6)
F76 C78 C73 120.6(6)
C77 C78 C73 123.1(6)
C84 C79 C80 114.1(6)
C84 C79 B4 119.0(5)
C80 C79 B4 126.6(6)
F71 C80 C81 115.1(5)
F71 C80 C79 121.6(5)
C81 C80 C79 123.3(6)
F72 C81 C80 120.8(6)
F72 C81 C82 118.5(5)
C80 C81 C82 120.7(6)
F73 C82 C83 121.4(6)
F73 C82 C81 120.2(5)
C83 C82 C81 118.4(6)
F74 C83 C82 120.0(5)
F74 C83 C84 121.3(5)
C82 C83 C84 118.7(6)
F75 C84 C83 115.4(5)
F75 C84 C79 119.8(5)
C83 C84 C79 124.8(6)
C90 C85 C86 113.7(5)
C90 C85 B4 120.5(5)
C86 C85 B4 125.0(5)
F70 C86 C85 122.3(5)
F70 C86 C87 114.4(5)
C85 C86 C87 123.4(6)
F69 C87 C88 120.6(5)
F69 C87 C86 119.9(5)
C88 C87 C86 119.5(6)
C89 C88 F68 121.1(6)
C89 C88 C87 119.5(6)
F68 C88 C87 119.5(6)
C88 C89 F67 119.9(5)
C88 C89 C90 119.4(6)
F67 C89 C90 120.7(5)
F66 C90 C85 119.7(5)
F66 C90 C89 115.7(5)
C85 C90 C89 124.5(6)
C92 C91 C96 112.7(6)
C92 C91 B4 127.9(5)
C96 C91 B4 119.1(5)
F65 C92 C91 121.1(6)
F65 C92 C93 114.9(6)
C91 C92 C93 124.0(6)
F64 C93 C94 121.3(6)
F64 C93 C92 119.7(6)
C94 C93 C92 119.1(6)
F63 C94 C95 120.8(6)
F63 C94 C93 119.6(7)
C95 C94 C93 119.5(6)
F62 C95 C96 120.5(6)
F62 C95 C94 120.1(6)
C96 C95 C94 119.4(6)
C95 C96 F61 115.8(5)
C95 C96 C91 125.2(6)
F61 C96 C91 119.0(5)
C98 C97 C101 108.1(5)
C98 C97 C102 125.8(6)
C101 C97 C102 126.1(6)
C98 C97 Ta1 73.9(3)
C101 C97 Ta1 72.5(3)
C102 C97 Ta1 121.1(4)
C97 C98 C99 108.7(6)
C97 C98 C103 127.7(6)
C99 C98 C103 123.5(6)
C97 C98 Ta1 72.3(3)
C99 C98 Ta1 73.3(4)
C103 C98 Ta1 122.5(5)
C100 C99 C98 107.8(5)
C100 C99 C104 126.9(6)
C98 C99 C104 125.3(6)
C100 C99 Ta1 72.8(3)
C98 C99 Ta1 72.7(4)
C104 C99 Ta1 121.2(4)
C99 C100 C101 107.9(5)
C99 C100 C105 125.6(6)
C101 C100 C105 126.4(6)
C99 C100 Ta1 73.3(4)
C101 C100 Ta1 71.6(3)
C105 C100 Ta1 122.0(4)
C97 C101 C100 107.4(5)
C97 C101 C106 127.0(6)
C100 C101 C106 125.6(6)
C97 C101 Ta1 72.9(4)
C100 C101 Ta1 73.8(4)
C106 C101 Ta1 117.2(4)
C97 C102 H10J 109.5
C97 C102 H10K 109.5
H10J C102 H10K 109.5
C97 C102 H10L 109.5
H10J C102 H10L 109.5
H10K C102 H10L 109.5
C98 C103 H10M 109.5
C98 C103 H10N 109.5
H10M C103 H10N 109.5
C98 C103 H10O 109.5
H10M C103 H10O 109.5
H10N C103 H10O 109.5
C99 C104 H10A 109.5
C99 C104 H10B 109.5
H10A C104 H10B 109.5
C99 C104 H10C 109.5
H10A C104 H10C 109.5
H10B C104 H10C 109.5
C100 C105 H10G 109.5
C100 C105 H10H 109.5
H10G C105 H10H 109.5
C100 C105 H10I 109.5
H10G C105 H10I 109.5
H10H C105 H10I 109.5
C101 C106 H10D 109.5
C101 C106 H10E 109.5
H10D C106 H10E 109.5
C101 C106 H10F 109.5
H10D C106 H10F 109.5
H10E C106 H10F 109.5
C108 C107 C111 106.8(5)
C108 C107 C112 126.1(6)
C111 C107 C112 127.1(6)
C108 C107 Ta2 74.3(4)
C111 C107 Ta2 73.2(4)
C112 C107 Ta2 117.4(5)
C109 C108 C107 108.5(5)
C109 C108 C113 125.3(6)
C107 C108 C113 126.1(6)
C109 C108 Ta2 73.2(3)
C107 C108 Ta2 71.3(3)
C113 C108 Ta2 121.1(4)
C108 C109 C110 107.9(5)
C108 C109 C114 128.0(6)
C110 C109 C114 124.1(6)
C108 C109 Ta2 72.9(3)
C110 C109 Ta2 72.2(3)
C114 C109 Ta2 121.7(4)
C111 C110 C109 107.9(5)
C111 C110 C115 127.2(6)
C109 C110 C115 124.9(6)
C111 C110 Ta2 72.7(4)
C109 C110 Ta2 73.5(3)
C115 C110 Ta2 120.3(4)
C110 C111 C107 108.8(5)
C110 C111 C116 126.4(6)
C107 C111 C116 124.8(6)
C110 C111 Ta2 73.4(4)
C107 C111 Ta2 71.9(4)
C116 C111 Ta2 121.6(5)
C107 C112 H11G 109.5
C107 C112 H11H 109.5
H11G C112 H11H 109.5
C107 C112 H11I 109.5
H11G C112 H11I 109.5
H11H C112 H11I 109.5
C108 C113 H11D 109.5
C108 C113 H11E 109.5
H11D C113 H11E 109.5
C108 C113 H11F 109.5
H11D C113 H11F 109.5
H11E C113 H11F 109.5
C109 C114 H11A 109.5
C109 C114 H11B 109.5
H11A C114 H11B 109.5
C109 C114 H11C 109.5
H11A C114 H11C 109.5
H11B C114 H11C 109.5
C110 C115 H11J 109.5
C110 C115 H11K 109.5
H11J C115 H11K 109.5
C110 C115 H11L 109.5
H11J C115 H11L 109.5
H11K C115 H11L 109.5
C111 C116 H11M 109.5
C111 C116 H11N 109.5
H11M C116 H11N 109.5
C111 C116 H11O 109.5
H11M C116 H11O 109.5
H11N C116 H11O 109.5
C118 C117 C121 107.5(5)
C118 C117 C122 125.7(6)
C121 C117 C122 126.7(6)
C118 C117 Ta3 72.5(3)
C121 C117 Ta3 72.6(3)
C122 C117 Ta3 123.2(4)
C119 C118 C117 108.5(5)
C119 C118 C123 124.9(6)
C117 C118 C123 126.6(6)
C119 C118 Ta3 72.4(3)
C117 C118 Ta3 73.3(3)
C123 C118 Ta3 121.4(4)
C118 C119 C120 108.0(5)
C118 C119 C124 126.5(6)
C120 C119 C124 125.5(6)
C118 C119 Ta3 73.4(3)
C120 C119 Ta3 73.0(3)
C124 C119 Ta3 120.9(4)
C121 C120 C119 108.0(5)
C121 C120 C125 125.3(5)
C119 C120 C125 126.6(6)
C121 C120 Ta3 73.3(3)
C119 C120 Ta3 72.6(3)
C125 C120 Ta3 121.0(4)
C120 C121 C117 108.0(5)
C120 C121 C126 124.8(5)
C117 C121 C126 127.2(6)
C120 C121 Ta3 72.4(3)
C117 C121 Ta3 73.1(3)
C126 C121 Ta3 120.3(4)
C117 C122 H12M 109.5
C117 C122 H12N 109.5
H12M C122 H12N 109.5
C117 C122 H12O 109.5
H12M C122 H12O 109.5
H12N C122 H12O 109.5
C118 C123 H12J 109.5
C118 C123 H12K 109.5
H12J C123 H12K 109.5
C118 C123 H12L 109.5
H12J C123 H12L 109.5
H12K C123 H12L 109.5
C119 C124 H12D 109.5
C119 C124 H12E 109.5
H12D C124 H12E 109.5
C119 C124 H12F 109.5
H12D C124 H12F 109.5
H12E C124 H12F 109.5
C120 C125 H12G 109.5
C120 C125 H12H 109.5
H12G C125 H12H 109.5
C120 C125 H12I 109.5
H12G C125 H12I 109.5
H12H C125 H12I 109.5
C121 C126 H12A 109.5
C121 C126 H12B 109.5
H12A C126 H12B 109.5
C121 C126 H12C 109.5
H12A C126 H12C 109.5
H12B C126 H12C 109.5
C131 C127 C128 106.6(7)
C131 C127 C132 125.8(8)
C128 C127 C132 127.6(8)
C131 C127 Ta4 72.5(4)
C128 C127 Ta4 71.8(4)
C132 C127 Ta4 120.4(5)
C129 C128 C127 107.6(6)
C129 C128 C133 128.4(10)
C127 C128 C133 124.0(10)
C129 C128 Ta4 73.7(4)
C127 C128 Ta4 73.3(4)
C133 C128 Ta4 120.8(5)
C130 C129 C128 107.6(7)
C130 C129 C134 126.8(10)
C128 C129 C134 125.6(9)
C130 C129 Ta4 73.1(4)
C128 C129 Ta4 71.8(4)
C134 C129 Ta4 120.7(5)
C129 C130 C131 108.4(7)
C129 C130 C135 127.5(8)
C131 C130 C135 124.2(8)
C129 C130 Ta4 73.3(4)
C131 C130 Ta4 72.4(4)
C135 C130 Ta4 119.9(5)
C127 C131 C130 109.8(7)
C127 C131 C136 126.7(8)
C130 C131 C136 123.5(7)
C127 C131 Ta4 73.8(4)
C130 C131 Ta4 73.8(4)
C136 C131 Ta4 119.8(5)
C127 C132 H13I 109.5
C127 C132 H13J 109.5
H13I C132 H13J 109.5
C127 C132 H13K 109.5
H13I C132 H13K 109.5
H13J C132 H13K 109.5
C128 C133 H13O 109.5
C128 C133 H13P 109.5
H13O C133 H13P 109.5
C128 C133 H13Q 109.5
H13O C133 H13Q 109.5
H13P C133 H13Q 109.5
C129 C134 H13R 109.5
C129 C134 H13S 109.5
H13R C134 H13S 109.5
C129 C134 H13T 109.5
H13R C134 H13T 109.5
H13S C134 H13T 109.5
C130 C135 H13L 109.5
C130 C135 H13M 109.5
H13L C135 H13M 109.5
C130 C135 H13N 109.5
H13L C135 H13N 109.5
H13M C135 H13N 109.5
C131 C136 H13F 109.5
C131 C136 H13G 109.5
H13F C136 H13G 109.5
C131 C136 H13H 109.5
H13F C136 H13H 109.5
H13G C136 H13H 109.5
C138 C137 Si1 118.3(4)
C138 C137 H13A 107.7
Si1 C137 H13A 107.7
C138 C137 H13B 107.7
Si1 C137 H13B 107.7
H13A C137 H13B 107.1
C139 C138 C140 110.6(6)
C139 C138 C137 112.0(5)
C140 C138 C137 111.8(5)
C139 C138 H138 107.4
C140 C138 H138 107.4
C137 C138 H138 107.4
C138 C139 H13C 109.5
C138 C139 H13D 109.5
H13C C139 H13D 109.5
C138 C139 H13E 109.5
H13C C139 H13E 109.5
H13D C139 H13E 109.5
C138 C140 H14K 109.5
C138 C140 H14L 109.5
H14K C140 H14L 109.5
C138 C140 H14M 109.5
H14K C140 H14M 109.5
H14L C140 H14M 109.5
C142 C141 Si2 120.9(5)
C142 C141 H14I 107.1
Si2 C141 H14I 107.1
C142 C141 H14J 107.1
Si2 C141 H14J 107.1
H14I C141 H14J 106.8
C141 C142 C143 112.5(7)
C141 C142 C144 110.5(6)
C143 C142 C144 111.3(7)
C141 C142 H142 107.4
C143 C142 H142 107.4
C144 C142 H142 107.4
C142 C143 H14S 109.5
C142 C143 H14T 109.5
H14S C143 H14T 109.5
C142 C143 H14U 109.5
H14S C143 H14U 109.5
H14T C143 H14U 109.5
C142 C144 H14P 109.5
C142 C144 H14Q 109.5
H14P C144 H14Q 109.5
C142 C144 H14R 109.5
H14P C144 H14R 109.5
H14Q C144 H14R 109.5
C146 C145 Si7 114.3(4)
C146 C145 H14G 108.7
Si7 C145 H14G 108.7
C146 C145 H14H 108.7
Si7 C145 H14H 108.7
H14G C145 H14H 107.6
C147 C146 C148 111.5(5)
C147 C146 C145 111.4(5)
C148 C146 C145 109.7(5)
C147 C146 H146 108.0
C148 C146 H146 108.0
C145 C146 H146 108.0
C146 C147 H14D 109.5
C146 C147 H14E 109.5
H14D C147 H14E 109.5
C146 C147 H14F 109.5
H14D C147 H14F 109.5
H14E C147 H14F 109.5
C146 C148 H14A 109.5
C146 C148 H14B 109.5
H14A C148 H14B 109.5
C146 C148 H14C 109.5
H14A C148 H14C 109.5
H14B C148 H14C 109.5
C150 C149 Si3 113.5(6)
C150 C149 H14N 108.9
Si3 C149 H14N 108.9
C150 C149 H14O 108.9
Si3 C149 H14O 108.9
H14N C149 H14O 107.7
C151 C150 C152 108.6(9)
C151 C150 C149 113.1(8)
C152 C150 C149 110.9(10)
C151 C150 H150 108.0
C152 C150 H150 108.0
C149 C150 H150 108.0
C150 C151 H15K 109.5
C150 C151 H15L 109.5
H15K C151 H15L 109.5
C150 C151 H15M 109.5
H15K C151 H15M 109.5
H15L C151 H15M 109.5
C150 C152 H15N 109.5
C150 C152 H15O 109.5
H15N C152 H15O 109.5
C150 C152 H15P 109.5
H15N C152 H15P 109.5
H15O C152 H15P 109.5
C154 C153 Si4 117.8(4)
C154 C153 H15A 107.9
Si4 C153 H15A 107.9
C154 C153 H15B 107.9
Si4 C153 H15B 107.9
H15A C153 H15B 107.2
C156 C154 C155 109.9(6)
C156 C154 C153 112.4(6)
C155 C154 C153 109.6(6)
C156 C154 H154 108.3
C155 C154 H154 108.3
C153 C154 H154 108.3
C154 C155 H15H 109.5
C154 C155 H15I 109.5
H15H C155 H15I 109.5
C154 C155 H15J 109.5
H15H C155 H15J 109.5
H15I C155 H15J 109.5
C154 C156 H15E 109.5
C154 C156 H15F 109.5
H15E C156 H15F 109.5
C154 C156 H15G 109.5
H15E C156 H15G 109.5
H15F C156 H15G 109.5
C158 C157 Si5 119.2(5)
C158 C157 H15C 107.5
Si5 C157 H15C 107.5
C158 C157 H15D 107.5
Si5 C157 H15D 107.5
H15C C157 H15D 107.0
C159 C158 C157 129.4(9)
C159 C158 C160 116.6(9)
C157 C158 C160 112.5(7)
C159 C158 H158 94.0
C157 C158 H158 94.0
C160 C158 H158 94.0
C158 C159 H15Q 109.5
C158 C159 H15R 109.5
H15Q C159 H15R 109.5
C158 C159 H15S 109.5
H15Q C159 H15S 109.5
H15R C159 H15S 109.5
C158 C160 H16M 109.5
C158 C160 H16N 109.5
H16M C160 H16N 109.5
C158 C160 H16O 109.5
H16M C160 H16O 109.5
H16N C160 H16O 109.5
C162 C161 Si6 124.5(8)
C162 C161 H16K 106.2
Si6 C161 H16K 106.2
C162 C161 H16L 106.2
Si6 C161 H16L 106.2
H16K C161 H16L 106.4
C161 C162 C163 113.7(10)
C161 C162 C164 104.5(10)
C163 C162 C164 113.7(11)
C161 C162 H162 108.2
C163 C162 H162 108.2
C164 C162 H162 108.2
C162 C163 H16P 109.5
C162 C163 H16Q 109.5
H16P C163 H16Q 109.5
C162 C163 H16R 109.5
H16P C163 H16R 109.5
H16Q C163 H16R 109.5
C162 C164 H16S 109.5
C162 C164 H16T 109.5
H16S C164 H16T 109.5
C162 C164 H16U 109.5
H16S C164 H16U 109.5
H16T C164 H16U 109.5
C166 C165 Si8 115.0(5)
C166 C165 H16I 108.5
Si8 C165 H16I 108.5
C166 C165 H16J 108.5
Si8 C165 H16J 108.5
H16I C165 H16J 107.5
C167 C166 C168 109.8(6)
C167 C166 C165 112.4(6)
C168 C166 C165 110.1(6)
C167 C166 H166 108.1
C168 C166 H166 108.1
C165 C166 H166 108.1
C166 C167 H16D 109.5
C166 C167 H16E 109.5
H16D C167 H16E 109.5
C166 C167 H16F 109.5
H16D C167 H16F 109.5
H16E C167 H16F 109.5
C166 C168 H16A 109.5
C166 C168 H16B 109.5
H16A C168 H16B 109.5
C166 C168 H16C 109.5
H16A C168 H16C 109.5
H16B C168 H16C 109.5
C170 C169 Si12 117.8(5)
C170 C169 H16G 107.8
Si12 C169 H16G 107.8
C170 C169 H16H 107.8
Si12 C169 H16H 107.8
H16G C169 H16H 107.2
C172 C170 C171 110.5(6)
C172 C170 C169 111.3(5)
C171 C170 C169 112.0(5)
C172 C170 H170 107.6
C171 C170 H170 107.6
C169 C170 H170 107.6
C170 C171 H17F 109.5
C170 C171 H17G 109.5
H17F C171 H17G 109.5
C170 C171 H17H 109.5
H17F C171 H17H 109.5
H17G C171 H17H 109.5
C170 C172 H17C 109.5
C170 C172 H17D 109.5
H17C C172 H17D 109.5
C170 C172 H17E 109.5
H17C C172 H17E 109.5
H17D C172 H17E 109.5
C174 C173 Si11 120.3(5)
C174 C173 H17A 107.3
Si11 C173 H17A 107.3
C174 C173 H17B 107.3
Si11 C173 H17B 107.3
H17A C173 H17B 106.9
C173 C174 C176 111.7(6)
C173 C174 C175 110.0(7)
C176 C174 C175 110.5(7)
C173 C174 H174 108.2
C176 C174 H174 108.2
C175 C174 H174 108.2
C174 C175 H17I 109.5
C174 C175 H17J 109.5
H17I C175 H17J 109.5
C174 C175 H17K 109.5
H17I C175 H17K 109.5
H17J C175 H17K 109.5
C174 C176 H17L 109.5
C174 C176 H17M 109.5
H17L C176 H17M 109.5
C174 C176 H17N 109.5
H17L C176 H17N 109.5
H17M C176 H17N 109.5
C182 C181 Si9 117.7(5)
C182 C181 H18A 107.9
Si9 C181 H18A 107.9
C182 C181 H18B 107.9
Si9 C181 H18B 107.9
H18A C181 H18B 107.2
C184 C182 C183 111.0(7)
C184 C182 C181 109.6(8)
C183 C182 C181 110.7(7)
C184 C182 H182 108.5
C183 C182 H182 108.5
C181 C182 H182 108.5
C182 C183 H18J 109.5
C182 C183 H18K 109.5
H18J C183 H18K 109.5
C182 C183 H18L 109.5
H18J C183 H18L 109.5
H18K C183 H18L 109.5
C182 C184 H18P 109.5
C182 C184 H18Q 109.5
H18P C184 H18Q 109.5
C182 C184 H18R 109.5
H18P C184 H18R 109.5
H18Q C184 H18R 109.5
C186 C185 Si10 117.3(5)
C186 C185 H18C 108.0
Si10 C185 H18C 108.0
C186 C185 H18D 108.0
Si10 C185 H18D 108.0
H18C C185 H18D 107.2
C188 C186 C185 111.6(6)
C188 C186 C187 109.0(7)
C185 C186 C187 111.8(6)
C188 C186 H186 108.1
C185 C186 H186 108.1
C187 C186 H186 108.1
C186 C187 H18E 109.5
C186 C187 H18F 109.5
H18E C187 H18F 109.5
C186 C187 H18G 109.5
H18E C187 H18G 109.5
H18F C187 H18G 109.5
C186 C188 H18M 109.5
C186 C188 H18N 109.5
H18M C188 H18N 109.5
C186 C188 H18O 109.5
H18M C188 H18O 109.5
H18N C188 H18O 109.5
C190 C189 Si14 118.7(5)
C190 C189 H18H 107.6
Si14 C189 H18H 107.6
C190 C189 H18I 107.6
Si14 C189 H18I 107.6
H18H C189 H18I 107.1
C191 C190 C189 114.5(7)
C191 C190 C192 109.2(8)
C189 C190 C192 109.7(7)
C191 C190 H190 107.8
C189 C190 H190 107.8
C192 C190 H190 107.8
C190 C191 H19H 109.5
C190 C191 H19I 109.5
H19H C191 H19I 109.5
C190 C191 H19J 109.5
H19H C191 H19J 109.5
H19I C191 H19J 109.5
C190 C192 H19K 109.5
C190 C192 H19L 109.5
H19K C192 H19L 109.5
C190 C192 H19M 109.5
H19K C192 H19M 109.5
H19L C192 H19M 109.5
C194 C193 Si13 122.6(6)
C194 C193 H19C 106.7
Si13 C193 H19C 106.7
C194 C193 H19D 106.7
Si13 C193 H19D 106.7
H19C C193 H19D 106.6
C193 C194 C196 112.8(9)
C193 C194 C195 111.2(8)
C196 C194 C195 109.6(10)
C193 C194 H194 107.7
C196 C194 H194 107.7
C195 C194 H194 107.7
C194 C195 H19Q 109.5
C194 C195 H19R 109.5
H19Q C195 H19R 109.5
C194 C195 H19S 109.5
H19Q C195 H19S 109.5
H19R C195 H19S 109.5
C194 C196 H19N 109.5
C194 C196 H19O 109.5
H19N C196 H19O 109.5
C194 C196 H19P 109.5
H19N C196 H19P 109.5
H19O C196 H19P 109.5
C198 C197 Si15 120.9(5)
C198 C197 H19A 107.1
Si15 C197 H19A 107.1
C198 C197 H19B 107.1
Si15 C197 H19B 107.1
H19A C197 H19B 106.8
C199 C198 C197 131.3(8)
C199 C198 C200 116.4(8)
C197 C198 C200 112.1(7)
C199 C198 H198 91.8
C197 C198 H198 91.8
C200 C198 H198 91.8
C198 C199 H19E 109.5
C198 C199 H19F 109.5
H19E C199 H19F 109.5
C198 C199 H19G 109.5
H19E C199 H19G 109.5
H19F C199 H19G 109.5
C198 C200 H20S 109.5
C198 C200 H20T 109.5
H20S C200 H20T 109.5
C198 C200 H20U 109.5
H20S C200 H20U 109.5
H20T C200 H20U 109.5
C202 C201 Si16 116.8(4)
C202 C201 H20C 108.1
Si16 C201 H20C 108.1
C202 C201 H20D 108.1
Si16 C201 H20D 108.1
H20C C201 H20D 107.3
C204 C202 C203 108.9(6)
C204 C202 C201 112.5(6)
C203 C202 C201 111.4(5)
C204 C202 H202 108.0
C203 C202 H202 108.0
C201 C202 H202 108.0
C202 C203 H20M 109.5
C202 C203 H20N 109.5
H20M C203 H20N 109.5
C202 C203 H20O 109.5
H20M C203 H20O 109.5
H20N C203 H20O 109.5
C202 C204 H20P 109.5
C202 C204 H20Q 109.5
H20P C204 H20Q 109.5
C202 C204 H20R 109.5
H20P C204 H20R 109.5
H20Q C204 H20R 109.5
C206 C205 Si19 114.9(4)
C206 C205 H20A 108.6
Si19 C205 H20A 108.6
C206 C205 H20B 108.6
Si19 C205 H20B 108.6
H20A C205 H20B 107.5
C207 C206 C208 110.8(5)
C207 C206 C205 110.9(5)
C208 C206 C205 111.1(5)
C207 C206 H206 108.0
C208 C206 H206 108.0
C205 C206 H206 108.0
C206 C207 H20E 109.5
C206 C207 H20F 109.5
H20E C207 H20F 109.5
C206 C207 H20G 109.5
H20E C207 H20G 109.5
H20F C207 H20G 109.5
C206 C208 H20J 109.5
C206 C208 H20K 109.5
H20J C208 H20K 109.5
C206 C208 H20L 109.5
H20J C208 H20L 109.5
H20K C208 H20L 109.5
C210 C209 Si17 114.4(5)
C210 C209 H20H 108.7
Si17 C209 H20H 108.7
C210 C209 H20I 108.7
Si17 C209 H20I 108.7
H20H C209 H20I 107.6
C212 C210 C211 111.7(9)
C212 C210 C209 114.2(8)
C211 C210 C209 108.8(9)
C212 C210 H210 107.3
C211 C210 H210 107.3
C209 C210 H210 107.3
C210 C211 H21Q 109.5
C210 C211 H21R 109.5
H21Q C211 H21R 109.5
C210 C211 H21S 109.5
H21Q C211 H21S 109.5
H21R C211 H21S 109.5
C210 C212 H21N 109.5
C210 C212 H21O 109.5
H21N C212 H21O 109.5
C210 C212 H21P 109.5
H21N C212 H21P 109.5
H21O C212 H21P 109.5
C214 C213 Si20 118.5(4)
C214 C213 H21C 107.7
Si20 C213 H21C 107.7
C214 C213 H21D 107.7
Si20 C213 H21D 107.7
H21C C213 H21D 107.1
C215 C214 C213 113.4(6)
C215 C214 C216 110.6(6)
C213 C214 C216 110.1(6)
C215 C214 H214 107.5
C213 C214 H214 107.5
C216 C214 H214 107.5
C214 C215 H21H 109.5
C214 C215 H21I 109.5
H21H C215 H21I 109.5
C214 C215 H21J 109.5
H21H C215 H21J 109.5
H21I C215 H21J 109.5
C214 C216 H21K 109.5
C214 C216 H21L 109.5
H21K C216 H21L 109.5
C214 C216 H21M 109.5
H21K C216 H21M 109.5
H21L C216 H21M 109.5
C218 C217 Si18 118.7(4)
C218 C217 H21A 107.6
Si18 C217 H21A 107.6
C218 C217 H21B 107.6
Si18 C217 H21B 107.6
H21A C217 H21B 107.1
C220 C218 C219 110.5(6)
C220 C218 C217 110.3(5)
C219 C218 C217 111.3(5)
C220 C218 H218 108.2
C219 C218 H218 108.2
C217 C218 H218 108.2
C218 C219 H21E 109.5
C218 C219 H21F 109.5
H21E C219 H21F 109.5
C218 C219 H21G 109.5
H21E C219 H21G 109.5
H21F C219 H21G 109.5
C218 C220 H22A 109.5
C218 C220 H22B 109.5
H22A C220 H22B 109.5
C218 C220 H22C 109.5
H22A C220 H22C 109.5
H22B C220 H22C 109.5
C222 C221 Si21 118.5(4)
C222 C221 H22J 107.7
Si21 C221 H22J 107.7
C222 C221 H22K 107.7
Si21 C221 H22K 107.7
H22J C221 H22K 107.1
C224 C222 C223 111.1(6)
C224 C222 C221 110.0(5)
C223 C222 C221 113.1(5)
C224 C222 H222 107.5
C223 C222 H222 107.5
C221 C222 H222 107.5
C222 C223 H22G 109.5
C222 C223 H22H 109.5
H22G C223 H22H 109.5
C222 C223 H22I 109.5
H22G C223 H22I 109.5
H22H C223 H22I 109.5
C222 C224 H22D 109.5
C222 C224 H22E 109.5
H22D C224 H22E 109.5
C222 C224 H22F 109.5
H22D C224 H22F 109.5
H22E C224 H22F 109.5
C226 C225 Si22 119.3(6)
C226 C225 H22N 107.5
Si22 C225 H22N 107.5
C226 C225 H22O 107.5
Si22 C225 H22O 107.5
H22N C225 H22O 107.0
C227 C226 C225 131.3(11)
C227 C226 C228 115.2(10)
C225 C226 C228 108.4(11)
C227 C226 H226 97.4
C225 C226 H226 97.4
C228 C226 H226 97.4
C226 C227 H22S 109.5
C226 C227 H22T 109.5
H22S C227 H22T 109.5
C226 C227 H22U 109.5
H22S C227 H22U 109.5
H22T C227 H22U 109.5
C226 C228 H22P 109.5
C226 C228 H22Q 109.5
H22P C228 H22Q 109.5
C226 C228 H22R 109.5
H22P C228 H22R 109.5
H22Q C228 H22R 109.5
C230 C229 Si25 116.9(5)
C230 C229 H22L 108.1
Si25 C229 H22L 108.1
C230 C229 H22M 108.1
Si25 C229 H22M 108.1
H22L C229 H22M 107.3
C232 C230 C231 111.9(9)
C232 C230 C229 117.3(9)
C231 C230 C229 108.4(7)
C232 C230 H230 106.2
C231 C230 H230 106.2
C229 C230 H230 106.2
C230 C231 H23N 109.5
C230 C231 H23O 109.5
H23N C231 H23O 109.5
C230 C231 H23P 109.5
H23N C231 H23P 109.5
H23O C231 H23P 109.5
C230 C232 H23Q 109.5
C230 C232 H23R 109.5
H23Q C232 H23R 109.5
C230 C232 H23S 109.5
H23Q C232 H23S 109.5
H23R C232 H23S 109.5
C234 C233 Si27 118.9(5)
C234 C233 H23A 107.6
Si27 C233 H23A 107.6
C234 C233 H23B 107.6
Si27 C233 H23B 107.6
H23A C233 H23B 107.0
C235 C234 C233 117.2(6)
C235 C234 C236 112.0(6)
C233 C234 C236 109.7(7)
C235 C234 H234 105.7
C233 C234 H234 105.7
C236 C234 H234 105.7
C234 C235 H23E 109.5
C234 C235 H23F 109.5
H23E C235 H23F 109.5
C234 C235 H23G 109.5
H23E C235 H23G 109.5
H23F C235 H23G 109.5
C234 C236 H23H 109.5
C234 C236 H23I 109.5
H23H C236 H23I 109.5
C234 C236 H23J 109.5
H23H C236 H23J 109.5
H23I C236 H23J 109.5
C238 C237 Si23 120.2(6)
C238 C237 H23C 107.3
Si23 C237 H23C 107.3
C238 C237 H23D 107.3
Si23 C237 H23D 107.3
H23C C237 H23D 106.9
C237 C238 C240 109.8(8)
C237 C238 C239 111.4(6)
C240 C238 C239 111.3(8)
C237 C238 H238 108.1
C240 C238 H238 108.1
C239 C238 H238 108.1
C238 C239 H23K 109.5
C238 C239 H23L 109.5
H23K C239 H23L 109.5
C238 C239 H23M 109.5
H23K C239 H23M 109.5
H23L C239 H23M 109.5
C238 C240 H24S 109.5
C238 C240 H24T 109.5
H24S C240 H24T 109.5
C238 C240 H24U 109.5
H24S C240 H24U 109.5
H24T C240 H24U 109.5
C242 C241 Si24 119.1(4)
C242 C241 H24A 107.6
Si24 C241 H24A 107.6
C242 C241 H24B 107.6
Si24 C241 H24B 107.6
H24A C241 H24B 107.0
C243 C242 C244 111.0(6)
C243 C242 C241 110.5(5)
C244 C242 C241 110.8(6)
C243 C242 H242 108.1
C244 C242 H242 108.1
C241 C242 H242 108.1
C242 C243 H24M 109.5
C242 C243 H24N 109.5
H24M C243 H24N 109.5
C242 C243 H24O 109.5
H24M C243 H24O 109.5
H24N C243 H24O 109.5
C242 C244 H24G 109.5
C242 C244 H24H 109.5
H24G C244 H24H 109.5
C242 C244 H24I 109.5
H24G C244 H24I 109.5
H24H C244 H24I 109.5
C246 C245 Si28 115.3(5)
C246 C245 H24E 108.5
Si28 C245 H24E 108.5
C246 C245 H24F 108.5
Si28 C245 H24F 108.5
H24E C245 H24F 107.5
C248 C246 C245 112.2(6)
C248 C246 C247 109.2(6)
C245 C246 C247 109.7(6)
C248 C246 H246 108.6
C245 C246 H246 108.6
C247 C246 H246 108.6
C246 C247 H24P 109.5
C246 C247 H24Q 109.5
H24P C247 H24Q 109.5
C246 C247 H24R 109.5
H24P C247 H24R 109.5
H24Q C247 H24R 109.5
C246 C248 H24J 109.5
C246 C248 H24K 109.5
H24J C248 H24K 109.5
C246 C248 H24L 109.5
H24J C248 H24L 109.5
H24K C248 H24L 109.5
C250 C249 Si26 117.7(4)
C250 C249 H24C 107.9
Si26 C249 H24C 107.9
C250 C249 H24D 107.9
Si26 C249 H24D 107.9
H24C C249 H24D 107.2
C251 C250 C252 109.8(7)
C251 C250 C249 111.6(6)
C252 C250 C249 110.0(6)
C251 C250 H250 108.4
C252 C250 H250 108.4
C249 C250 H250 108.4
C250 C251 H25A 109.5
C250 C251 H25B 109.5
H25A C251 H25B 109.5
C250 C251 H25C 109.5
H25A C251 H25C 109.5
H25B C251 H25C 109.5
C250 C252 H25D 109.5
C250 C252 H25E 109.5
H25D C252 H25E 109.5
C250 C252 H25F 109.5
H25D C252 H25F 109.5
H25E C252 H25F 109.5
Si1 O1 Ta1 152.1(3)
Si1 O2 Si2 149.2(3)
Si2 O3 Si3 144.7(3)
Si5 O4 Ta1 145.0(3)
Si5 O5 Si4 155.9(3)
Si4 O6 Si3 157.5(3)
Si7 O7 Si4 142.6(3)
Si5 O8 Si6 156.8(3)
Si1 O9 Si6 152.5(3)
Si6 O10 Si3 147.7(3)
Si7 O11 Si2 164.0(3)
Si7 O12 Ta1 153.3(3)
Si8 O13 Ta2 152.8(3)
Si12 O14 Ta2 151.2(3)
Si12 O15 Si11 148.2(3)
Si8 O16 Si11 162.0(3)
Si12 O17 Si13 157.8(3)
Si11 O18 Si10 147.6(3)
Si8 O19 Si9 141.0(3)
Si14 O20 Ta2 144.8(3)
Si14 O21 Si13 147.6(3)
Si14 O22 Si9 164.3(3)
Si10 O23 Si9 149.3(3)
Si10 O24 Si13 154.1(3)
Si24 O25 Si25 143.0(3)
Si26 O26 Si24 164.1(3)
Si27 O27 Si26 150.1(3)
Si27 O28 Si25 161.1(3)
Si23 O29 Si24 143.1(3)
Si22 O30 Si25 150.0(3)
Si28 O31 Si26 140.5(3)
Si27 O32 Ta4 142.9(3)
Si23 O33 Si28 160.0(3)
Si22 O34 Si23 151.3(3)
Si22 O35 Ta4 154.8(3)
Si28 O36 Ta4 156.2(3)
Si18 O37 Si17 147.6(3)
Si15 O38 Si18 162.4(3)
Si15 O39 Si16 151.6(3)
Si16 O40 Si17 159.1(3)
Si20 O41 Si17 143.8(3)
Si19 O42 Si16 142.7(3)
Si21 O43 Si18 146.2(3)
Si15 O44 Ta3 141.9(2)
Si19 O45 Si20 166.9(3)
Si21 O46 Si20 149.7(3)
Si21 O47 Ta3 161.9(2)
Si19 O48 Ta3 149.6(3)
O9 Si1 O2 110.4(2)
O9 Si1 O1 107.8(2)
O2 Si1 O1 105.4(2)
O9 Si1 C137 113.0(3)
O2 Si1 C137 111.2(3)
O1 Si1 C137 108.5(3)
O11 Si2 O2 108.6(2)
O11 Si2 O3 107.5(2)
O2 Si2 O3 108.7(2)
O11 Si2 C141 108.2(3)
O2 Si2 C141 110.9(3)
O3 Si2 C141 112.8(3)
O6 Si3 O10 108.0(3)
O6 Si3 O3 109.2(3)
O10 Si3 O3 108.8(2)
O6 Si3 C149 110.3(3)
O10 Si3 C149 111.8(3)
O3 Si3 C149 108.8(3)
O6 Si4 O5 108.5(3)
O6 Si4 O7 108.2(2)
O5 Si4 O7 107.8(2)
O6 Si4 C153 112.5(3)
O5 Si4 C153 107.6(3)
O7 Si4 C153 112.1(3)
O8 Si5 O5 109.5(3)
O8 Si5 O4 106.2(2)
O5 Si5 O4 106.7(2)
O8 Si5 C157 110.5(3)
O5 Si5 C157 111.4(3)
O4 Si5 C157 112.4(3)
O10 Si6 O8 109.0(2)
O10 Si6 O9 108.9(2)
O8 Si6 O9 107.6(2)
O10 Si6 C161 111.2(3)
O8 Si6 C161 106.4(4)
O9 Si6 C161 113.5(4)
O11 Si7 O7 110.3(2)
O11 Si7 O12 104.5(2)
O7 Si7 O12 106.6(2)
O11 Si7 C145 112.7(3)
O7 Si7 C145 111.8(3)
O12 Si7 C145 110.5(3)
O16 Si8 O19 110.3(3)
O16 Si8 O13 105.8(2)
O19 Si8 O13 106.5(2)
O16 Si8 C165 112.1(3)
O19 Si8 C165 112.2(3)
O13 Si8 C165 109.5(3)
O22 Si9 O23 109.6(3)
O22 Si9 O19 106.4(2)
O23 Si9 O19 108.8(3)
O22 Si9 C181 108.0(3)
O23 Si9 C181 110.9(3)
O19 Si9 C181 112.9(3)
O24 Si10 O23 107.9(3)
O24 Si10 O18 109.8(3)
O23 Si10 O18 107.4(3)
O24 Si10 C185 110.2(3)
O23 Si10 C185 112.9(3)
O18 Si10 C185 108.5(3)
O18 Si11 O16 107.6(3)
O18 Si11 O15 108.3(3)
O16 Si11 O15 109.2(2)
O18 Si11 C173 113.8(3)
O16 Si11 C173 107.9(3)
O15 Si11 C173 109.9(3)
O17 Si12 O15 111.2(2)
O17 Si12 O14 105.6(2)
O15 Si12 O14 105.7(2)
O17 Si12 C169 113.3(3)
O15 Si12 C169 110.5(3)
O14 Si12 C169 110.1(3)
O24 Si13 O21 108.8(3)
O24 Si13 O17 107.6(2)
O21 Si13 O17 106.1(3)
O24 Si13 C193 109.7(3)
O21 Si13 C193 113.0(3)
O17 Si13 C193 111.5(3)
O22 Si14 O21 109.8(3)
O22 Si14 O20 105.0(2)
O21 Si14 O20 107.9(3)
O22 Si14 C189 112.7(3)
O21 Si14 C189 111.8(3)
O20 Si14 C189 109.4(3)
O38 Si15 O39 109.9(2)
O38 Si15 O44 105.5(2)
O39 Si15 O44 106.9(2)
O38 Si15 C197 112.6(3)
O39 Si15 C197 110.4(3)
O44 Si15 C197 111.3(3)
O40 Si16 O39 109.3(2)
O40 Si16 O42 108.7(2)
O39 Si16 O42 108.3(2)
O40 Si16 C201 112.8(3)
O39 Si16 C201 109.0(2)
O42 Si16 C201 108.7(2)
O37 Si17 O41 108.2(2)
O37 Si17 O40 108.5(2)
O41 Si17 O40 108.9(2)
O37 Si17 C209 111.8(3)
O41 Si17 C209 109.1(3)
O40 Si17 C209 110.3(3)
O37 Si18 O38 108.8(2)
O37 Si18 O43 109.1(2)
O38 Si18 O43 106.7(2)
O37 Si18 C217 110.4(3)
O38 Si18 C217 109.1(3)
O43 Si18 C217 112.6(3)
O45 Si19 O42 109.2(2)
O45 Si19 O48 105.8(2)
O42 Si19 O48 106.8(2)
O45 Si19 C205 113.2(2)
O42 Si19 C205 111.9(2)
O48 Si19 C205 109.6(2)
O41 Si20 O46 108.4(2)
O41 Si20 O45 107.2(2)
O46 Si20 O45 108.0(2)
O41 Si20 C213 112.1(3)
O46 Si20 C213 111.8(2)
O45 Si20 C213 109.1(3)
O46 Si21 O43 110.6(2)
O46 Si21 O47 106.0(2)
O43 Si21 O47 105.2(2)
O46 Si21 C221 111.5(2)
O43 Si21 C221 114.3(2)
O47 Si21 C221 108.7(2)
O34 Si22 O30 110.9(2)
O34 Si22 O35 106.0(3)
O30 Si22 O35 106.1(2)
O34 Si22 C225 112.4(3)
O30 Si22 C225 111.5(3)
O35 Si22 C225 109.6(3)
O33 Si23 O34 108.1(2)
O33 Si23 O29 108.4(2)
O34 Si23 O29 108.1(2)
O33 Si23 C237 109.4(3)
O34 Si23 C237 110.7(3)
O29 Si23 C237 112.0(3)
O26 Si24 O25 109.3(2)
O26 Si24 O29 108.5(2)
O25 Si24 O29 108.2(2)
O26 Si24 C241 107.8(3)
O25 Si24 C241 110.7(3)
O29 Si24 C241 112.3(3)
O25 Si25 O28 109.2(2)
O25 Si25 O30 108.5(2)
O28 Si25 O30 108.2(2)
O25 Si25 C229 110.7(3)
O28 Si25 C229 109.8(3)
O30 Si25 C229 110.4(3)
O26 Si26 O27 108.4(2)
O26 Si26 O31 108.1(2)
O27 Si26 O31 108.8(2)
O26 Si26 C249 112.0(3)
O27 Si26 C249 109.7(2)
O31 Si26 C249 109.7(3)
O28 Si27 O27 111.3(2)
O28 Si27 O32 106.0(2)
O27 Si27 O32 106.2(2)
O28 Si27 C233 112.2(3)
O27 Si27 C233 110.4(2)
O32 Si27 C233 110.4(3)
O31 Si28 O33 109.9(2)
O31 Si28 O36 106.1(2)
O33 Si28 O36 106.3(2)
O31 Si28 C245 110.8(3)
O33 Si28 C245 115.3(3)
O36 Si28 C245 107.8(3)
O12 Ta1 O1 104.34(18)
O12 Ta1 O4 102.14(18)
O1 Ta1 O4 105.4(2)
O12 Ta1 C101 96.1(2)
O1 Ta1 C101 146.5(2)
O4 Ta1 C101 95.7(2)
O12 Ta1 C97 130.6(2)
O1 Ta1 C97 121.0(2)
O4 Ta1 C97 85.0(2)
C101 Ta1 C97 34.5(2)
O12 Ta1 C98 139.4(2)
O1 Ta1 C98 91.3(2)
O4 Ta1 C98 109.56(19)
C101 Ta1 C98 56.8(2)
C97 Ta1 C98 33.9(2)
O12 Ta1 C100 83.86(19)
O1 Ta1 C100 121.39(19)
O4 Ta1 C100 129.9(2)
C101 Ta1 C100 34.59(19)
C97 Ta1 C100 57.0(2)
C98 Ta1 C100 56.4(2)
O12 Ta1 C99 107.16(19)
O1 Ta1 C99 91.3(2)
O4 Ta1 C99 141.34(19)
C101 Ta1 C99 57.0(2)
C97 Ta1 C99 56.8(2)
C98 Ta1 C99 34.0(2)
C100 Ta1 C99 33.9(2)
O13 Ta2 O14 105.08(19)
O13 Ta2 O20 102.6(2)
O14 Ta2 O20 103.52(19)
O13 Ta2 C107 96.0(2)
O14 Ta2 C107 145.6(2)
O20 Ta2 C107 97.9(2)
O13 Ta2 C111 85.5(2)
O14 Ta2 C111 119.4(2)
O20 Ta2 C111 132.7(2)
C107 Ta2 C111 34.9(2)
O13 Ta2 C110 109.6(2)
O14 Ta2 C110 89.5(2)
O20 Ta2 C110 140.69(19)
C107 Ta2 C110 57.5(2)
C111 Ta2 C110 33.9(2)
O13 Ta2 C108 130.2(2)
O14 Ta2 C108 120.9(2)
O20 Ta2 C108 85.25(19)
C107 Ta2 C108 34.5(2)
C111 Ta2 C108 56.8(2)
C110 Ta2 C108 56.8(2)
O13 Ta2 C109 141.6(2)
O14 Ta2 C109 90.42(19)
O20 Ta2 C109 107.6(2)
C107 Ta2 C109 57.2(2)
C111 Ta2 C109 56.6(2)
C110 Ta2 C109 34.4(2)
C108 Ta2 C109 33.9(2)
O47 Ta3 O48 103.18(16)
O47 Ta3 O44 102.33(17)
O48 Ta3 O44 104.29(16)
O47 Ta3 C119 87.52(18)
O48 Ta3 C119 136.13(18)
O44 Ta3 C119 114.88(18)
O47 Ta3 C120 95.90(19)
O48 Ta3 C120 101.71(18)
O44 Ta3 C120 143.66(18)
C119 Ta3 C120 34.44(19)
O47 Ta3 C118 113.40(18)
O48 Ta3 C118 138.47(19)
O44 Ta3 C118 86.92(18)
C119 Ta3 C118 34.20(19)
C120 Ta3 C118 56.90(19)
O47 Ta3 C121 129.20(19)
O48 Ta3 C121 85.14(18)
O44 Ta3 C121 124.32(19)
C119 Ta3 C121 57.1(2)
C120 Ta3 C121 34.3(2)
C118 Ta3 C121 56.84(19)
O47 Ta3 C117 144.47(18)
O48 Ta3 C117 104.62(18)
O44 Ta3 C117 91.79(18)
C119 Ta3 C117 57.0(2)
C120 Ta3 C117 57.03(19)
C118 Ta3 C117 34.2(2)
C121 Ta3 C117 34.31(19)
O36 Ta4 O35 102.5(2)
O36 Ta4 O32 103.96(18)
O35 Ta4 O32 103.22(19)
O36 Ta4 C128 140.6(3)
O35 Ta4 C128 110.4(3)
O32 Ta4 C128 89.3(2)
O36 Ta4 C131 99.5(2)
O35 Ta4 C131 96.4(2)
O32 Ta4 C131 145.1(2)
C128 Ta4 C131 56.6(2)
O36 Ta4 C127 133.0(2)
O35 Ta4 C127 85.5(2)
O32 Ta4 C127 119.3(2)
C128 Ta4 C127 34.8(3)
C131 Ta4 C127 33.6(2)
O36 Ta4 C130 85.8(2)
O35 Ta4 C130 129.8(2)
O32 Ta4 C130 122.9(2)
C128 Ta4 C130 56.6(3)
C131 Ta4 C130 33.9(2)
C127 Ta4 C130 56.5(2)
O36 Ta4 C129 107.0(3)
O35 Ta4 C129 142.3(2)
O32 Ta4 C129 92.0(2)
C128 Ta4 C129 34.5(3)
C131 Ta4 C129 56.2(2)
C127 Ta4 C129 57.2(3)
C130 Ta4 C129 33.6(3)
C7 B1 C1 102.7(5)
C7 B1 C13 113.9(5)
C1 B1 C13 114.5(5)
C7 B1 C19 113.1(5)
C1 B1 C19 112.4(5)
C13 B1 C19 100.7(5)
C25 B2 C31 100.9(6)
C25 B2 C43 115.4(6)
C31 B2 C43 113.4(5)
C25 B2 C37 113.4(6)
C31 B2 C37 114.3(6)
C43 B2 C37 100.1(5)
C49 B3 C67 113.1(5)
C49 B3 C55 102.7(5)
C67 B3 C55 113.9(5)
C49 B3 C61 113.5(5)
C67 B3 C61 102.3(4)
C55 B3 C61 111.6(5)
C91 B4 C79 102.2(5)
C91 B4 C85 115.4(5)
C79 B4 C85 111.9(5)
C91 B4 C73 112.4(5)
C79 B4 C73 115.6(5)
C85 B4 C73 100.0(5)

loop_
_geom_bond_atom_site_label_1
_geom_bond_atom_site_label_2
_geom_bond_distance
C1 C2 1.385(9)
C1 C6 1.396(8)
C1 B1 1.651(9)
C2 C3 1.355(9)
C2 F20 1.359(7)
C3 F19 1.345(7)
C3 C4 1.397(9)
C4 F18 1.338(7)
C4 C5 1.370(9)
C5 F17 1.345(7)
C5 C6 1.377(9)
C6 F16 1.336(7)
C7 C12 1.379(9)
C7 C8 1.384(9)
C7 B1 1.645(8)
C8 F15 1.355(8)
C8 C9 1.373(9)
C9 F14 1.352(8)
C9 C10 1.375(12)
C10 F13 1.332(7)
C10 C11 1.390(11)
C11 F12 1.337(8)
C11 C12 1.391(9)
C12 F11 1.350(7)
C13 C18 1.390(9)
C13 C14 1.402(8)
C13 B1 1.658(9)
C14 F6 1.353(7)
C14 C15 1.378(9)
C15 C16 1.358(9)
C15 F7 1.366(7)
C16 F8 1.338(7)
C16 C17 1.371(9)
C17 F9 1.353(8)
C17 C18 1.390(9)
C18 F10 1.354(7)
C19 C20 1.378(8)
C19 C24 1.395(9)
C19 B1 1.682(9)
C20 F1 1.365(7)
C20 C21 1.379(9)
C21 F2 1.359(7)
C21 C22 1.373(9)
C22 F3 1.340(7)
C22 C23 1.389(9)
C23 F4 1.344(7)
C23 C24 1.380(9)
C24 F5 1.364(7)
C25 C26 1.384(11)
C25 C30 1.401(10)
C25 B2 1.646(11)
C26 C27 1.371(11)
C26 F21 1.375(9)
C27 F22 1.342(10)
C27 C28 1.387(13)
C28 C29 1.364(13)
C28 F23 1.381(9)
C29 F24 1.349(9)
C29 C30 1.369(11)
C30 F25 1.348(10)
C31 C32 1.391(9)
C31 C36 1.402(9)
C31 B2 1.650(11)
C32 F26 1.359(7)
C32 C33 1.380(9)
C33 F27 1.346(7)
C33 C34 1.378(9)
C34 F28 1.346(8)
C34 C35 1.368(10)
C35 F29 1.348(7)
C35 C36 1.380(11)
C36 F30 1.362(8)
C37 C38 1.382(11)
C37 C42 1.398(11)
C37 B2 1.668(11)
C38 F31 1.356(10)
C38 C39 1.395(12)
C39 F32 1.358(10)
C39 C40 1.369(14)
C40 F33 1.351(9)
C40 C41 1.372(13)
C41 F34 1.326(10)
C41 C42 1.391(11)
C42 F35 1.359(8)
C43 C48 1.384(8)
C43 C44 1.395(9)
C43 B2 1.652(9)
C44 F40 1.347(7)
C44 C45 1.390(10)
C45 F39 1.327(8)
C45 C46 1.378(10)
C46 F38 1.342(7)
C46 C47 1.371(10)
C47 F37 1.344(7)
C47 C48 1.393(9)
C48 F36 1.351(7)
C49 C50 1.386(9)
C49 C54 1.408(8)
C49 B3 1.642(8)
C50 F50 1.363(7)
C50 C51 1.377(8)
C51 F49 1.358(7)
C51 C52 1.376(9)
C52 F48 1.334(7)
C52 C53 1.385(10)
C53 F47 1.350(7)
C53 C54 1.356(9)
C54 F46 1.362(7)
C55 C60 1.377(8)
C55 C56 1.386(8)
C55 B3 1.661(9)
C56 F45 1.369(6)
C56 C57 1.379(8)
C57 F44 1.348(7)
C57 C58 1.379(8)
C58 F43 1.333(7)
C58 C59 1.376(9)
C59 F42 1.363(7)
C59 C60 1.391(8)
C60 F41 1.364(7)
C61 C66 1.383(8)
C61 C62 1.389(8)
C61 B3 1.668(8)
C62 F51 1.358(7)
C62 C63 1.379(8)
C63 F52 1.345(7)
C63 C64 1.364(9)
C64 F53 1.336(7)
C64 C65 1.376(10)
C65 F54 1.344(7)
C65 C66 1.379(8)
C66 F55 1.362(7)
C67 C72 1.389(8)
C67 C68 1.403(8)
C67 B3 1.643(9)
C68 F56 1.352(7)
C68 C69 1.384(9)
C69 F57 1.354(7)
C69 C70 1.362(10)
C70 F58 1.341(7)
C70 C71 1.393(9)
C71 F59 1.341(8)
C71 C72 1.366(9)
C72 F60 1.356(7)
C73 C74 1.386(8)
C73 C78 1.391(9)
C73 B4 1.663(10)
C74 F80 1.344(7)
C74 C75 1.374(9)
C75 C76 1.351(10)
C75 F79 1.358(7)
C76 F78 1.354(8)
C76 C77 1.375(9)
C77 F77 1.364(8)
C77 C78 1.373(10)
C78 F76 1.341(7)
C79 C84 1.386(9)
C79 C80 1.387(8)
C79 B4 1.658(9)
C80 F71 1.351(7)
C80 C81 1.372(8)
C81 F72 1.360(7)
C81 C82 1.389(9)
C82 F73 1.333(7)
C82 C83 1.383(8)
C83 F74 1.354(7)
C83 C84 1.384(8)
C84 F75 1.355(7)
C85 C90 1.379(8)
C85 C86 1.383(8)
C85 B4 1.661(9)
C86 F70 1.353(7)
C86 C87 1.396(8)
C87 F69 1.347(7)
C87 C88 1.371(9)
C88 C89 1.354(9)
C88 F68 1.355(7)
C89 F67 1.357(7)
C89 C90 1.385(8)
C90 F66 1.358(7)
C91 C92 1.392(9)
C91 C96 1.395(8)
C91 B4 1.638(9)
C92 F65 1.347(7)
C92 C93 1.399(9)
C93 F64 1.342(7)
C93 C94 1.370(10)
C94 F63 1.351(8)
C94 C95 1.370(10)
C95 F62 1.350(7)
C95 C96 1.365(9)
C96 F61 1.369(7)
C97 C98 1.410(9)
C97 C101 1.429(9)
C97 C102 1.508(8)
C97 Ta1 2.409(6)
C98 C99 1.424(8)
C98 C103 1.492(9)
C98 Ta1 2.430(6)
C99 C100 1.419(9)
C99 C104 1.503(9)
C99 Ta1 2.438(6)
C100 C101 1.438(8)
C100 C105 1.495(9)
C100 Ta1 2.432(6)
C101 C106 1.515(9)
C101 Ta1 2.404(6)
C102 H10J 0.9800
C102 H10K 0.9800
C102 H10L 0.9800
C103 H10M 0.9800
C103 H10N 0.9800
C103 H10O 0.9800
C104 H10A 0.9800
C104 H10B 0.9800
C104 H10C 0.9800
C105 H10G 0.9800
C105 H10H 0.9800
C105 H10I 0.9800
C106 H10D 0.9800
C106 H10E 0.9800
C106 H10F 0.9800
C107 C108 1.430(9)
C107 C111 1.441(8)
C107 C112 1.468(9)
C107 Ta2 2.394(6)
C108 C109 1.421(9)
C108 C113 1.491(8)
C108 Ta2 2.434(6)
C109 C110 1.435(8)
C109 C114 1.497(9)
C109 Ta2 2.437(6)
C110 C111 1.409(9)
C110 C115 1.506(9)
C110 Ta2 2.421(6)
C111 C116 1.523(8)
C111 Ta2 2.412(6)
C112 H11G 0.9800
C112 H11H 0.9800
C112 H11I 0.9800
C113 H11D 0.9800
C113 H11E 0.9800
C113 H11F 0.9800
C114 H11A 0.9800
C114 H11B 0.9800
C114 H11C 0.9800
C115 H11J 0.9800
C115 H11K 0.9800
C115 H11L 0.9800
C116 H11M 0.9800
C116 H11N 0.9800
C116 H11O 0.9800
C117 C118 1.430(8)
C117 C121 1.435(8)
C117 C122 1.483(8)
C117 Ta3 2.435(6)
C118 C119 1.422(8)
C118 C123 1.495(8)
C118 Ta3 2.425(6)
C119 C120 1.430(8)
C119 C124 1.504(8)
C119 Ta3 2.413(6)
C120 C121 1.428(9)
C120 C125 1.492(8)
C120 Ta3 2.418(6)
C121 C126 1.510(8)
C121 Ta3 2.429(6)
C122 H12M 0.9800
C122 H12N 0.9800
C122 H12O 0.9800
C123 H12J 0.9800
C123 H12K 0.9800
C123 H12L 0.9800
C124 H12D 0.9800
C124 H12E 0.9800
C124 H12F 0.9800
C125 H12G 0.9800
C125 H12H 0.9800
C125 H12I 0.9800
C126 H12A 0.9800
C126 H12B 0.9800
C126 H12C 0.9800
C127 C131 1.398(9)
C127 C128 1.445(11)
C127 C132 1.495(11)
C127 Ta4 2.424(6)
C128 C129 1.433(12)
C128 C133 1.475(11)
C128 Ta4 2.404(7)
C129 C130 1.403(11)
C129 C134 1.500(11)
C129 Ta4 2.428(7)
C130 C131 1.408(10)
C130 C135 1.521(11)
C130 Ta4 2.425(7)
C131 C136 1.488(10)
C131 Ta4 2.407(6)
C132 H13I 0.9800
C132 H13J 0.9800
C132 H13K 0.9800
C133 H13O 0.9800
C133 H13P 0.9800
C133 H13Q 0.9800
C134 H13R 0.9800
C134 H13S 0.9800
C134 H13T 0.9800
C135 H13L 0.9800
C135 H13M 0.9800
C135 H13N 0.9800
C136 H13F 0.9800
C136 H13G 0.9800
C136 H13H 0.9800
C137 C138 1.541(9)
C137 Si1 1.838(6)
C137 H13A 0.9900
C137 H13B 0.9900
C138 C139 1.525(9)
C138 C140 1.535(9)
C138 H138 1.0000
C139 H13C 0.9800
C139 H13D 0.9800
C139 H13E 0.9800
C140 H14K 0.9800
C140 H14L 0.9800
C140 H14M 0.9800
C141 C142 1.521(10)
C141 Si2 1.833(6)
C141 H14I 0.9900
C141 H14J 0.9900
C142 C143 1.529(11)
C142 C144 1.542(10)
C142 H142 1.0000
C143 H14S 0.9800
C143 H14T 0.9800
C143 H14U 0.9800
C144 H14P 0.9800
C144 H14Q 0.9800
C144 H14R 0.9800
C145 C146 1.544(8)
C145 Si7 1.836(6)
C145 H14G 0.9900
C145 H14H 0.9900
C146 C147 1.527(9)
C146 C148 1.532(8)
C146 H146 1.0000
C147 H14D 0.9800
C147 H14E 0.9800
C147 H14F 0.9800
C148 H14A 0.9800
C148 H14B 0.9800
C148 H14C 0.9800
C149 C150 1.591(14)
C149 Si3 1.844(7)
C149 H14N 0.9900
C149 H14O 0.9900
C150 C151 1.479(14)
C150 C152 1.540(13)
C150 H150 1.0000
C151 H15K 0.9800
C151 H15L 0.9800
C151 H15M 0.9800
C152 H15N 0.9800
C152 H15O 0.9800
C152 H15P 0.9800
C153 C154 1.543(8)
C153 Si4 1.843(6)
C153 H15A 0.9900
C153 H15B 0.9900
C154 C156 1.514(10)
C154 C155 1.535(10)
C154 H154 1.0000
C155 H15H 0.9800
C155 H15I 0.9800
C155 H15J 0.9800
C156 H15E 0.9800
C156 H15F 0.9800
C156 H15G 0.9800
C157 C158 1.477(11)
C157 Si5 1.837(6)
C157 H15C 0.9900
C157 H15D 0.9900
C158 C159 1.323(14)
C158 C160 1.529(11)
C158 H158 1.0000
C159 H15Q 0.9800
C159 H15R 0.9800
C159 H15S 0.9800
C160 H16M 0.9800
C160 H16N 0.9800
C160 H16O 0.9800
C161 C162 1.399(13)
C161 Si6 1.846(8)
C161 H16K 0.9900
C161 H16L 0.9900
C162 C163 1.537(13)
C162 C164 1.591(16)
C162 H162 1.0000
C163 H16P 0.9800
C163 H16Q 0.9800
C163 H16R 0.9800
C164 H16S 0.9800
C164 H16T 0.9800
C164 H16U 0.9800
C165 C166 1.541(9)
C165 Si8 1.842(7)
C165 H16I 0.9900
C165 H16J 0.9900
C166 C167 1.498(10)
C166 C168 1.538(10)
C166 H166 1.0000
C167 H16D 0.9800
C167 H16E 0.9800
C167 H16F 0.9800
C168 H16A 0.9800
C168 H16B 0.9800
C168 H16C 0.9800
C169 C170 1.541(9)
C169 Si12 1.845(6)
C169 H16G 0.9900
C169 H16H 0.9900
C170 C172 1.530(9)
C170 C171 1.531(10)
C170 H170 1.0000
C171 H17F 0.9800
C171 H17G 0.9800
C171 H17H 0.9800
C172 H17C 0.9800
C172 H17D 0.9800
C172 H17E 0.9800
C173 C174 1.518(10)
C173 Si11 1.855(6)
C173 H17A 0.9900
C173 H17B 0.9900
C174 C176 1.534(12)
C174 C175 1.539(9)
C174 H174 1.0000
C175 H17I 0.9800
C175 H17J 0.9800
C175 H17K 0.9800
C176 H17L 0.9800
C176 H17M 0.9800
C176 H17N 0.9800
C181 C182 1.540(10)
C181 Si9 1.834(7)
C181 H18A 0.9900
C181 H18B 0.9900
C182 C184 1.515(11)
C182 C183 1.515(11)
C182 H182 1.0000
C183 H18J 0.9800
C183 H18K 0.9800
C183 H18L 0.9800
C184 H18P 0.9800
C184 H18Q 0.9800
C184 H18R 0.9800
C185 C186 1.506(9)
C185 Si10 1.837(7)
C185 H18C 0.9900
C185 H18D 0.9900
C186 C188 1.499(11)
C186 C187 1.555(11)
C186 H186 1.0000
C187 H18E 0.9800
C187 H18F 0.9800
C187 H18G 0.9800
C188 H18M 0.9800
C188 H18N 0.9800
C188 H18O 0.9800
C189 C190 1.510(11)
C189 Si14 1.848(6)
C189 H18H 0.9900
C189 H18I 0.9900
C190 C191 1.456(12)
C190 C192 1.533(11)
C190 H190 1.0000
C191 H19H 0.9800
C191 H19I 0.9800
C191 H19J 0.9800
C192 H19K 0.9800
C192 H19L 0.9800
C192 H19M 0.9800
C193 C194 1.491(10)
C193 Si13 1.841(7)
C193 H19C 0.9900
C193 H19D 0.9900
C194 C196 1.502(12)
C194 C195 1.526(13)
C194 H194 1.0000
C195 H19Q 0.9800
C195 H19R 0.9800
C195 H19S 0.9800
C196 H19N 0.9800
C196 H19O 0.9800
C196 H19P 0.9800
C197 C198 1.437(10)
C197 Si15 1.842(6)
C197 H19A 0.9900
C197 H19B 0.9900
C198 C199 1.332(12)
C198 C200 1.541(11)
C198 H198 1.0000
C199 H19E 0.9800
C199 H19F 0.9800
C199 H19G 0.9800
C200 H20S 0.9800
C200 H20T 0.9800
C200 H20U 0.9800
C201 C202 1.523(8)
C201 Si16 1.849(6)
C201 H20C 0.9900
C201 H20D 0.9900
C202 C204 1.520(11)
C202 C203 1.521(9)
C202 H202 1.0000
C203 H20M 0.9800
C203 H20N 0.9800
C203 H20O 0.9800
C204 H20P 0.9800
C204 H20Q 0.9800
C204 H20R 0.9800
C205 C206 1.541(8)
C205 Si19 1.842(5)
C205 H20A 0.9900
C205 H20B 0.9900
C206 C207 1.521(8)
C206 C208 1.530(9)
C206 H206 1.0000
C207 H20E 0.9800
C207 H20F 0.9800
C207 H20G 0.9800
C208 H20J 0.9800
C208 H20K 0.9800
C208 H20L 0.9800
C209 C210 1.579(12)
C209 Si17 1.845(6)
C209 H20H 0.9900
C209 H20I 0.9900
C210 C212 1.425(12)
C210 C211 1.520(13)
C210 H210 1.0000
C211 H21Q 0.9800
C211 H21R 0.9800
C211 H21S 0.9800
C212 H21N 0.9800
C212 H21O 0.9800
C212 H21P 0.9800
C213 C214 1.525(9)
C213 Si20 1.845(6)
C213 H21C 0.9900
C213 H21D 0.9900
C214 C215 1.503(10)
C214 C216 1.540(9)
C214 H214 1.0000
C215 H21H 0.9800
C215 H21I 0.9800
C215 H21J 0.9800
C216 H21K 0.9800
C216 H21L 0.9800
C216 H21M 0.9800
C217 C218 1.544(9)
C217 Si18 1.843(6)
C217 H21A 0.9900
C217 H21B 0.9900
C218 C220 1.524(9)
C218 C219 1.532(9)
C218 H218 1.0000
C219 H21E 0.9800
C219 H21F 0.9800
C219 H21G 0.9800
C220 H22A 0.9800
C220 H22B 0.9800
C220 H22C 0.9800
C221 C222 1.537(9)
C221 Si21 1.840(6)
C221 H22J 0.9900
C221 H22K 0.9900
C222 C224 1.519(8)
C222 C223 1.521(9)
C222 H222 1.0000
C223 H22G 0.9800
C223 H22H 0.9800
C223 H22I 0.9800
C224 H22D 0.9800
C224 H22E 0.9800
C224 H22F 0.9800
C225 C226 1.463(14)
C225 Si22 1.853(7)
C225 H22N 0.9900
C225 H22O 0.9900
C226 C227 1.280(16)
C226 C228 1.536(13)
C226 H226 1.0000
C227 H22S 0.9800
C227 H22T 0.9800
C227 H22U 0.9800
C228 H22P 0.9800
C228 H22Q 0.9800
C228 H22R 0.9800
C229 C230 1.542(11)
C229 Si25 1.838(6)
C229 H22L 0.9900
C229 H22M 0.9900
C230 C232 1.430(14)
C230 C231 1.528(12)
C230 H230 1.0000
C231 H23N 0.9800
C231 H23O 0.9800
C231 H23P 0.9800
C232 H23Q 0.9800
C232 H23R 0.9800
C232 H23S 0.9800
C233 C234 1.512(9)
C233 Si27 1.844(6)
C233 H23A 0.9900
C233 H23B 0.9900
C234 C235 1.471(10)
C234 C236 1.531(10)
C234 H234 1.0000
C235 H23E 0.9800
C235 H23F 0.9800
C235 H23G 0.9800
C236 H23H 0.9800
C236 H23I 0.9800
C236 H23J 0.9800
C237 C238 1.532(11)
C237 Si23 1.832(6)
C237 H23C 0.9900
C237 H23D 0.9900
C238 C240 1.539(11)
C238 C239 1.543(13)
C238 H238 1.0000
C239 H23K 0.9800
C239 H23L 0.9800
C239 H23M 0.9800
C240 H24S 0.9800
C240 H24T 0.9800
C240 H24U 0.9800
C241 C242 1.546(9)
C241 Si24 1.835(6)
C241 H24A 0.9900
C241 H24B 0.9900
C242 C243 1.530(9)
C242 C244 1.534(10)
C242 H242 1.0000
C243 H24M 0.9800
C243 H24N 0.9800
C243 H24O 0.9800
C244 H24G 0.9800
C244 H24H 0.9800
C244 H24I 0.9800
C245 C246 1.538(9)
C245 Si28 1.835(6)
C245 H24E 0.9900
C245 H24F 0.9900
C246 C248 1.497(10)
C246 C247 1.543(11)
C246 H246 1.0000
C247 H24P 0.9800
C247 H24Q 0.9800
C247 H24R 0.9800
C248 H24J 0.9800
C248 H24K 0.9800
C248 H24L 0.9800
C249 C250 1.527(9)
C249 Si26 1.855(6)
C249 H24C 0.9900
C249 H24D 0.9900
C250 C251 1.521(10)
C250 C252 1.524(12)
C250 H250 1.0000
C251 H25A 0.9800
C251 H25B 0.9800
C251 H25C 0.9800
C252 H25D 0.9800
C252 H25E 0.9800
C252 H25F 0.9800
O1 Si1 1.679(5)
O1 Ta1 1.855(5)
O2 Si1 1.609(4)
O2 Si2 1.619(4)
O3 Si2 1.623(5)
O3 Si3 1.635(5)
O4 Si5 1.659(5)
O4 Ta1 1.867(4)
O5 Si5 1.610(4)
O5 Si4 1.615(5)
O6 Si4 1.601(5)
O6 Si3 1.621(5)
O7 Si7 1.616(4)
O7 Si4 1.628(4)
O8 Si5 1.593(5)
O8 Si6 1.622(5)
O9 Si1 1.606(4)
O9 Si6 1.631(4)
O10 Si6 1.606(5)
O10 Si3 1.627(5)
O11 Si7 1.609(4)
O11 Si2 1.611(4)
O12 Si7 1.659(4)
O12 Ta1 1.843(4)
O13 Si8 1.660(4)
O13 Ta2 1.852(4)
O14 Si12 1.668(5)
O14 Ta2 1.858(4)
O15 Si12 1.616(4)
O15 Si11 1.617(4)
O16 Si8 1.607(5)
O16 Si11 1.616(5)
O17 Si12 1.614(4)
O17 Si13 1.619(5)
O18 Si11 1.610(5)
O18 Si10 1.632(5)
O19 Si8 1.622(5)
O19 Si9 1.642(5)
O20 Si14 1.669(5)
O20 Ta2 1.872(4)
O21 Si14 1.610(5)
O21 Si13 1.618(5)
O22 Si14 1.601(5)
O22 Si9 1.611(5)
O23 Si10 1.624(5)
O23 Si9 1.625(5)
O24 Si10 1.600(5)
O24 Si13 1.608(5)
O25 Si24 1.621(4)
O25 Si25 1.626(4)
O26 Si26 1.604(5)
O26 Si24 1.620(5)
O27 Si27 1.608(4)
O27 Si26 1.626(4)
O28 Si27 1.604(5)
O28 Si25 1.627(5)
O29 Si23 1.630(5)
O29 Si24 1.635(4)
O30 Si22 1.622(5)
O30 Si25 1.628(4)
O31 Si28 1.621(4)
O31 Si26 1.634(4)
O32 Si27 1.670(4)
O32 Ta4 1.871(4)
O33 Si23 1.614(5)
O33 Si28 1.621(4)
O34 Si22 1.607(4)
O34 Si23 1.620(4)
O35 Si22 1.639(5)
O35 Ta4 1.864(4)
O36 Si28 1.654(4)
O36 Ta4 1.850(4)
O37 Si18 1.616(4)
O37 Si17 1.624(4)
O38 Si15 1.611(4)
O38 Si18 1.629(4)
O39 Si15 1.614(4)
O39 Si16 1.620(4)
O40 Si16 1.609(4)
O40 Si17 1.628(4)
O41 Si20 1.621(4)
O41 Si17 1.624(4)
O42 Si19 1.621(4)
O42 Si16 1.635(4)
O43 Si21 1.618(4)
O43 Si18 1.634(4)
O44 Si15 1.663(4)
O44 Ta3 1.876(4)
O45 Si19 1.601(4)
O45 Si20 1.625(4)
O46 Si21 1.609(4)
O46 Si20 1.621(4)
O47 Si21 1.671(4)
O47 Ta3 1.847(4)
O48 Si19 1.654(4)
O48 Ta3 1.859(4)

loop_
_platon_squeeze_void_nr
_platon_squeeze_void_average_x
_platon_squeeze_void_average_y
_platon_squeeze_void_average_z
_platon_squeeze_void_volume
_platon_squeeze_void_count_electrons
_platon_squeeze_void_content
1 1.000 0.000 0.500 263 95 ' '
2 0.746 0.224 0.256 199 78 ' '
3 0.072 0.116 0.111 12 2 ' '
4 0.434 0.124 0.379 16 4 ' '
5 0.272 0.265 0.758 165 76 ' '
6 0.500 0.500 0.000 188 78 ' '
7 0.402 0.363 0.398 14 3 ' '
8 0.081 0.393 0.113 9 2 ' '
9 0.919 0.606 0.887 9 3 ' '
10 0.598 0.637 0.602 14 4 ' '
11 0.254 0.776 0.744 199 80 ' '
12 0.728 0.735 0.242 165 76 ' '
13 0.566 0.876 0.621 16 3 ' '
14 0.928 0.884 0.889 12 4 ' '
